data_7135160
loop_
_publ_author_name
'Ma, Li-Li'
'Liu, Shengjin'
'Yang, Feinian'
'Cao, Jian'
'Ding, Longyi'
'Li, Yang'
'Yuan, Guozan'

_publ_section_title
;
 Integration of perylene diimide into a two-dimensional cobalt-organic
 framework for enhanced photocatalysis
;
_journal_name_full 'Chemical Communications'
_journal_paper_doi 10.1039/D5CC05626H
_journal_year 2025
_chemical_formula_moiety 'C234 H150 Co4 N6 O36, 5(C3 H7 N O), 4[C2H5O]'
_chemical_formula_sum 'C257 H205 Co4 N11 O45'
_chemical_formula_weight 4403.03
_space_group_crystal_system triclinic
_space_group_IT_number 2
_space_group_name_Hall '-P 1'
_space_group_name_H-M_alt 'P -1'
_atom_sites_solution_hydrogens mixed
_atom_sites_solution_primary iterative
_audit_block_doi 10.5517/ccdc.csd.cc2pn3wc
_audit_creation_date 2025-09-28
_audit_creation_method
;
Olex2 1.3
(compiled 2020.11.12 svn.r5f609507 for OlexSys, GUI svn.r6408)
;
_audit_update_record
;
2025-09-28 deposited with the CCDC.	2025-11-11 downloaded from the CCDC.
;
_cell_angle_alpha 77.8250(10)
_cell_angle_beta 85.366(2)
_cell_angle_gamma 65.6610(10)
_cell_formula_units_Z 2
_cell_length_a 22.5652(6)
_cell_length_b 22.5982(6)
_cell_length_c 30.2731(8)
_cell_measurement_reflns_used 9198
_cell_measurement_temperature 173(2)
_cell_measurement_theta_max 67.22
_cell_measurement_theta_min 3.34
_cell_volume 13748.6(6)
_computing_cell_refinement 'SAINT V8.40B (?, 2016)'
_computing_data_reduction 'SAINT V8.40B (?, 2016)'
_computing_molecular_graphics 'Olex2 1.3 (Dolomanov et al., 2009)'
_computing_publication_material 'Olex2 1.3 (Dolomanov et al., 2009)'
_computing_structure_refinement 'SHELXL 2018/3 (Sheldrick, 2015)'
_computing_structure_solution 'olex2.solve 1.3 (Bourhis et al., 2015)'
_diffrn_ambient_temperature 173.00
_diffrn_measured_fraction_theta_full 0.997
_diffrn_measured_fraction_theta_max 0.988
_diffrn_measurement_device_type 'CCD area detector'
_diffrn_measurement_method 'phi and omega scans'
_diffrn_radiation_type CuK\a
_diffrn_radiation_wavelength 1.54178
_diffrn_reflns_av_R_equivalents 0.0901
_diffrn_reflns_av_unetI/netI 0.0651
_diffrn_reflns_Laue_measured_fraction_full 0.997
_diffrn_reflns_Laue_measured_fraction_max 0.988
_diffrn_reflns_limit_h_max 27
_diffrn_reflns_limit_h_min -27
_diffrn_reflns_limit_k_max 27
_diffrn_reflns_limit_k_min -26
_diffrn_reflns_limit_l_max 36
_diffrn_reflns_limit_l_min -36
_diffrn_reflns_number 428551
_diffrn_reflns_point_group_measured_fraction_full 0.997
_diffrn_reflns_point_group_measured_fraction_max 0.988
_diffrn_reflns_theta_full 67.679
_diffrn_reflns_theta_max 68.858
_diffrn_reflns_theta_min 2.365
_exptl_absorpt_coefficient_mu 2.392
_exptl_absorpt_correction_T_max 0.7531
_exptl_absorpt_correction_T_min 0.4721
_exptl_absorpt_correction_type none
_exptl_absorpt_process_details
;
SADABS-2016/2 (Bruker,2016/2) was used for absorption correction.
wR2(int) was 0.1243 before and 0.0682 after correction.
The Ratio of minimum to maximum transmission is 0.6269.
The \l/2 correction factor is Not present.
;
_exptl_crystal_colour colourless
_exptl_crystal_colour_primary colourless
_exptl_crystal_density_diffrn 1.064
_exptl_crystal_description block
_exptl_crystal_F_000 4584
_exptl_crystal_size_max 0.19
_exptl_crystal_size_mid 0.17
_exptl_crystal_size_min 0.15
_refine_diff_density_max 2.395
_refine_diff_density_min -1.197
_refine_diff_density_rms 0.093
_refine_ls_extinction_method none
_refine_ls_goodness_of_fit_ref 1.085
_refine_ls_hydrogen_treatment constr
_refine_ls_matrix_type full
_refine_ls_number_parameters 2847
_refine_ls_number_reflns 50391
_refine_ls_number_restraints 11159
_refine_ls_restrained_S_all 1.124
_refine_ls_R_factor_all 0.1397
_refine_ls_R_factor_gt 0.1082
_refine_ls_shift/su_max 0.004
_refine_ls_shift/su_mean 0.000
_refine_ls_structure_factor_coef Fsqd
_refine_ls_weighting_details 'w=1/[\s^2^(Fo^2^)+(0.0100P)^2^+60.0000P] where P=(Fo^2^+2Fc^2^)/3'
_refine_ls_weighting_scheme calc
_refine_ls_wR_factor_gt 0.2375
_refine_ls_wR_factor_ref 0.2525
_reflns_Friedel_coverage 0.000
_reflns_number_gt 32881
_reflns_number_total 50391
_reflns_threshold_expression 'I > 2\s(I)'
_cod_data_source_file d5cc05626h2.cif
_cod_data_source_block Co-PDI
_cod_database_code 7135160
_shelx_shelxl_version_number 2018/3
_shelx_space_group_comment
;
The symmetry employed for this shelxl refinement is uniquely defined
by the following loop, which should always be used as a source of
symmetry information in preference to the above space-group names.
They are only intended as comments.
;
_shelx_estimated_absorpt_t_max 0.716
_shelx_estimated_absorpt_t_min 0.659
_olex2_refinement_description
;
1. Fixed Uiso
 At 1.2 times of:
  All C(H) groups, All C(H,H) groups
 At 1.5 times of:
  All C(H,H,H) groups
2. Restrained distances
 C249-C235
 1.53 with sigma of 0.01
 C8-C189 = C259-C15
 1.45 with sigma of 0.02
 O36-O44
 3.2 with sigma of 0.01
 C243-C236 = C232-C204 = C243-C204 = C248-C232
 1.53 with sigma of 0.01
 C204-C236
 2.55 with sigma of 0.02
 C253-O43
 1.22 with sigma of 0.02
 C256-O44
 1.22 with sigma of 0.02
 C259-O45
 1.22 with sigma of 0.02
 C259-C15
 1.36 with sigma of 0.02
 C162-C219
 1.53 with sigma of 0.01
 C219-C162
 1.53 with sigma of 0.01
 O45-C259 = O12-C189
 1.35 with sigma of 0.01
 C252-C246
 1.53 with sigma of 0.01
3. Rigid bond restraints
 All non-hydrogen atoms
 with sigma for 1-2 distances of 0.01 and sigma for 1-3 distances of 0.01
4. Uiso/Uaniso restraints and constraints
C8 \\sim C15 \\sim C1 \\sim C2 \\sim C3 \\sim C4 \\sim C5 \\sim C6 \\sim C7
\\sim C227 \\sim C9 \\sim C10 \\sim C11 \\sim C12 \\sim C13 \\sim C14 \\sim
C257 \\sim C16 \\sim C17 \\sim C18 \\sim C19 \\sim C20 \\sim C21 \\sim C22
\\sim C23 \\sim C24 \\sim C25 \\sim C26 \\sim C27 \\sim C28 \\sim C29 \\sim C30
\\sim C31 \\sim C32 \\sim C33 \\sim C34 \\sim C35 \\sim C36 \\sim C37 \\sim C38
\\sim C39 \\sim C40 \\sim C41 \\sim C42 \\sim C43 \\sim C44 \\sim C45 \\sim C46
\\sim C47 \\sim C48 \\sim C49 \\sim C50 \\sim C51 \\sim C52 \\sim C53 \\sim C54
\\sim C55 \\sim C56 \\sim C57 \\sim C58 \\sim C59 \\sim C60 \\sim C61 \\sim C62
\\sim C63 \\sim C64 \\sim C65 \\sim C66 \\sim C67 \\sim C68 \\sim C69 \\sim C70
\\sim C71 \\sim C72 \\sim C73 \\sim C74 \\sim C75 \\sim C76 \\sim C77 \\sim C78
\\sim C79 \\sim C80 \\sim C81 \\sim C82 \\sim C83 \\sim C84 \\sim C85 \\sim C86
\\sim C87 \\sim C88 \\sim C89 \\sim C90 \\sim C91 \\sim C92 \\sim C93 \\sim C94
\\sim C95 \\sim C96 \\sim C97 \\sim C98 \\sim C99 \\sim C100 \\sim C101 \\sim
C102 \\sim C103 \\sim C104 \\sim C105 \\sim C106 \\sim C107 \\sim C108 \\sim
C109 \\sim C110 \\sim C111 \\sim C112 \\sim C113 \\sim C114 \\sim C115 \\sim
C116 \\sim C117 \\sim C118 \\sim C119 \\sim C120 \\sim C121 \\sim C122 \\sim
C123 \\sim C124 \\sim C125 \\sim C126 \\sim C127 \\sim C128 \\sim C129 \\sim
C130 \\sim C131 \\sim C132 \\sim C133 \\sim C134 \\sim C135 \\sim C136 \\sim
C137 \\sim C138 \\sim C139 \\sim C140 \\sim C141 \\sim C142 \\sim C143 \\sim
C144 \\sim C145 \\sim C146 \\sim C147 \\sim C148 \\sim C149 \\sim C150 \\sim
C151 \\sim C152 \\sim C153 \\sim C154 \\sim C155 \\sim C156 \\sim C157 \\sim
C158 \\sim C159 \\sim C160 \\sim C161 \\sim C162 \\sim C163 \\sim C164 \\sim
C165 \\sim C166 \\sim C167 \\sim C168 \\sim C169 \\sim C170 \\sim C171 \\sim
C172 \\sim C173 \\sim C174 \\sim C175 \\sim C176 \\sim C177 \\sim C178 \\sim
C179 \\sim C180 \\sim C181 \\sim C182 \\sim C183 \\sim C184 \\sim C185 \\sim
C186 \\sim C187 \\sim C188 \\sim C189 \\sim C190 \\sim C191 \\sim C192 \\sim
C193 \\sim C194 \\sim C196 \\sim C197 \\sim C198 \\sim C199 \\sim C200 \\sim
C201 \\sim C202 \\sim C203 \\sim C204 \\sim C205 \\sim C206 \\sim C207 \\sim
C208 \\sim C209 \\sim C211 \\sim C213 \\sim C214 \\sim C215 \\sim C217 \\sim
C218 \\sim C219 \\sim C222 \\sim C223 \\sim C225 \\sim C226 \\sim C230 \\sim
C231 \\sim C232 \\sim C233 \\sim C234 \\sim C235 \\sim C236 \\sim C238 \\sim
C240 \\sim C241 \\sim C242 \\sim C243 \\sim C246 \\sim C248 \\sim C249 \\sim
C252 \\sim C253 \\sim C256 \\sim C259 \\sim C195 \\sim C212 \\sim C220 \\sim
C228 \\sim C250 \\sim C251 \\sim C210 \\sim C216 \\sim C221 \\sim C224 \\sim
C229 \\sim C247 \\sim C237 \\sim C244 \\sim C245 \\sim C254 \\sim C255 \\sim N1
\\sim N2 \\sim N3 \\sim N4 \\sim N5 \\sim N6 \\sim N7 \\sim N10 \\sim N9 \\sim
N11 \\sim N12 \\sim O1 \\sim O2 \\sim O3 \\sim O4 \\sim O5 \\sim O6 \\sim O7
\\sim O8 \\sim O9 \\sim O10 \\sim O11 \\sim O12 \\sim O13 \\sim O14 \\sim O15
\\sim O16 \\sim O17 \\sim O18 \\sim O19 \\sim O20 \\sim O21 \\sim O22 \\sim O23
\\sim O24 \\sim O25 \\sim O26 \\sim O27 \\sim O28 \\sim O29 \\sim O30 \\sim O31
\\sim O32 \\sim O33 \\sim O38 \\sim O39 \\sim O40 \\sim O41 \\sim O43 \\sim O44
\\sim O45 \\sim O34 \\sim O35 \\sim O36 \\sim O37 \\sim O42: within 3.8A with
sigma of 0.01 and sigma for terminal atoms of 0.02 within 3.8A
O45 \\sim C15: within 2A with sigma of 0.04 and sigma for terminal atoms of
0.08 within 2A
Uanis(O35) \\sim Ueq, Uanis(C228) \\sim Ueq, Uanis(N10) \\sim Ueq, Uanis(C250)
\\sim Ueq, Uanis(C251) \\sim Ueq, Uanis(O42) \\sim Ueq, Uanis(C244) \\sim Ueq,
Uanis(N12) \\sim Ueq, Uanis(C245) \\sim Ueq, Uanis(C237) \\sim Ueq, Uanis(C204)
\\sim Ueq, Uanis(C232) \\sim Ueq, Uanis(C248) \\sim Ueq, Uanis(C243) \\sim Ueq,
Uanis(C236) \\sim Ueq, Uanis(O45) \\sim Ueq, Uanis(C259) \\sim Ueq, Uanis(C15)
\\sim Ueq, Uanis(C249) \\sim Ueq, Uanis(C235) \\sim Ueq, Uanis(C197) \\sim Ueq,
Uanis(C218) \\sim Ueq, Uanis(C214) \\sim Ueq: with sigma of 0.01 and sigma for
terminal atoms of 0.02
Uanis(O38) \\sim Ueq, Uanis(C219) \\sim Ueq, Uanis(O39) \\sim Ueq: with sigma
of 0.01 and sigma for terminal atoms of 0.02
Uanis(C255) \\sim Ueq, Uanis(C253) \\sim Ueq, Uanis(O43) \\sim Ueq: with sigma
of 0.01 and sigma for terminal atoms of 0.02
Uanis(C189) = Uanis(C8)
5. Rigid body (RIGU) restrains
 O45, C15
 with sigma for 1-2 distances of 0.004 and sigma for 1-3 distances of 0.004
6.a Riding coordinates:
 C172(H172), C236(H23K,H23L,H23M)
6.b Ternary CH refined with riding coordinates:
 C173(H173), C187(H187), C197(H197), C204(H204), C205(H205)
6.c Secondary CH2 refined with riding coordinates:
 C189(H18A,H18B), C194(H19A,H19B), C203(H20D,H20E), C218(H21M,H21N), C223(H22D,
 H22E), C226(H22I,H22J), C230(H23A,H23B), C231(H23C,H23D), C232(H23E,H23F),
 C233(H23G,H23H), C235(H23I,H23J), C238(H23N,H23O), C243(H24D,H24E), C253(H25A,
 H25B), C256(H25C,H25D), C259(H25E,H25F)
6.d Me refined with riding coordinates:
 C8(H8A,H8B,H8C), C255(H25J,H25K,H25L)
6.e Aromatic/amide H refined with riding coordinates:
 C7(H7), C227(H227), C28(H28), C29(H29), C33(H33), C34(H34), C36(H36),
 C38(H38), C47(H47), C49(H49), C53(H53), C55(H55), C60(H60), C68(H68), C69(H69),
  C74(H74), C80(H80), C83(H83), C85(H85), C86(H86), C90(H90), C92(H92),
 C93(H93), C95(H95), C97(H97), C98(H98), C99(H99), C103(H103), C105(H105),
 C106(H106), C107(H107), C108(H108), C110(H110), C112(H112), C118(H118),
 C119(H119), C122(H122), C123(H123), C124(H124), C125(H125), C126(H126),
 C130(H130), C132(H132), C134(H134), C136(H136), C137(H137), C138(H138),
 C139(H139), C140(H140), C141(H141), C143(H143), C144(H144), C146(H146),
 C149(H149), C150(H150), C151(H151), C153(H153), C154(H154), C156(H156),
 C157(H157), C160(H160), C161(H161), C163(H163), C166(H166), C169(H169),
 C175(H175), C179(H179), C180(H180), C184(H184), C185(H185), C188(H188),
 C190(H190), C191(H191), C192(H192), C193(H193), C199(H199), C200(H200),
 C202(H202), C206(H206), C207(H207), C208(H208), C234(H234), C241(H241),
 C242(H242), C195(H195), C228(H228), C210(H210), C224(H224), C244(H244)
6.f Naphthalene refined as free rotating group:
 C154(C155,C156,C157,C158,C159,C160,C161,C162,C163)
6.g Idealised Me refined as rotating group:
 C15(H15A,H15B,H15C), C198(H19C,H19D,H19E), C201(H20A,H20B,H20C), C211(H21A,
 H21B,H21C), C213(H21D,H21E,H21F), C214(H21G,H21H,H21I), C217(H21J,H21K,H21L),
 C222(H22A,H22B,H22C), C225(H22F,H22G,H22H), C240(H24A,H24B,H24C), C248(H24F,
 H24G,H24H), C249(H24I,H24J,H24K), C212(H21O,H21P,H21Q), C220(H22K,H22L,H22M),
 C250(H25M,H25N,H25O), C251(H25P,H25Q,H25R), C216(H21R,H21S,H21T), C221(H22N,
 H22O,H22P), C229(H22Q,H22R,H22S), C247(H24L,H24M,H24N), C237(H23P,H23Q,H23R),
 C245(H24O,H24P,H24Q), C254(H25G,H25H,H25I)
;
_smtbx_masks_special_details
;
A solvent mask was calculated and 1086 electrons were 
found in a volume of 4362\%A^3^ in 1 void per unit cell. 
This is consistent with the presence of 
13[C3H7NO] per Unit Cell 
which account for 1040 electrons 
per unit cell.
;
_smtbx_masks_void_probe_radius 1.2
_smtbx_masks_void_truncation_radius 1.2
_olex2_submission_special_instructions 'No special instructions were received'

loop_
_space_group_symop_operation_xyz
'x, y, z'
'-x, -y, -z'

loop_
_atom_site_label
_atom_site_type_symbol
_atom_site_fract_x
_atom_site_fract_y
_atom_site_fract_z
_atom_site_U_iso_or_equiv
_atom_site_adp_type
_atom_site_occupancy
_atom_site_site_symmetry_order
_atom_site_calc_flag
_atom_site_refinement_flags_posn
_atom_site_refinement_flags_adp
_atom_site_refinement_flags_occupancy
_atom_site_disorder_assembly
_atom_site_disorder_group
Co1 Co 0.04281(4) 1.08441(4) 0.09618(3) 0.0432(2) Uani 1 1 d . U . . .
Co2 Co 0.16586(4) 1.11242(4) 0.14068(3) 0.0468(2) Uani 1 1 d . U . . .
Co3 Co 0.80823(4) -0.13437(4) 0.34357(4) 0.0585(3) Uani 1 1 d . U . . .
Co4 Co 0.94605(4) -0.10994(5) 0.36775(4) 0.0607(3) Uani 1 1 d . U . . .
O1 O 0.66463(16) 0.78725(17) 0.17651(13) 0.0495(9) Uani 1 1 d . U . . .
O2 O 0.32117(17) 0.20844(19) 0.32127(13) 0.0540(10) Uani 1 1 d . U . . .
O3 O 0.94352(17) 0.14547(17) 0.07738(13) 0.0503(9) Uani 1 1 d . U . . .
O4 O 0.96863(17) 0.08450(18) 0.14514(13) 0.0531(9) Uani 1 1 d . U . . .
O5 O 0.09704(17) 0.10095(19) 1.04155(13) 0.0534(9) Uani 1 1 d . U . . .
O6 O 0.24806(17) 1.12677(18) 0.14353(14) 0.0552(9) Uani 1 1 d . U . . .
O7 O 1.10659(17) 0.21250(17) 0.14060(14) 0.0533(9) Uani 1 1 d . U . . .
O8 O 0.11515(17) 1.00767(17) 0.13381(14) 0.0559(9) Uani 1 1 d . U . . .
O9 O 1.05200(18) 0.15878(17) 0.12560(14) 0.0549(9) Uani 1 1 d . U . . .
O10 O 0.17131(18) 0.1235(2) 1.07107(14) 0.0568(10) Uani 1 1 d . U . . .
O11 O 0.6349(2) -0.2389(2) 0.89917(14) 0.0614(11) Uani 1 1 d . U . . .
O12 O 0.03200(18) 1.01113(19) 0.06711(14) 0.0585(10) Uani 1 1 d D U . . .
O13 O 0.72430(19) -0.14811(19) 0.35342(16) 0.0661(10) Uani 1 1 d . U . . .
O14 O 0.64477(18) 0.45147(19) 0.13213(16) 0.0646(11) Uani 1 1 d . U . . .
O15 O 0.20978(19) 1.01322(18) 0.14242(15) 0.0615(9) Uani 1 1 d . U . . .
O16 O 0.31636(19) 1.13037(19) 0.08631(15) 0.0615(11) Uani 1 1 d . U . . .
O17 O 0.42436(19) -0.1129(2) 0.92573(14) 0.0608(10) Uani 1 1 d . U . . .
O18 O 0.4023(2) 0.2447(2) 0.60004(14) 0.0682(12) Uani 1 1 d . U . . .
O19 O -0.07501(19) 0.8172(2) 0.34483(15) 0.0655(11) Uani 1 1 d . U . . .
O20 O 0.80246(19) 0.60197(19) 0.12725(16) 0.0702(12) Uani 1 1 d . U . . .
O21 O 0.02008(18) 0.8788(2) 0.31589(15) 0.0646(11) Uani 1 1 d . U . . .
O22 O 0.8756(2) -0.0342(2) 0.32862(16) 0.0730(11) Uani 1 1 d . U . . .
O23 O 0.3645(2) 0.5139(2) 0.35582(17) 0.0715(12) Uani 1 1 d . U . . .
O24 O -0.1374(2) 0.7652(2) 0.34187(16) 0.0721(12) Uani 1 1 d . U . . .
O25 O 0.04386(19) 0.8240(2) 0.38515(15) 0.0718(12) Uani 1 1 d . U . . .
O26 O 0.6596(2) -0.1427(2) 0.41385(17) 0.0746(13) Uani 1 1 d . U . . .
O27 O 0.6074(2) 0.1103(2) 0.56718(15) 0.0747(13) Uani 1 1 d . U . . .
O28 O 0.5574(2) 0.3383(2) 0.38509(17) 0.0830(14) Uani 1 1 d . U . . .
O29 O 0.7776(2) -0.0349(2) 0.33554(17) 0.0727(10) Uani 1 1 d . U . . .
O30 O 0.4585(2) 0.6348(2) 0.09346(17) 0.0836(15) Uani 1 1 d . U . . .
O31 O 0.8951(2) -0.1145(3) 0.42669(17) 0.0839(12) Uani 1 1 d . U . . .
O32 O 0.8166(2) -0.1427(2) 0.41177(17) 0.0783(11) Uani 1 1 d . U . . .
O33 O 0.2011(2) 0.4019(2) 0.36769(18) 0.0939(16) Uani 1 1 d . U . . .
O38 O 0.1658(5) 0.5774(4) 0.6894(3) 0.171(3) Uani 1 1 d . U . . .
O39 O 0.2421(4) 0.6118(4) 0.6590(3) 0.168(3) Uani 1 1 d . U . . .
O40 O 0.8715(5) -0.5818(5) 0.8182(4) 0.221(4) Uani 1 1 d . U . . .
O41 O 0.7862(5) -0.6089(5) 0.8522(4) 0.216(4) Uani 1 1 d . U . . .
O43 O 0.9692(3) -0.0368(3) 0.3880(2) 0.0988(14) Uani 1 1 d D U . . .
O44 O 0.7994(2) -0.1209(2) 0.27622(17) 0.0818(12) Uani 1 1 d D U . . .
O45 O 0.1452(3) 1.0894(3) 0.20889(19) 0.1054(17) Uani 1 1 d D U . . .
N1 N 0.7382(2) 0.6932(2) 0.15458(17) 0.0520(10) Uani 1 1 d . U . . .
N2 N 0.5294(2) -0.1790(2) 0.91304(16) 0.0541(10) Uani 1 1 d . U . . .
N3 N 0.2565(2) 0.3055(2) 0.34235(18) 0.0639(12) Uani 1 1 d . U . . .
N4 N 0.5050(3) 0.1783(3) 0.58237(17) 0.0640(12) Uani 1 1 d . U . . .
N5 N 0.5520(2) 0.5419(2) 0.1096(2) 0.0695(13) Uani 1 1 d . U . . .
N6 N 0.4618(3) 0.4284(2) 0.3743(2) 0.0730(13) Uani 1 1 d . U . . .
C8 C 0.0745(3) 0.9271(3) 0.0270(2) 0.0766(14) Uani 1 1 d D U . . .
H8A H 0.110176 0.912121 0.005777 0.115 Uiso 1 1 calc R U . . .
H8B H 0.081131 0.891809 0.053733 0.115 Uiso 1 1 calc R U . . .
H8C H 0.033123 0.937945 0.012444 0.115 Uiso 1 1 calc R U . . .
C15 C 0.0679(6) 1.0419(6) 0.2592(4) 0.176(5) Uani 1 1 d D U . . .
H15A H 0.078656 0.996362 0.255972 0.264 Uiso 1 1 calc R U . . .
H15B H 0.020615 1.065263 0.261489 0.264 Uiso 1 1 calc R U . . .
H15C H 0.088746 1.041309 0.286541 0.264 Uiso 1 1 calc R U . . .
C1 C 0.5219(2) -0.0436(3) 0.79011(17) 0.0401(9) Uani 1 1 d . U . . .
C2 C 0.4726(2) 0.0222(2) 0.78430(17) 0.0404(10) Uani 1 1 d . U . . .
C3 C 0.5153(2) 0.0457(3) 0.70681(17) 0.0421(10) Uani 1 1 d . U . . .
C4 C 0.4707(2) 0.0683(3) 0.74167(17) 0.0408(10) Uani 1 1 d . U . . .
C5 C 0.4209(2) 0.2557(2) 0.29014(19) 0.0457(11) Uani 1 1 d . U . . .
C6 C 0.5305(2) 0.8035(2) 0.17824(19) 0.0441(11) Uani 1 1 d . U . . .
C7 C 0.4567(2) 0.2861(2) 0.26170(19) 0.0454(10) Uani 1 1 d . U . . .
H7 H 0.498663 0.258792 0.252579 0.054 Uiso 1 1 calc R U . . .
C227 C 0.4815(2) 0.8421(2) 0.2030(2) 0.0449(10) Uani 1 1 d . U . . .
H227 H 0.477356 0.824719 0.233999 0.054 Uiso 1 1 calc R U . . .
C9 C 0.5599(2) 0.6296(3) 0.2352(2) 0.0474(10) Uani 1 1 d . U . . .
C10 C 0.4375(2) 0.9064(2) 0.18416(19) 0.0426(10) Uani 1 1 d . U . . .
C11 C 0.4574(2) 0.1846(2) 0.31136(19) 0.0441(11) Uani 1 1 d . U . . .
C12 C 0.5687(2) 0.3752(2) 0.1699(2) 0.0468(11) Uani 1 1 d . U . . .
C13 C 0.5245(2) -0.0892(3) 0.83167(17) 0.0428(10) Uani 1 1 d . U . . .
C14 C 0.3672(2) 0.6674(3) 0.1633(2) 0.0498(11) Uani 1 1 d . U . . .
C257 C 0.5687(2) 0.7324(2) 0.1969(2) 0.0461(10) Uani 1 1 d . U . . .
C16 C 0.6234(2) 0.5919(2) 0.2206(2) 0.0471(10) Uani 1 1 d . U . . .
C17 C 0.3120(3) 0.2648(3) 0.3218(2) 0.0546(12) Uani 1 1 d . U . . .
C18 C 0.2102(2) 0.9083(2) 0.1423(2) 0.0470(11) Uani 1 1 d . U . . .
C19 C 0.4434(2) 0.9331(2) 0.13795(19) 0.0445(11) Uani 1 1 d . U . . .
C20 C 0.6784(2) 0.7302(3) 0.1730(2) 0.0487(11) Uani 1 1 d . U . . .
C21 C 0.4344(2) 0.3532(2) 0.24631(19) 0.0438(10) Uani 1 1 d . U . . .
C22 C 0.5116(3) 0.0907(3) 0.66536(18) 0.0457(10) Uani 1 1 d . U . . .
C23 C 0.4478(2) 0.4540(2) 0.2034(2) 0.0480(11) Uani 1 1 d . U . . .
C24 C 0.3345(2) 0.3646(3) 0.2894(2) 0.0483(11) Uani 1 1 d . U . . .
C25 C 0.2709(2) 0.7705(2) 0.1485(2) 0.0464(11) Uani 1 1 d . U . . .
C26 C 0.7367(2) 0.2373(3) 0.1650(2) 0.0499(11) Uani 1 1 d . U . . .
C27 C 0.5638(2) -0.0199(3) 0.71270(17) 0.0426(10) Uani 1 1 d . U . . .
C28 C 0.4948(2) 0.8919(3) 0.1125(2) 0.0476(11) Uani 1 1 d . U . . .
H28 H 0.499795 0.908303 0.081496 0.057 Uiso 1 1 calc R U . . .
C29 C 0.4271(3) 0.1339(3) 0.73495(18) 0.0467(11) Uani 1 1 d . U . . .
H29 H 0.399025 0.149340 0.758989 0.056 Uiso 1 1 calc R U . . .
C30 C 0.5388(2) 0.0555(3) 0.3554(2) 0.0484(11) Uani 1 1 d . U . . .
C31 C 0.3573(2) 0.2952(3) 0.3009(2) 0.0479(11) Uani 1 1 d . U . . .
C32 C 0.5675(2) -0.0651(3) 0.75619(17) 0.0426(10) Uani 1 1 d . U . . .
C33 C 0.5340(2) 0.6973(2) 0.2219(2) 0.0481(11) Uani 1 1 d . U . . .
H33 H 0.490459 0.721658 0.230049 0.058 Uiso 1 1 calc R U . . .
C34 C 0.3015(2) 0.7009(3) 0.1538(2) 0.0488(11) Uani 1 1 d . U . . .
H34 H 0.276500 0.676833 0.150832 0.059 Uiso 1 1 calc R U . . .
C35 C 0.3721(2) 0.3948(2) 0.26188(19) 0.0467(11) Uani 1 1 d . U . . .
C36 C 0.3644(2) 0.5630(3) 0.2057(2) 0.0503(11) Uani 1 1 d . U . . .
H36 H 0.324735 0.590348 0.217776 0.060 Uiso 1 1 calc R U . . .
C37 C 0.2999(3) 0.0604(3) 0.96780(19) 0.0472(11) Uani 1 1 d . U . . .
C38 C 0.5316(2) 0.3467(3) 0.19767(19) 0.0478(11) Uani 1 1 d . U . . .
H38 H 0.547207 0.299803 0.204430 0.057 Uiso 1 1 calc R U . . .
C39 C 0.3866(2) 0.4954(2) 0.2200(2) 0.0484(11) Uani 1 1 d . U . . .
C40 C 0.6492(2) 0.5221(3) 0.2290(2) 0.0486(10) Uani 1 1 d . U . . .
C41 C 0.9923(3) 0.2725(3) 0.1313(2) 0.0506(12) Uani 1 1 d . U . . .
C42 C 0.5745(3) -0.1534(3) 0.83901(18) 0.0472(10) Uani 1 1 d . U . . .
C43 C 0.6070(3) 0.3845(3) 0.2994(2) 0.0519(11) Uani 1 1 d . U . . .
C44 C 0.3491(2) 1.0336(3) 0.1438(2) 0.0479(11) Uani 1 1 d . U . . .
C45 C 0.6608(2) 0.6263(3) 0.1975(2) 0.0472(10) Uani 1 1 d . U . . .
C46 C 0.6347(2) 0.6965(2) 0.1881(2) 0.0461(10) Uani 1 1 d . U . . .
C47 C 0.3993(2) 0.9967(2) 0.1188(2) 0.0469(11) Uani 1 1 d . U . . .
H47 H 0.403915 1.014665 0.088018 0.056 Uiso 1 1 calc R U . . .
C48 C 0.7239(2) 0.5900(3) 0.1805(2) 0.0503(11) Uani 1 1 d . U . . .
C49 C 0.5361(2) 0.8304(2) 0.13203(19) 0.0458(11) Uani 1 1 d . U . . .
H49 H 0.569766 0.804516 0.114429 0.055 Uiso 1 1 calc R U . . .
C50 C 0.3069(3) 0.8070(3) 0.1540(2) 0.0504(11) Uani 1 1 d . U . . .
C51 C 0.5234(2) 0.5942(3) 0.2628(2) 0.0487(11) Uani 1 1 d . U . . .
C52 C 0.4724(2) 0.3837(2) 0.21618(19) 0.0458(10) Uani 1 1 d . U . . .
C53 C 0.1737(3) 0.8721(3) 0.1362(2) 0.0500(11) Uani 1 1 d . U . . .
H53 H 0.128345 0.894745 0.130144 0.060 Uiso 1 1 calc R U . . .
C54 C 0.6313(2) 0.3306(2) 0.1524(2) 0.0469(11) Uani 1 1 d . U . . .
C55 C 0.4292(2) 0.0406(3) 0.81910(17) 0.0426(10) Uani 1 1 d . U . . .
H55 H 0.397813 0.085068 0.815727 0.051 Uiso 1 1 calc R U . . .
C56 C 0.5515(2) 0.5247(3) 0.2743(2) 0.0498(11) Uani 1 1 d . U . . .
C57 C 0.7312(3) 0.2063(3) 0.3156(2) 0.0528(11) Uani 1 1 d . U . . .
C58 C 0.7497(2) 0.2483(3) 0.11868(19) 0.0468(11) Uani 1 1 d . U . . .
C59 C 0.3488(2) 0.4643(3) 0.2502(2) 0.0500(11) Uani 1 1 d . U . . .
C60 C 0.2750(2) 0.8759(3) 0.1505(2) 0.0491(11) Uani 1 1 d . U . . .
H60 H 0.299324 0.900386 0.154038 0.059 Uiso 1 1 calc R U . . .
C61 C 0.4224(3) 0.1790(3) 0.69386(19) 0.0516(11) Uani 1 1 d . U . . .
C62 C 0.5199(3) 0.4909(3) 0.3047(2) 0.0527(11) Uani 1 1 d . U . . .
C63 C 0.6133(2) 0.4865(3) 0.2571(2) 0.0487(11) Uani 1 1 d . U . . .
C64 C 0.1759(3) 0.9818(3) 0.1394(2) 0.0533(12) Uani 1 1 d . U . . .
C65 C 0.4288(2) 0.5964(3) 0.3086(2) 0.0513(11) Uani 1 1 d . U . . .
C66 C 0.7582(3) 0.6267(3) 0.1519(2) 0.0543(11) Uani 1 1 d . U . . .
C67 C 0.6915(3) 0.1722(3) 0.3141(2) 0.0557(12) Uani 1 1 d . U . . .
C68 C 0.5034(2) 0.1420(2) 0.2872(2) 0.0458(11) Uani 1 1 d . U . . .
H68 H 0.507327 0.156150 0.255682 0.055 Uiso 1 1 calc R U . . .
C69 C 0.4518(3) 0.1622(3) 0.3584(2) 0.0502(12) Uani 1 1 d . U . . .
H69 H 0.420165 0.191353 0.375335 0.060 Uiso 1 1 calc R U . . .
C70 C 0.5454(2) 0.0772(2) 0.30882(19) 0.0448(11) Uani 1 1 d . U . . .
C71 C 0.8583(2) 0.1624(3) 0.13272(19) 0.0468(11) Uani 1 1 d . U . . .
C72 C 0.5838(3) -0.1942(3) 0.8851(2) 0.0538(11) Uani 1 1 d . U . . .
C73 C 0.4766(3) -0.0691(3) 0.86458(18) 0.0441(10) Uani 1 1 d . U . . .
C74 C 0.9352(3) 0.2770(3) 0.1141(2) 0.0530(11) Uani 1 1 d . U . . .
H74 H 0.936406 0.242977 0.099745 0.064 Uiso 1 1 calc R U . . .
C75 C 0.6016(3) 0.0040(3) 0.63562(19) 0.0507(11) Uani 1 1 d . U . . .
C76 C 0.4304(2) -0.0044(3) 0.85921(17) 0.0432(10) Uani 1 1 d . U . . .
C77 C 0.3974(3) 0.5937(3) 0.1742(2) 0.0501(11) Uani 1 1 d . U . . .
C78 C 0.3627(3) 0.6406(3) 0.3237(2) 0.0510(11) Uani 1 1 d . U . . .
C79 C 0.2748(3) 0.4053(3) 0.3076(2) 0.0567(12) Uani 1 1 d . U . . .
C80 C 0.3178(2) 0.0424(3) 0.88988(19) 0.0468(11) Uani 1 1 d . U . . .
H80 H 0.301133 0.045488 0.861268 0.056 Uiso 1 1 calc R U . . .
C81 C 0.5455(2) 0.4442(3) 0.1582(2) 0.0505(11) Uani 1 1 d . U . . .
C82 C 0.4566(3) 0.5536(3) 0.1569(2) 0.0511(11) Uani 1 1 d . U . . .
C83 C 0.6039(3) -0.0395(3) 0.67661(18) 0.0484(11) Uani 1 1 d . U . . .
H83 H 0.634347 -0.084314 0.679833 0.058 Uiso 1 1 calc R U . . .
C84 C 0.2741(2) 0.0616(3) 0.92618(18) 0.0465(11) Uani 1 1 d . U . . .
C85 C 0.3859(2) 0.9458(3) 0.2091(2) 0.0492(11) Uani 1 1 d . U . . .
H85 H 0.381444 0.929037 0.240133 0.059 Uiso 1 1 calc R U . . .
C86 C 0.5810(3) -0.0094(3) 0.3767(2) 0.0542(12) Uani 1 1 d . U . . .
H86 H 0.576236 -0.024893 0.407918 0.065 Uiso 1 1 calc R U . . .
C87 C 0.3838(2) 0.0195(3) 0.89603(18) 0.0451(10) Uani 1 1 d . U . . .
C88 C 0.4633(3) 0.1563(3) 0.65850(19) 0.0498(11) Uani 1 1 d . U . . .
C89 C 0.4829(2) 0.4848(3) 0.1730(2) 0.0500(11) Uani 1 1 d . U . . .
C90 C 0.4029(3) 0.7041(3) 0.1672(2) 0.0533(11) Uani 1 1 d . U . . .
H90 H 0.448399 0.681549 0.172944 0.064 Uiso 1 1 calc R U . . .
C91 C 0.6287(3) -0.0499(3) 0.3522(2) 0.0522(12) Uani 1 1 d . U . . .
C92 C 0.7104(2) 0.4893(3) 0.2118(2) 0.0525(11) Uani 1 1 d . U . . .
H92 H 0.727946 0.442267 0.216764 0.063 Uiso 1 1 calc R U . . .
C93 C 0.7029(3) 0.2758(3) 0.3119(2) 0.0548(12) Uani 1 1 d . U . . .
H93 H 0.729950 0.298574 0.312546 0.066 Uiso 1 1 calc R U . . .
C94 C 0.5569(3) 0.0695(3) 0.63045(19) 0.0505(11) Uani 1 1 d . U . . .
C95 C 0.8121(2) 0.2099(3) 0.1030(2) 0.0474(11) Uani 1 1 d . U . . .
H95 H 0.821727 0.217147 0.071667 0.057 Uiso 1 1 calc R U . . .
C96 C 0.4567(3) 0.5279(3) 0.3215(2) 0.0533(11) Uani 1 1 d . U . . .
C97 C 0.7199(3) 0.1032(3) 0.3178(2) 0.0584(12) Uani 1 1 d . U . . .
H97 H 0.692841 0.080670 0.316534 0.070 Uiso 1 1 calc R U . . .
C98 C 0.6128(3) -0.1308(3) 0.76391(19) 0.0506(11) Uani 1 1 d . U . . .
H98 H 0.642426 -0.145818 0.740499 0.061 Uiso 1 1 calc R U . . .
C99 C 0.4909(3) 0.0998(3) 0.3798(2) 0.0515(12) Uani 1 1 d . U . . .
H99 H 0.485958 0.086071 0.411258 0.062 Uiso 1 1 calc R U . . .
C100 C 0.6365(3) 0.3109(3) 0.3074(2) 0.0533(12) Uani 1 1 d . U . . .
C101 C 1.0545(3) 0.2113(3) 0.1322(2) 0.0505(12) Uani 1 1 d . U . . .
C102 C 0.9273(2) 0.1279(3) 0.1173(2) 0.0480(11) Uani 1 1 d . U . . .
C103 C 0.8139(3) 0.4302(3) 0.1487(2) 0.0549(12) Uani 1 1 d . U . . .
H103 H 0.774591 0.432579 0.137637 0.066 Uiso 1 1 calc R U . . .
C104 C 0.2404(3) 0.7233(3) 0.3509(2) 0.0516(12) Uani 1 1 d . U . . .
C105 C 0.3678(3) 0.0390(3) 0.97245(19) 0.0497(11) Uani 1 1 d . U . . .
H105 H 0.385380 0.038723 1.000007 0.060 Uiso 1 1 calc R U . . .
C106 C 0.4627(2) 0.6288(3) 0.2803(2) 0.0512(11) Uani 1 1 d . U . . .
H106 H 0.443807 0.675775 0.272773 0.061 Uiso 1 1 calc R U . . .
C107 C 0.6366(3) 0.4184(3) 0.2678(2) 0.0525(11) Uani 1 1 d . U . . .
H107 H 0.674627 0.393253 0.252945 0.063 Uiso 1 1 calc R U . . .
C108 C 0.4084(3) 0.0187(3) 0.93735(18) 0.0482(11) Uani 1 1 d . U . . .
H108 H 0.453996 0.003887 0.941087 0.058 Uiso 1 1 calc R U . . .
C109 C 0.6168(3) -0.1754(3) 0.80431(19) 0.0524(12) Uani 1 1 d . U . . .
C110 C 0.2030(2) 0.8058(3) 0.1389(2) 0.0485(11) Uani 1 1 d . U . . .
H110 H 0.178051 0.782456 0.134339 0.058 Uiso 1 1 calc R U . . .
C111 C 0.7473(2) 0.5211(3) 0.1878(2) 0.0519(11) Uani 1 1 d . U . . .
C112 C 0.3427(2) 1.0069(3) 0.1897(2) 0.0481(11) Uani 1 1 d . U . . .
H112 H 0.307924 1.031863 0.207062 0.058 Uiso 1 1 calc R U . . .
C113 C 0.3013(3) 1.1017(3) 0.1227(2) 0.0524(12) Uani 1 1 d . U . . .
C114 C 0.5502(3) 0.4221(3) 0.3196(2) 0.0544(11) Uani 1 1 d . U . . .
C115 C 0.1916(3) 0.0953(3) 0.99990(19) 0.0499(12) Uani 1 1 d . U . . .
C116 C 0.4736(3) -0.1208(3) 0.90315(19) 0.0526(11) Uani 1 1 d . U . . .
C117 C 0.1500(3) 0.1077(3) 1.0410(2) 0.0502(12) Uani 1 1 d . U . . .
C118 C 0.2564(3) 0.0795(3) 1.00370(19) 0.0490(11) Uani 1 1 d . U . . .
H118 H 0.272804 0.081207 1.031107 0.059 Uiso 1 1 calc R U . . .
C119 C 0.1666(3) 0.0949(3) 0.9591(2) 0.0543(12) Uani 1 1 d . U . . .
H119 H 0.121618 0.104943 0.956675 0.065 Uiso 1 1 calc R U . . .
C120 C 0.5856(3) 0.4776(3) 0.1338(2) 0.0601(12) Uani 1 1 d . U . . .
C121 C 0.8151(3) -0.0063(3) 0.3283(2) 0.0645(13) Uani 1 1 d . U . . .
C122 C 0.6438(2) 0.3371(3) 0.1056(2) 0.0518(12) Uani 1 1 d . U . . .
H122 H 0.611398 0.369960 0.085110 0.062 Uiso 1 1 calc R U . . .
C123 C 0.6090(3) -0.0227(3) 0.5591(2) 0.0586(13) Uani 1 1 d . U . . .
H123 H 0.562864 -0.005657 0.559294 0.070 Uiso 1 1 calc R U . . .
C124 C 0.2068(3) 0.0798(3) 0.9225(2) 0.0534(12) Uani 1 1 d . U . . .
H124 H 0.188852 0.081868 0.894568 0.064 Uiso 1 1 calc R U . . .
C125 C 0.6424(3) -0.0466(3) 0.5222(2) 0.0615(13) Uani 1 1 d . U . . .
H125 H 0.619433 -0.048245 0.497841 0.074 Uiso 1 1 calc R U . . .
C126 C 0.5949(2) 0.0339(3) 0.2843(2) 0.0493(12) Uani 1 1 d . U . . .
H126 H 0.599644 0.047536 0.252811 0.059 Uiso 1 1 calc R U . . .
C127 C 0.8745(2) 0.3790(3) 0.1399(2) 0.0520(11) Uani 1 1 d . U . . .
C128 C 0.8119(3) 0.4760(3) 0.1729(2) 0.0535(12) Uani 1 1 d . U . . .
C129 C 0.7857(3) 0.0677(3) 0.3230(2) 0.0544(12) Uani 1 1 d . U . . .
C130 C 0.6765(2) 0.2799(3) 0.1814(2) 0.0505(12) Uani 1 1 d . U . . .
H130 H 0.667687 0.273174 0.212870 0.061 Uiso 1 1 calc R U . . .
C131 C 0.6422(3) -0.0229(3) 0.5967(2) 0.0572(13) Uani 1 1 d . U . . .
C132 C 0.3745(3) 0.7709(3) 0.1630(2) 0.0540(12) Uani 1 1 d . U . . .
H132 H 0.400405 0.794034 0.166101 0.065 Uiso 1 1 calc R U . . .
C133 C 0.4230(3) 0.4911(3) 0.3508(2) 0.0637(13) Uani 1 1 d . U . . .
C134 C 0.7994(3) 0.1687(3) 0.3214(2) 0.0536(12) Uani 1 1 d . U . . .
H134 H 0.826946 0.190674 0.322930 0.064 Uiso 1 1 calc R U . . .
C135 C 0.2544(3) 0.7236(3) 0.3044(2) 0.0544(12) Uani 1 1 d . U . . .
C136 C 0.7013(2) 0.2973(3) 0.0889(2) 0.0517(12) Uani 1 1 d . U . . .
H136 H 0.708446 0.302726 0.057252 0.062 Uiso 1 1 calc R U . . .
C137 C 0.6357(3) -0.0276(3) 0.3065(2) 0.0529(12) Uani 1 1 d . U . . .
H137 H 0.669648 -0.055639 0.290162 0.063 Uiso 1 1 calc R U . . .
C138 C 0.3492(3) 0.6412(3) 0.3697(2) 0.0568(13) Uani 1 1 d . U . . .
H138 H 0.381481 0.613035 0.391849 0.068 Uiso 1 1 calc R U . . .
C139 C 0.5970(3) 0.2767(3) 0.3061(2) 0.0540(11) Uani 1 1 d . U . . .
H139 H 0.551146 0.300548 0.303639 0.065 Uiso 1 1 calc R U . . .
C140 C 0.8766(3) 0.3297(3) 0.1174(2) 0.0563(12) Uani 1 1 d . U . . .
H140 H 0.838180 0.332638 0.104611 0.068 Uiso 1 1 calc R U . . .
C141 C 0.3170(3) 0.6819(3) 0.2918(2) 0.0566(12) Uani 1 1 d . U . . .
H141 H 0.327389 0.682743 0.260688 0.068 Uiso 1 1 calc R U . . .
C142 C 0.4524(3) 0.1975(3) 0.6120(2) 0.0616(13) Uani 1 1 d . U . . .
C143 C 0.2050(3) 0.7646(3) 0.2719(2) 0.0622(14) Uani 1 1 d . U . . .
H143 H 0.214433 0.765689 0.240693 0.075 Uiso 1 1 calc R U . . .
C144 C 0.8258(3) 0.1020(3) 0.3248(2) 0.0575(12) Uani 1 1 d . U . . .
H144 H 0.871558 0.077899 0.328353 0.069 Uiso 1 1 calc R U . . .
C145 C 0.6736(3) -0.1184(3) 0.3756(2) 0.0605(14) Uani 1 1 d . U . . .
C146 C 0.2895(3) 0.6824(3) 0.3827(2) 0.0577(13) Uani 1 1 d . U . . .
H146 H 0.281131 0.683263 0.413882 0.069 Uiso 1 1 calc R U . . .
C147 C 0.1296(3) 0.8007(3) 0.3317(2) 0.0584(13) Uani 1 1 d . U . . .
C148 C -0.0820(3) 0.7664(3) 0.3410(2) 0.0666(16) Uani 1 1 d . U . . .
C149 C 0.9916(3) 0.3218(3) 0.1511(2) 0.0544(12) Uani 1 1 d . U . . .
H149 H 1.031274 0.319420 0.161583 0.065 Uiso 1 1 calc R U . . .
C150 C 0.8435(3) 0.1492(3) 0.1786(2) 0.0566(13) Uani 1 1 d . U . . .
H150 H 0.875177 0.114863 0.198850 0.068 Uiso 1 1 calc R U . . .
C151 C 0.1765(3) 0.7623(3) 0.3635(2) 0.0564(13) Uani 1 1 d . U . . .
H151 H 0.166239 0.761681 0.394594 0.068 Uiso 1 1 calc R U . . .
C152 C -0.0247(3) 0.7032(3) 0.3358(2) 0.0687(14) Uani 1 1 d . U . . .
C153 C 0.7833(3) 0.1858(3) 0.1944(2) 0.0591(13) Uani 1 1 d . U . . .
H153 H 0.773283 0.175957 0.225405 0.071 Uiso 1 1 calc R U . . .
C154 C 0.39775(14) 0.30121(14) 0.67586(13) 0.0693(13) Uani 1 1 d G U . . .
H154 H 0.440668 0.291209 0.664676 0.083 Uiso 1 1 calc R U . . .
C155 C 0.37768(17) 0.25039(12) 0.69297(13) 0.0598(13) Uani 1 1 d G U . . .
C156 C 0.31489(19) 0.26502(15) 0.70933(13) 0.0695(15) Uani 1 1 d G U . . .
H156 H 0.301174 0.230288 0.721020 0.083 Uiso 1 1 calc R U . . .
C157 C 0.27215(15) 0.33048(17) 0.70857(13) 0.0799(16) Uani 1 1 d G U . . .
H157 H 0.229230 0.340482 0.719753 0.096 Uiso 1 1 calc R U . . .
C158 C 0.29221(13) 0.38130(13) 0.69146(10) 0.0825(16) Uani 1 1 d G U . . .
C159 C 0.35501(14) 0.36667(13) 0.67510(9) 0.0755(14) Uani 1 1 d G U . . .
C160 C 0.37508(19) 0.41749(16) 0.65799(14) 0.0902(17) Uani 1 1 d G U . . .
H160 H 0.417996 0.407487 0.646812 0.108 Uiso 1 1 calc R U . . .
C161 C 0.3323(2) 0.48295(15) 0.65724(15) 0.0992(18) Uani 1 1 d G U . . .
H161 H 0.346054 0.517682 0.645543 0.119 Uiso 1 1 calc R U . . .
C162 C 0.2695(2) 0.49758(12) 0.67360(16) 0.1044(19) Uani 1 1 d DG U . . .
C163 C 0.24948(17) 0.44676(14) 0.69071(15) 0.0977(17) Uani 1 1 d G U . . .
H163 H 0.206557 0.456766 0.701887 0.117 Uiso 1 1 calc R U . . .
C164 C 0.2538(3) 0.4737(3) 0.2975(2) 0.0631(13) Uani 1 1 d . U . . .
C165 C 0.4876(3) 0.5809(3) 0.1183(2) 0.0670(13) Uani 1 1 d . U . . .
C166 C 0.6232(3) 0.2098(3) 0.3083(2) 0.0568(12) Uani 1 1 d . U . . .
H166 H 0.595679 0.188193 0.305912 0.068 Uiso 1 1 calc R U . . .
C167 C 0.7093(3) -0.0683(3) 0.5207(2) 0.0652(14) Uani 1 1 d . U . . .
C168 C 0.8448(3) -0.1231(4) 0.4361(3) 0.0750(15) Uani 1 1 d . U . . .
C169 C 0.2902(3) 0.5017(3) 0.2686(2) 0.0599(13) Uani 1 1 d . U . . .
H169 H 0.274309 0.548591 0.260965 0.072 Uiso 1 1 calc R U . . .
C170 C 0.0606(3) 0.8373(3) 0.3443(2) 0.0633(14) Uani 1 1 d . U . . .
C171 C 0.0779(3) 0.5898(3) 0.3159(2) 0.0671(14) Uani 1 1 d . U . . .
C172 C 0.7808(3) 0.7287(3) 0.1345(2) 0.0598(13) Uani 1 1 d . U . . .
H172 H 0.746312 0.766962 0.145927 0.072 Uiso 1 1 d R U . . .
C173 C 0.5324(3) -0.2238(3) 0.9569(2) 0.0689(14) Uani 1 1 d . U . . .
H173 H 0.485800 -0.206198 0.966443 0.083 Uiso 1 1 calc R U . . .
C174 C 0.9324(3) 0.3768(3) 0.1564(2) 0.0538(12) Uani 1 1 d . U . . .
C175 C 0.8707(3) 0.4744(3) 0.1876(2) 0.0587(12) Uani 1 1 d . U . . .
H175 H 0.869796 0.507393 0.202916 0.070 Uiso 1 1 calc R U . . .
C176 C 0.6622(4) -0.2468(3) 0.8071(2) 0.0717(15) Uani 1 1 d . U . . .
C177 C 0.5248(3) 0.3919(3) 0.3614(3) 0.0691(14) Uani 1 1 d . U . . .
C178 C 0.5592(3) 0.1189(3) 0.5910(2) 0.0605(13) Uani 1 1 d . U . . .
C179 C 0.0354(3) 0.6921(3) 0.3473(2) 0.0699(13) Uani 1 1 d . U . . .
H179 H 0.042440 0.722887 0.360935 0.084 Uiso 1 1 calc R U . . .
C180 C 0.1444(3) 0.8026(3) 0.2849(2) 0.0645(15) Uani 1 1 d . U . . .
H180 H 0.111907 0.830407 0.262748 0.077 Uiso 1 1 calc R U . . .
C181 C 0.1935(3) 0.5238(3) 0.3146(2) 0.0662(14) Uani 1 1 d . U . . .
C182 C 0.2408(3) 0.3726(3) 0.3410(2) 0.0684(13) Uani 1 1 d . U . . .
C183 C 0.7436(3) -0.0685(4) 0.5576(2) 0.0709(15) Uani 1 1 d . U . . .
C184 C 0.9287(3) 0.4253(3) 0.1798(2) 0.0597(13) Uani 1 1 d . U . . .
H184 H 0.967719 0.424017 0.190569 0.072 Uiso 1 1 calc R U . . .
C185 C 0.7453(3) -0.0907(3) 0.4817(2) 0.0690(14) Uani 1 1 d . U . . .
H185 H 0.723267 -0.093494 0.457354 0.083 Uiso 1 1 calc R U . . .
C186 C 0.0902(3) 0.6328(3) 0.3387(2) 0.0678(14) Uani 1 1 d . U . . .
C187 C 0.5001(4) 0.2242(4) 0.5377(2) 0.0827(17) Uani 1 1 d . U . . .
H187 H 0.455467 0.260306 0.537190 0.099 Uiso 1 1 calc R U . . .
C188 C 0.7070(3) -0.0469(3) 0.5967(2) 0.0708(15) Uani 1 1 d . U . . .
H188 H 0.729399 -0.049847 0.622880 0.085 Uiso 1 1 calc R U . . .
C189 C 0.0733(3) 0.9823(3) 0.0399(2) 0.0766(14) Uani 1 1 d D U . . .
H18A H 0.116653 0.969899 0.052911 0.092 Uiso 1 1 calc R U . . .
H18B H 0.069010 1.015684 0.011936 0.092 Uiso 1 1 calc R U . . .
C190 C 0.1330(3) 0.5334(3) 0.3047(2) 0.0718(14) Uani 1 1 d . U . . .
H190 H 0.126339 0.503160 0.290279 0.086 Uiso 1 1 calc R U . . .
C191 C 0.1523(3) 0.6211(3) 0.3498(2) 0.0699(14) Uani 1 1 d . U . . .
H191 H 0.160142 0.649646 0.365310 0.084 Uiso 1 1 calc R U . . .
C192 C 0.2026(3) 0.5673(3) 0.3382(2) 0.0738(15) Uani 1 1 d . U . . .
H192 H 0.245594 0.558794 0.346235 0.089 Uiso 1 1 calc R U . . .
C193 C 0.6416(4) -0.2965(4) 0.8240(2) 0.0792(15) Uani 1 1 d . U . . .
H193 H 0.598129 -0.285665 0.834141 0.095 Uiso 1 1 calc R U . . .
C194 C 0.7747(3) 0.7469(3) 0.0829(2) 0.0667(15) Uani 1 1 d . U . . .
H19A H 0.797065 0.776680 0.071593 0.080 Uiso 1 1 calc R U . . .
H19B H 0.797704 0.706035 0.070652 0.080 Uiso 1 1 calc R U . . .
C196 C 0.8107(3) -0.1079(4) 0.4793(2) 0.0777(16) Uani 1 1 d . U . . .
C197 C 0.2135(3) 0.2748(4) 0.3683(3) 0.0793(17) Uani 1 1 d . U . . .
H197 H 0.227423 0.231201 0.358880 0.095 Uiso 1 1 calc R U . . .
C198 C 0.7067(3) 0.7799(4) 0.0650(3) 0.081(2) Uani 1 1 d . U . . .
H19C H 0.707483 0.789528 0.031896 0.122 Uiso 1 1 calc R U . . .
H19D H 0.683655 0.821268 0.076055 0.122 Uiso 1 1 calc R U . . .
H19E H 0.684212 0.750454 0.075267 0.122 Uiso 1 1 calc R U . . .
C199 C 0.0146(3) 0.6013(3) 0.3051(3) 0.0758(15) Uani 1 1 d . U . . .
H199 H 0.006632 0.571670 0.290750 0.091 Uiso 1 1 calc R U . . .
C200 C -0.0361(3) 0.6565(3) 0.3155(3) 0.0751(15) Uani 1 1 d . U . . .
H200 H -0.079421 0.663925 0.309280 0.090 Uiso 1 1 calc R U . . .
C201 C 0.5616(4) -0.1460(4) 0.9933(3) 0.083(2) Uani 1 1 d . U . . .
H20A H 0.576669 -0.127867 0.964541 0.125 Uiso 1 1 calc R U . . .
H20B H 0.589919 -0.150528 1.017869 0.125 Uiso 1 1 calc R U . . .
H20C H 0.516895 -0.116145 0.998810 0.125 Uiso 1 1 calc R U . . .
C202 C 0.7245(4) -0.2624(4) 0.7908(2) 0.0875(17) Uani 1 1 d . U . . .
H202 H 0.738454 -0.227959 0.778511 0.105 Uiso 1 1 calc R U . . .
C203 C 0.8493(3) 0.6935(3) 0.1517(2) 0.0722(16) Uani 1 1 d . U . . .
H20D H 0.871867 0.655250 0.136570 0.087 Uiso 1 1 calc R U . . .
H20E H 0.871508 0.723893 0.142557 0.087 Uiso 1 1 calc R U . . .
C204 C 0.5810(4) 0.5683(4) 0.0651(3) 0.0997(18) Uani 1 1 d D U . . .
H204 H 0.544653 0.608523 0.049006 0.120 Uiso 1 1 calc R U . . .
C205 C 0.4384(4) 0.4010(4) 0.4196(3) 0.0929(17) Uani 1 1 d . U . . .
H205 H 0.476918 0.361335 0.433893 0.111 Uiso 1 1 calc R U . . .
C206 C 0.7683(5) -0.3297(4) 0.7920(3) 0.105(2) Uani 1 1 d . U . . .
H206 H 0.811286 -0.340659 0.780881 0.126 Uiso 1 1 calc R U . . .
C207 C 0.8124(3) -0.0905(4) 0.5555(3) 0.0846(17) Uani 1 1 d . U . . .
H207 H 0.836344 -0.093509 0.580948 0.102 Uiso 1 1 calc R U . . .
C208 C 0.8439(3) -0.1072(4) 0.5161(3) 0.0848(17) Uani 1 1 d . U . . .
H208 H 0.889336 -0.118554 0.513930 0.102 Uiso 1 1 calc R U . . .
C209 C 0.6846(5) -0.3636(4) 0.8263(3) 0.0985(18) Uani 1 1 d . U . . .
C211 C 0.4585(4) 0.1546(5) 0.5035(3) 0.100(2) Uani 1 1 d . U . . .
H21A H 0.463938 0.133495 0.477399 0.150 Uiso 1 1 calc R U . . .
H21B H 0.412895 0.185228 0.505381 0.150 Uiso 1 1 calc R U . . .
H21C H 0.470719 0.120510 0.531170 0.150 Uiso 1 1 calc R U . . .
C213 C 0.5050(4) -0.3029(4) 0.9236(3) 0.095(2) Uani 1 1 d . U . . .
H21D H 0.513009 -0.286615 0.891990 0.142 Uiso 1 1 calc R U . . .
H21E H 0.459145 -0.279183 0.930664 0.142 Uiso 1 1 calc R U . . .
H21F H 0.515504 -0.350408 0.928231 0.142 Uiso 1 1 calc R U . . .
C214 C 0.2940(4) 0.2228(4) 0.4340(3) 0.115(3) Uani 1 1 d . U . . .
H21G H 0.317410 0.251037 0.422539 0.172 Uiso 1 1 calc R U . . .
H21H H 0.314407 0.181552 0.422388 0.172 Uiso 1 1 calc R U . . .
H21I H 0.295787 0.212532 0.467065 0.172 Uiso 1 1 calc R U . . .
C215 C 0.7463(5) -0.3788(5) 0.8101(3) 0.1055(19) Uani 1 1 d . U . . .
C217 C 0.8572(4) 0.6689(4) 0.2015(3) 0.102(3) Uani 1 1 d . U . . .
H21J H 0.846215 0.630322 0.210056 0.153 Uiso 1 1 calc R U . . .
H21K H 0.828247 0.703976 0.217141 0.153 Uiso 1 1 calc R U . . .
H21L H 0.902411 0.656159 0.210190 0.153 Uiso 1 1 calc R U . . .
C218 C 0.2270(4) 0.2570(4) 0.4191(3) 0.097(2) Uani 1 1 d . U . . .
H21M H 0.207723 0.298428 0.431020 0.117 Uiso 1 1 calc R U . . .
H21N H 0.203682 0.229119 0.433206 0.117 Uiso 1 1 calc R U . . .
C219 C 0.2221(6) 0.5691(4) 0.6775(4) 0.125(3) Uani 1 1 d D U . . .
C222 C 0.4191(4) 0.3271(4) 0.3885(3) 0.106(2) Uani 1 1 d . U . . .
H22A H 0.417959 0.345981 0.356148 0.159 Uiso 1 1 calc R U . . .
H22B H 0.394730 0.299071 0.394017 0.159 Uiso 1 1 calc R U . . .
H22C H 0.464384 0.300370 0.398324 0.159 Uiso 1 1 calc R U . . .
C223 C 0.4166(5) 0.4495(4) 0.4532(3) 0.108(2) Uani 1 1 d . U . . .
H22D H 0.376946 0.488775 0.441291 0.130 Uiso 1 1 calc R U . . .
H22E H 0.405607 0.427365 0.482569 0.130 Uiso 1 1 calc R U . . .
C225 C 0.5321(5) 0.3003(5) 0.5701(3) 0.122(3) Uani 1 1 d . U . . .
H22F H 0.552563 0.331658 0.560988 0.183 Uiso 1 1 calc R U . . .
H22G H 0.549560 0.272435 0.599542 0.183 Uiso 1 1 calc R U . . .
H22H H 0.484965 0.324666 0.572356 0.183 Uiso 1 1 calc R U . . .
C226 C 0.5636(5) -0.2084(4) 0.9917(3) 0.0997(19) Uani 1 1 d . U . . .
H22I H 0.546465 -0.223353 1.021038 0.120 Uiso 1 1 calc R U . . .
H22J H 0.610308 -0.238208 0.991529 0.120 Uiso 1 1 calc R U . . .
C230 C 0.5009(5) 0.1919(5) 0.4982(3) 0.106(2) Uani 1 1 d . U . . .
H23A H 0.487202 0.226725 0.470571 0.127 Uiso 1 1 calc R U . . .
H23B H 0.546208 0.161025 0.493673 0.127 Uiso 1 1 calc R U . . .
C231 C 0.5434(5) -0.2924(4) 0.9513(3) 0.1000(19) Uani 1 1 d . U . . .
H23C H 0.588763 -0.313164 0.940978 0.120 Uiso 1 1 calc R U . . .
H23D H 0.541165 -0.317832 0.981888 0.120 Uiso 1 1 calc R U . . .
C232 C 0.6090(4) 0.5215(4) 0.0322(3) 0.111(2) Uani 1 1 d D U . . .
H23E H 0.629397 0.540790 0.006293 0.133 Uiso 1 1 calc R U . . .
H23F H 0.642076 0.478494 0.047272 0.133 Uiso 1 1 calc R U . . .
C233 C 0.5458(5) 0.2585(5) 0.5365(3) 0.106(2) Uani 1 1 d . U . . .
H23G H 0.590862 0.224300 0.541165 0.127 Uiso 1 1 calc R U . . .
H23H H 0.543434 0.286120 0.506046 0.127 Uiso 1 1 calc R U . . .
C234 C 0.7922(6) -0.4466(5) 0.8121(3) 0.127(2) Uani 1 1 d . U . . .
H234 H 0.835931 -0.458799 0.802067 0.153 Uiso 1 1 calc R U . . .
C235 C 0.1446(4) 0.3095(5) 0.3562(3) 0.107(2) Uani 1 1 d D U . . .
H23I H 0.125963 0.349923 0.369407 0.128 Uiso 1 1 calc R U . . .
H23J H 0.122058 0.280748 0.370133 0.128 Uiso 1 1 calc R U . . .
C236 C 0.5874(4) 0.6503(4) 0.0982(3) 0.114(2) Uani 1 1 d D U . . .
H23K H 0.557910 0.682192 0.073961 0.171 Uiso 1 1 d R U . . .
H23L H 0.614230 0.669852 0.108131 0.171 Uiso 1 1 d R U . . .
H23M H 0.561940 0.638762 0.123661 0.171 Uiso 1 1 d R U . . .
C238 C 0.3916(5) 0.3774(4) 0.4123(3) 0.111(2) Uani 1 1 d . U . . .
H23N H 0.375631 0.360875 0.441746 0.133 Uiso 1 1 calc R U . . .
H23O H 0.354103 0.413896 0.395235 0.133 Uiso 1 1 calc R U . . .
C240 C 0.4656(5) 0.4700(5) 0.4599(4) 0.132(3) Uani 1 1 d . U . . .
H24A H 0.467986 0.502232 0.433254 0.198 Uiso 1 1 calc R U . . .
H24B H 0.507435 0.431579 0.464432 0.198 Uiso 1 1 calc R U . . .
H24C H 0.455417 0.490531 0.486546 0.198 Uiso 1 1 calc R U . . .
C241 C 0.6566(5) -0.4135(5) 0.8502(3) 0.118(2) Uani 1 1 d . U . . .
H241 H 0.613636 -0.400415 0.861744 0.141 Uiso 1 1 calc R U . . .
C242 C 0.7028(6) -0.4843(5) 0.8537(4) 0.136(2) Uani 1 1 d . U . . .
H242 H 0.691778 -0.519222 0.869901 0.164 Uiso 1 1 calc R U . . .
C243 C 0.6289(4) 0.5916(4) 0.0802(3) 0.115(2) Uani 1 1 d D U . . .
H24D H 0.658857 0.557319 0.103805 0.138 Uiso 1 1 calc R U . . .
H24E H 0.654785 0.602899 0.054422 0.138 Uiso 1 1 calc R U . . .
C246 C 0.7626(6) -0.4971(5) 0.8323(4) 0.137(2) Uani 1 1 d D U . . .
C248 C 0.5530(5) 0.5127(6) 0.0169(4) 0.142(3) Uani 1 1 d D U . . .
H24F H 0.561721 0.501846 -0.013332 0.213 Uiso 1 1 calc R U . . .
H24G H 0.513815 0.553837 0.015771 0.213 Uiso 1 1 calc R U . . .
H24H H 0.546335 0.476690 0.037996 0.213 Uiso 1 1 calc R U . . .
C249 C 0.1304(6) 0.3292(6) 0.3063(3) 0.161(4) Uani 1 1 d D U . . .
H24I H 0.156815 0.291962 0.291655 0.241 Uiso 1 1 calc R U . . .
H24J H 0.141041 0.367224 0.293532 0.241 Uiso 1 1 calc R U . . .
H24K H 0.084214 0.341178 0.301180 0.241 Uiso 1 1 calc R U . . .
C252 C 0.8051(8) -0.5694(6) 0.8287(5) 0.167(3) Uani 1 1 d D U . . .
C253 C 0.9469(5) -0.0182(6) 0.4228(4) 0.130(3) Uani 1 1 d D U . . .
H25A H 0.968519 -0.055323 0.448094 0.156 Uiso 1 1 calc R U . . .
H25B H 0.900313 -0.010339 0.423523 0.156 Uiso 1 1 calc R U . . .
C256 C 0.8025(5) -0.1673(5) 0.2529(3) 0.109(2) Uani 1 1 d D U . . .
H25C H 0.793036 -0.202728 0.273417 0.131 Uiso 1 1 calc R U . . .
H25D H 0.846905 -0.187642 0.240843 0.131 Uiso 1 1 calc R U . . .
C259 C 0.0910(4) 1.0756(4) 0.2201(3) 0.117(2) Uani 1 1 d D U . . .
H25E H 0.089101 1.053167 0.195828 0.141 Uiso 1 1 calc R U . . .
H25F H 0.054636 1.119927 0.213419 0.141 Uiso 1 1 calc R U . . .
O34 O 0.5808(3) 0.1823(3) 0.1919(2) 0.0966(16) Uani 1 1 d . U . . .
N7 N 0.6738(3) 0.1215(3) 0.1589(2) 0.0746(14) Uani 1 1 d . U . . .
C195 C 0.6167(3) 0.1701(4) 0.1601(3) 0.0760(17) Uani 1 1 d . U . . .
H195 H 0.601313 0.199756 0.132140 0.091 Uiso 1 1 calc R U . . .
C212 C 0.7111(4) 0.1118(4) 0.1171(3) 0.086(2) Uani 1 1 d . U . . .
H21O H 0.755018 0.108259 0.121764 0.129 Uiso 1 1 calc R U . . .
H21P H 0.689358 0.149554 0.092779 0.129 Uiso 1 1 calc R U . . .
H21Q H 0.713876 0.071047 0.108892 0.129 Uiso 1 1 calc R U . . .
C220 C 0.7031(4) 0.0734(5) 0.1981(3) 0.108(3) Uani 1 1 d . U . . .
H22K H 0.687930 0.093122 0.224953 0.161 Uiso 1 1 calc R U . . .
H22L H 0.750523 0.058066 0.196005 0.161 Uiso 1 1 calc R U . . .
H22M H 0.691196 0.035818 0.200274 0.161 Uiso 1 1 calc R U . . .
O35 O 0.4104(3) 0.7829(3) 0.2937(2) 0.1093(18) Uani 1 1 d . U . . .
N10 N 0.3105(4) 0.8627(3) 0.2982(3) 0.1007(19) Uani 1 1 d . U . . .
C228 C 0.3456(4) 0.8213(4) 0.2749(3) 0.0998(19) Uani 1 1 d . U . . .
H228 H 0.331327 0.815817 0.247935 0.120 Uiso 1 1 calc R U . . .
C250 C 0.2479(6) 0.9040(6) 0.2747(4) 0.147(3) Uani 1 1 d . U . . .
H25M H 0.247444 0.947210 0.260257 0.221 Uiso 1 1 calc R U . . .
H25N H 0.212400 0.910032 0.296643 0.221 Uiso 1 1 calc R U . . .
H25O H 0.242033 0.882078 0.251741 0.221 Uiso 1 1 calc R U . . .
C251 C 0.3156(7) 0.8825(7) 0.3350(5) 0.172(4) Uani 1 1 d . U . . .
H25P H 0.356536 0.851834 0.350529 0.258 Uiso 1 1 calc R U . . .
H25Q H 0.279011 0.883284 0.354981 0.258 Uiso 1 1 calc R U . . .
H25R H 0.315072 0.927017 0.326819 0.258 Uiso 1 1 calc R U . . .
O36 O 0.8474(3) -0.0363(4) 0.2138(2) 0.141(2) Uani 1 1 d D U . . .
N9 N 0.9428(3) -0.0536(3) 0.1867(2) 0.0890(18) Uani 1 1 d . U . . .
C210 C 0.9064(4) -0.0598(4) 0.2221(3) 0.106(2) Uani 1 1 d . U . . .
H210 H 0.924006 -0.080591 0.251602 0.127 Uiso 1 1 calc R U . . .
C216 C 0.9188(4) -0.0336(5) 0.1401(3) 0.108(3) Uani 1 1 d . U . . .
H21R H 0.924927 -0.073035 0.128388 0.162 Uiso 1 1 calc R U . . .
H21S H 0.943069 -0.010279 0.121333 0.162 Uiso 1 1 calc R U . . .
H21T H 0.872483 -0.004230 0.139214 0.162 Uiso 1 1 calc R U . . .
C221 C 1.0117(4) -0.0729(5) 0.1935(3) 0.119(3) Uani 1 1 d . U . . .
H22N H 1.020487 -0.079230 0.225723 0.178 Uiso 1 1 calc R U . . .
H22O H 1.024516 -0.038155 0.176417 0.178 Uiso 1 1 calc R U . . .
H22P H 1.036587 -0.114413 0.182949 0.178 Uiso 1 1 calc R U . . .
O37 O 0.2900(5) 0.7806(4) 0.0176(3) 0.157(3) Uani 1 1 d . U . . .
N11 N 0.3380(4) 0.8444(4) 0.0309(3) 0.110(2) Uani 1 1 d . U . . .
C224 C 0.3367(5) 0.7858(5) 0.0346(4) 0.114(2) Uani 1 1 d . U . . .
H224 H 0.370932 0.747392 0.049973 0.137 Uiso 1 1 calc R U . . .
C229 C 0.2912(6) 0.8994(5) 0.0055(4) 0.149(4) Uani 1 1 d . U . . .
H22Q H 0.269097 0.885354 -0.014160 0.223 Uiso 1 1 calc R U . . .
H22R H 0.311807 0.926670 -0.013093 0.223 Uiso 1 1 calc R U . . .
H22S H 0.259411 0.925263 0.025579 0.223 Uiso 1 1 calc R U . . .
C247 C 0.3835(5) 0.8598(6) 0.0525(4) 0.137(3) Uani 1 1 d . U . . .
H24L H 0.408635 0.821580 0.075593 0.205 Uiso 1 1 calc R U . . .
H24M H 0.359533 0.898066 0.066773 0.205 Uiso 1 1 calc R U . . .
H24N H 0.413124 0.870140 0.029836 0.205 Uiso 1 1 calc R U . . .
O42 O 0.7300(5) 0.1904(5) 0.4298(3) 0.186(3) Uani 1 1 d . U . . .
N12 N 0.6907(4) 0.1181(4) 0.4316(3) 0.115(2) Uani 1 1 d . U . . .
C237 C 0.7599(6) 0.0815(6) 0.4406(4) 0.159(4) Uani 1 1 d . U . . .
H23P H 0.780646 0.112604 0.437912 0.239 Uiso 1 1 calc R U . . .
H23Q H 0.779198 0.052464 0.418669 0.239 Uiso 1 1 calc R U . . .
H23R H 0.766744 0.054642 0.471213 0.239 Uiso 1 1 calc R U . . .
C244 C 0.6639(5) 0.1868(5) 0.4307(3) 0.120(2) Uani 1 1 d . U . . .
H244 H 0.620482 0.219046 0.430744 0.145 Uiso 1 1 calc R U . . .
C245 C 0.6462(5) 0.0911(5) 0.4221(4) 0.135(3) Uani 1 1 d . U . . .
H24O H 0.667774 0.058171 0.403044 0.202 Uiso 1 1 calc R U . . .
H24P H 0.607751 0.126793 0.406322 0.202 Uiso 1 1 calc R U . . .
H24Q H 0.632989 0.069950 0.450538 0.202 Uiso 1 1 calc R U . . .
C254 C 0.7564(6) -0.1373(6) 0.2165(4) 0.147(4) Uani 1 1 d . U . . .
H25G H 0.774639 -0.115918 0.190908 0.220 Uiso 1 1 calc R U . . .
H25H H 0.716394 -0.104135 0.226469 0.220 Uiso 1 1 calc R U . . .
H25I H 0.746510 -0.171351 0.207338 0.220 Uiso 1 1 calc R U . . .
C255 C 0.9511(8) 0.0414(7) 0.4324(5) 0.206(5) Uani 1 1 d . U . . .
H25J H 0.931020 0.049794 0.461642 0.309 Uiso 1 1 calc R U . . .
H25K H 0.996927 0.034383 0.433323 0.309 Uiso 1 1 calc R U . . .
H25L H 0.928330 0.079627 0.408610 0.309 Uiso 1 1 calc R U . . .

loop_
_atom_site_aniso_label
_atom_site_aniso_U_11
_atom_site_aniso_U_22
_atom_site_aniso_U_33
_atom_site_aniso_U_23
_atom_site_aniso_U_13
_atom_site_aniso_U_12
Co1 0.0274(4) 0.0330(4) 0.0540(5) -0.0116(4) 0.0174(4) 0.0013(3)
Co2 0.0368(5) 0.0291(4) 0.0562(6) -0.0117(4) 0.0145(4) 0.0038(3)
Co3 0.0417(5) 0.0329(5) 0.0792(7) -0.0116(5) 0.0259(5) 0.0020(4)
Co4 0.0368(5) 0.0531(6) 0.0667(7) -0.0157(5) 0.0187(4) 0.0054(4)
O1 0.0333(18) 0.0402(19) 0.066(2) -0.0203(17) 0.0113(16) -0.0036(15)
O2 0.0404(19) 0.048(2) 0.063(2) -0.0135(18) 0.0171(17) -0.0087(16)
O3 0.0357(17) 0.0426(18) 0.060(2) -0.0172(16) 0.0130(16) -0.0026(14)
O4 0.0319(17) 0.0452(18) 0.066(2) -0.0108(16) 0.0173(16) -0.0023(15)
O5 0.0387(18) 0.059(2) 0.054(2) -0.0152(17) 0.0200(16) -0.0126(16)
O6 0.0383(18) 0.0382(18) 0.074(2) -0.0207(17) 0.0026(16) 0.0039(15)
O7 0.0364(18) 0.0368(18) 0.069(2) -0.0189(17) 0.0152(17) 0.0039(15)
O8 0.0336(16) 0.0352(17) 0.080(2) -0.0038(16) 0.0103(16) -0.0007(14)
O9 0.0454(18) 0.0320(16) 0.072(2) -0.0178(16) 0.0247(17) -0.0009(14)
O10 0.0430(19) 0.070(2) 0.052(2) -0.0223(18) 0.0196(17) -0.0164(17)
O11 0.053(2) 0.059(2) 0.053(2) -0.0012(18) 0.0007(18) -0.0094(18)
O12 0.050(2) 0.045(2) 0.071(3) -0.0209(19) 0.0137(19) -0.0070(17)
O13 0.0460(19) 0.0390(18) 0.093(2) -0.0086(18) 0.0214(18) -0.0030(15)
O14 0.0402(19) 0.046(2) 0.098(3) -0.018(2) 0.0210(19) -0.0091(16)
O15 0.0424(18) 0.0369(17) 0.090(2) -0.0118(17) -0.0005(17) -0.0010(15)
O16 0.047(2) 0.043(2) 0.074(3) -0.0108(19) -0.001(2) 0.0009(18)
O17 0.050(2) 0.065(2) 0.057(2) -0.0022(19) 0.0172(18) -0.0211(18)
O18 0.073(3) 0.061(2) 0.048(2) -0.0060(19) 0.0081(19) -0.009(2)
O19 0.052(2) 0.0442(19) 0.074(2) -0.0127(18) 0.0271(18) 0.0019(16)
O20 0.046(2) 0.045(2) 0.099(3) -0.020(2) 0.034(2) -0.0001(17)
O21 0.0349(18) 0.054(2) 0.073(2) -0.0030(18) 0.0172(17) 0.0059(16)
O22 0.0501(18) 0.0528(19) 0.090(2) -0.0114(18) 0.0218(18) 0.0001(16)
O23 0.046(2) 0.051(2) 0.101(3) -0.011(2) 0.024(2) -0.0088(18)
O24 0.051(2) 0.047(2) 0.094(3) -0.018(2) 0.033(2) 0.0006(18)
O25 0.043(2) 0.071(2) 0.068(2) -0.008(2) 0.0175(18) 0.0040(18)
O26 0.052(2) 0.050(2) 0.088(3) 0.005(2) 0.021(2) -0.0007(19)
O27 0.073(3) 0.072(3) 0.067(3) -0.009(2) 0.033(2) -0.025(2)
O28 0.073(3) 0.046(2) 0.090(3) 0.002(2) 0.020(2) 0.005(2)
O29 0.0528(19) 0.0461(18) 0.102(2) -0.0137(18) 0.0064(19) -0.0045(16)
O30 0.069(3) 0.045(2) 0.095(3) 0.008(2) 0.029(2) 0.002(2)
O31 0.057(2) 0.092(2) 0.077(2) -0.022(2) 0.0274(19) -0.0071(19)
O32 0.059(2) 0.078(2) 0.076(2) -0.0213(19) 0.0359(18) -0.0094(18)
O33 0.077(3) 0.054(2) 0.107(3) -0.008(2) 0.058(2) 0.003(2)
O38 0.154(5) 0.099(4) 0.202(6) -0.049(4) -0.002(5) 0.016(4)
O39 0.172(6) 0.088(4) 0.220(6) -0.020(4) -0.057(5) -0.023(4)
O40 0.189(6) 0.152(6) 0.210(7) 0.008(6) 0.045(6) 0.011(5)
O41 0.211(7) 0.133(5) 0.239(7) 0.038(6) -0.005(6) -0.040(5)
O43 0.087(3) 0.091(3) 0.107(3) -0.043(2) 0.020(2) -0.016(2)
O44 0.076(2) 0.063(2) 0.089(2) -0.014(2) 0.015(2) -0.014(2)
O45 0.089(3) 0.079(3) 0.089(3) 0.004(2) 0.024(2) 0.009(2)
N1 0.0308(18) 0.0395(18) 0.073(2) -0.0164(18) 0.0142(17) -0.0009(15)
N2 0.054(2) 0.055(2) 0.047(2) -0.0043(18) 0.0083(18) -0.0196(17)
N3 0.046(2) 0.048(2) 0.076(2) -0.0076(19) 0.0284(19) -0.0045(17)
N4 0.068(2) 0.060(2) 0.050(2) -0.0048(19) 0.0155(19) -0.0173(19)
N5 0.053(2) 0.041(2) 0.089(2) -0.004(2) 0.027(2) -0.0025(17)
N6 0.057(2) 0.045(2) 0.090(3) -0.004(2) 0.023(2) -0.0023(18)
C8 0.051(2) 0.068(3) 0.086(3) -0.042(2) -0.020(2) 0.018(2)
C15 0.179(8) 0.132(8) 0.150(8) -0.006(6) 0.072(7) -0.019(6)
C1 0.0369(18) 0.0435(18) 0.0377(18) -0.0125(16) 0.0091(16) -0.0136(16)
C2 0.0382(18) 0.0423(18) 0.0373(18) -0.0147(16) 0.0108(16) -0.0117(16)
C3 0.0397(19) 0.0440(19) 0.0398(19) -0.0147(16) 0.0100(16) -0.0127(16)
C4 0.0394(19) 0.0427(19) 0.0368(19) -0.0139(16) 0.0111(16) -0.0123(16)
C5 0.0307(18) 0.0350(18) 0.058(2) -0.0129(17) 0.0133(17) -0.0004(16)
C6 0.0279(19) 0.0329(19) 0.061(2) -0.0151(18) 0.0082(18) -0.0001(16)
C7 0.0285(18) 0.0343(18) 0.060(2) -0.0125(17) 0.0118(17) -0.0002(16)
C227 0.0302(19) 0.0346(19) 0.063(2) -0.0170(18) 0.0095(18) -0.0043(16)
C9 0.0273(17) 0.0350(18) 0.066(2) -0.0146(17) 0.0097(17) 0.0014(15)
C10 0.0266(19) 0.0328(19) 0.060(2) -0.0178(18) 0.0089(18) -0.0014(16)
C11 0.0282(19) 0.0338(19) 0.060(2) -0.0112(18) 0.0112(18) -0.0032(16)
C12 0.0287(18) 0.0345(19) 0.063(2) -0.0117(18) 0.0123(18) 0.0000(16)
C13 0.040(2) 0.046(2) 0.040(2) -0.0127(17) 0.0085(17) -0.0136(17)
C14 0.034(2) 0.0330(19) 0.067(2) -0.0105(19) 0.0099(19) 0.0002(17)
C257 0.0290(18) 0.0345(18) 0.063(2) -0.0176(17) 0.0092(18) 0.0009(16)
C16 0.0282(18) 0.0344(18) 0.066(2) -0.0167(17) 0.0082(17) 0.0021(15)
C17 0.037(2) 0.046(2) 0.065(2) -0.0100(19) 0.0198(19) -0.0054(17)
C18 0.032(2) 0.033(2) 0.062(2) -0.008(2) 0.008(2) -0.0020(17)
C19 0.0278(19) 0.035(2) 0.062(2) -0.0175(19) 0.0073(19) -0.0018(17)
C20 0.0291(18) 0.0390(19) 0.066(2) -0.0174(18) 0.0100(18) -0.0002(16)
C21 0.0273(18) 0.0322(18) 0.059(2) -0.0129(17) 0.0129(17) 0.0008(15)
C22 0.045(2) 0.0469(19) 0.0421(19) -0.0134(17) 0.0138(17) -0.0156(17)
C23 0.0309(18) 0.0327(18) 0.062(2) -0.0102(17) 0.0129(17) 0.0037(16)
C24 0.0318(18) 0.0367(18) 0.060(2) -0.0118(18) 0.0151(17) 0.0005(16)
C25 0.0318(19) 0.0344(19) 0.062(2) -0.0092(19) 0.0045(19) -0.0040(16)
C26 0.034(2) 0.042(2) 0.061(2) -0.0135(19) 0.0106(19) -0.0029(18)
C27 0.0395(19) 0.0440(19) 0.0406(19) -0.0139(17) 0.0122(17) -0.0127(17)
C28 0.034(2) 0.038(2) 0.061(2) -0.0182(19) 0.0085(19) -0.0022(18)
C29 0.045(2) 0.045(2) 0.042(2) -0.0136(17) 0.0120(18) -0.0098(17)
C30 0.033(2) 0.037(2) 0.065(2) -0.010(2) 0.009(2) -0.0051(18)
C31 0.0318(18) 0.0371(18) 0.061(2) -0.0128(18) 0.0149(18) -0.0015(16)
C32 0.0397(19) 0.0440(19) 0.0394(19) -0.0124(17) 0.0105(17) -0.0122(16)
C33 0.0283(18) 0.0354(18) 0.067(2) -0.0159(18) 0.0088(18) 0.0017(16)
C34 0.034(2) 0.0339(19) 0.066(2) -0.0097(19) 0.0073(19) -0.0022(17)
C35 0.0300(18) 0.0343(18) 0.059(2) -0.0117(17) 0.0137(17) 0.0026(16)
C36 0.0331(19) 0.0338(19) 0.066(2) -0.0120(18) 0.0119(18) 0.0034(17)
C37 0.038(2) 0.053(2) 0.047(2) -0.0157(19) 0.0175(18) -0.0154(19)
C38 0.0301(19) 0.0342(19) 0.062(2) -0.0101(18) 0.0120(18) 0.0018(16)
C39 0.0314(18) 0.0330(18) 0.063(2) -0.0099(17) 0.0131(17) 0.0022(16)
C40 0.0295(18) 0.0355(18) 0.068(2) -0.0168(18) 0.0079(17) 0.0008(16)
C41 0.035(2) 0.032(2) 0.074(3) -0.023(2) 0.016(2) -0.0001(18)
C42 0.047(2) 0.047(2) 0.043(2) -0.0108(17) 0.0051(17) -0.0149(17)
C43 0.0349(19) 0.0357(19) 0.073(2) -0.0140(18) 0.0049(18) -0.0013(16)
C44 0.032(2) 0.034(2) 0.068(2) -0.0169(19) 0.004(2) -0.0015(17)
C45 0.0282(18) 0.0354(18) 0.066(2) -0.0184(18) 0.0077(18) 0.0018(16)
C46 0.0272(18) 0.0353(18) 0.065(2) -0.0177(18) 0.0095(17) 0.0007(15)
C47 0.032(2) 0.035(2) 0.063(2) -0.0152(19) 0.0063(19) -0.0025(17)
C48 0.0304(18) 0.0358(18) 0.071(2) -0.0191(18) 0.0121(18) 0.0024(16)
C49 0.0289(19) 0.035(2) 0.062(2) -0.0174(19) 0.0109(19) 0.0007(17)
C50 0.036(2) 0.037(2) 0.068(2) -0.0084(19) 0.0048(19) -0.0057(17)
C51 0.0293(18) 0.0354(18) 0.067(2) -0.0129(18) 0.0087(18) 0.0014(16)
C52 0.0278(17) 0.0330(17) 0.061(2) -0.0121(17) 0.0122(17) 0.0023(15)
C53 0.031(2) 0.038(2) 0.069(3) -0.010(2) 0.005(2) -0.0025(17)
C54 0.0295(19) 0.0353(19) 0.064(2) -0.0138(18) 0.0142(18) -0.0023(16)
C55 0.0369(19) 0.045(2) 0.041(2) -0.0124(17) 0.0125(17) -0.0119(17)
C56 0.0312(18) 0.0350(18) 0.069(2) -0.0139(18) 0.0093(17) 0.0004(16)
C57 0.036(2) 0.041(2) 0.071(2) -0.015(2) 0.003(2) -0.0052(17)
C58 0.033(2) 0.039(2) 0.059(2) -0.0117(19) 0.0122(19) -0.0059(17)
C59 0.0324(19) 0.0344(18) 0.063(2) -0.0120(18) 0.0158(18) 0.0047(16)
C60 0.0329(19) 0.035(2) 0.069(2) -0.0100(19) 0.0033(19) -0.0035(17)
C61 0.053(2) 0.047(2) 0.047(2) -0.0133(18) 0.0081(18) -0.0126(18)
C62 0.0353(19) 0.0353(18) 0.073(2) -0.0144(18) 0.0085(18) 0.0002(16)
C63 0.0309(19) 0.0339(18) 0.069(2) -0.0162(18) 0.0072(18) 0.0006(16)
C64 0.037(2) 0.036(2) 0.072(3) -0.007(2) 0.009(2) -0.0031(18)
C65 0.0326(19) 0.0376(19) 0.069(2) -0.0124(18) 0.0104(18) -0.0003(16)
C66 0.0323(19) 0.041(2) 0.076(2) -0.0183(19) 0.0138(19) -0.0014(17)
C67 0.040(2) 0.043(2) 0.075(2) -0.014(2) 0.005(2) -0.0064(18)
C68 0.0315(19) 0.0342(19) 0.062(2) -0.0142(18) 0.0113(18) -0.0039(16)
C69 0.036(2) 0.039(2) 0.061(2) -0.0127(19) 0.0133(19) -0.0012(18)
C70 0.0286(19) 0.036(2) 0.062(2) -0.0162(19) 0.0107(19) -0.0037(17)
C71 0.030(2) 0.038(2) 0.060(2) -0.0148(19) 0.0135(18) -0.0025(17)
C72 0.056(2) 0.052(2) 0.048(2) -0.0090(19) 0.0050(19) -0.0182(19)
C73 0.0417(19) 0.0484(19) 0.0405(19) -0.0111(17) 0.0108(17) -0.0174(16)
C74 0.038(2) 0.037(2) 0.073(2) -0.0223(19) 0.0125(19) -0.0010(17)
C75 0.045(2) 0.056(2) 0.045(2) -0.0144(18) 0.0182(18) -0.0156(18)
C76 0.0367(19) 0.051(2) 0.0397(19) -0.0133(17) 0.0125(17) -0.0154(17)
C77 0.0344(19) 0.0320(18) 0.068(2) -0.0107(18) 0.0101(18) 0.0009(16)
C78 0.033(2) 0.040(2) 0.068(2) -0.013(2) 0.0129(19) -0.0042(17)
C79 0.040(2) 0.0392(19) 0.069(2) -0.0099(19) 0.0213(19) 0.0018(17)
C80 0.038(2) 0.054(2) 0.043(2) -0.0148(19) 0.0139(18) -0.0143(18)
C81 0.0310(18) 0.0357(18) 0.068(2) -0.0101(18) 0.0143(18) 0.0004(16)
C82 0.0336(19) 0.0343(18) 0.069(2) -0.0096(18) 0.0120(18) 0.0001(16)
C83 0.041(2) 0.053(2) 0.043(2) -0.0136(18) 0.0143(18) -0.0108(18)
C84 0.037(2) 0.054(2) 0.044(2) -0.014(2) 0.0130(18) -0.0147(19)
C85 0.035(2) 0.038(2) 0.067(2) -0.0195(19) 0.0124(19) -0.0043(17)
C86 0.037(2) 0.039(2) 0.073(2) -0.009(2) 0.013(2) -0.0036(18)
C87 0.038(2) 0.051(2) 0.043(2) -0.0133(18) 0.0145(18) -0.0159(18)
C88 0.051(2) 0.048(2) 0.044(2) -0.0114(17) 0.0110(18) -0.0145(17)
C89 0.0330(19) 0.0330(18) 0.068(2) -0.0106(18) 0.0134(18) 0.0007(16)
C90 0.0329(19) 0.0365(19) 0.073(2) -0.0083(19) 0.0049(19) 0.0012(17)
C91 0.034(2) 0.037(2) 0.075(3) -0.011(2) 0.011(2) -0.0058(18)
C92 0.0325(19) 0.0342(19) 0.074(2) -0.0175(19) 0.0108(19) 0.0040(17)
C93 0.039(2) 0.040(2) 0.074(2) -0.015(2) 0.002(2) -0.0040(18)
C94 0.048(2) 0.053(2) 0.045(2) -0.0132(17) 0.0164(18) -0.0156(18)
C95 0.0319(19) 0.039(2) 0.062(2) -0.0155(18) 0.0131(18) -0.0053(16)
C96 0.0349(19) 0.0369(18) 0.074(2) -0.0112(18) 0.0124(18) -0.0023(16)
C97 0.043(2) 0.043(2) 0.077(2) -0.013(2) 0.004(2) -0.0053(18)
C98 0.048(2) 0.050(2) 0.042(2) -0.0149(18) 0.0087(18) -0.0068(18)
C99 0.039(2) 0.038(2) 0.063(2) -0.011(2) 0.013(2) -0.0024(18)
C100 0.036(2) 0.038(2) 0.073(2) -0.013(2) 0.004(2) -0.0017(17)
C101 0.034(2) 0.035(2) 0.067(3) -0.017(2) 0.025(2) 0.0003(19)
C102 0.032(2) 0.042(2) 0.063(3) -0.020(2) 0.017(2) -0.0058(18)
C103 0.034(2) 0.038(2) 0.079(3) -0.0200(19) 0.008(2) 0.0018(18)
C104 0.034(2) 0.045(2) 0.062(2) -0.013(2) 0.0117(19) -0.0031(18)
C105 0.041(2) 0.059(2) 0.046(2) -0.017(2) 0.0133(19) -0.017(2)
C106 0.0314(19) 0.0352(19) 0.072(2) -0.0137(18) 0.0125(18) 0.0008(16)
C107 0.033(2) 0.0360(19) 0.074(2) -0.0151(19) 0.0069(19) 0.0014(17)
C108 0.036(2) 0.058(2) 0.046(2) -0.015(2) 0.0145(18) -0.0149(19)
C109 0.051(2) 0.050(2) 0.045(2) -0.0127(18) 0.0050(19) -0.0082(19)
C110 0.032(2) 0.035(2) 0.068(3) -0.009(2) 0.002(2) -0.0041(17)
C111 0.0305(19) 0.0372(19) 0.075(2) -0.0197(18) 0.0111(18) 0.0015(16)
C112 0.030(2) 0.037(2) 0.067(2) -0.0202(19) 0.007(2) 0.0006(18)
C113 0.038(2) 0.038(2) 0.070(3) -0.021(2) -0.001(2) 0.0014(19)
C114 0.039(2) 0.0367(19) 0.074(2) -0.0109(18) 0.0102(19) -0.0029(17)
C115 0.039(2) 0.053(2) 0.049(2) -0.016(2) 0.0184(19) -0.0116(19)
C116 0.052(2) 0.055(2) 0.046(2) -0.0065(18) 0.0083(19) -0.0196(18)
C117 0.039(2) 0.050(3) 0.051(3) -0.013(2) 0.020(2) -0.009(2)
C118 0.040(2) 0.057(2) 0.046(2) -0.0167(19) 0.0159(18) -0.0146(19)
C119 0.039(2) 0.064(2) 0.052(2) -0.014(2) 0.0160(19) -0.015(2)
C120 0.043(2) 0.040(2) 0.082(2) -0.012(2) 0.020(2) -0.0061(18)
C121 0.046(2) 0.051(2) 0.078(2) -0.015(2) 0.015(2) -0.0038(19)
C122 0.031(2) 0.043(2) 0.064(2) -0.010(2) 0.0108(19) -0.0003(18)
C123 0.051(2) 0.063(2) 0.051(2) -0.016(2) 0.022(2) -0.015(2)
C124 0.040(2) 0.066(3) 0.048(2) -0.018(2) 0.011(2) -0.014(2)
C125 0.051(2) 0.068(3) 0.055(2) -0.016(2) 0.022(2) -0.016(2)
C126 0.034(2) 0.037(2) 0.067(2) -0.017(2) 0.013(2) -0.0032(18)
C127 0.031(2) 0.036(2) 0.078(3) -0.019(2) 0.010(2) -0.0014(18)
C128 0.032(2) 0.036(2) 0.078(3) -0.020(2) 0.012(2) 0.0020(18)
C129 0.038(2) 0.039(2) 0.072(3) -0.011(2) 0.007(2) -0.0023(18)
C130 0.0332(19) 0.041(2) 0.063(2) -0.0120(19) 0.0144(18) -0.0018(17)
C131 0.048(2) 0.063(2) 0.048(2) -0.014(2) 0.0219(19) -0.013(2)
C132 0.035(2) 0.040(2) 0.075(2) -0.010(2) 0.003(2) -0.0047(17)
C133 0.048(2) 0.043(2) 0.085(2) -0.012(2) 0.017(2) -0.0062(18)
C134 0.035(2) 0.041(2) 0.074(3) -0.015(2) 0.005(2) -0.0042(18)
C135 0.035(2) 0.047(2) 0.064(2) -0.011(2) 0.0121(19) -0.0020(18)
C136 0.035(2) 0.043(2) 0.059(2) -0.011(2) 0.013(2) -0.0007(19)
C137 0.037(2) 0.036(2) 0.077(2) -0.015(2) 0.014(2) -0.0052(18)
C138 0.039(2) 0.045(2) 0.069(2) -0.012(2) 0.008(2) -0.0009(19)
C139 0.0361(19) 0.0390(19) 0.074(2) -0.0107(19) 0.0044(19) -0.0032(17)
C140 0.036(2) 0.041(2) 0.082(3) -0.024(2) 0.010(2) -0.0019(18)
C141 0.038(2) 0.046(2) 0.067(2) -0.013(2) 0.0167(19) -0.0004(18)
C142 0.068(2) 0.057(2) 0.049(2) -0.010(2) 0.012(2) -0.018(2)
C143 0.039(2) 0.058(2) 0.062(3) -0.007(2) 0.013(2) 0.003(2)
C144 0.039(2) 0.044(2) 0.075(3) -0.013(2) 0.006(2) -0.0034(18)
C145 0.038(2) 0.042(2) 0.085(3) -0.011(2) 0.016(2) -0.003(2)
C146 0.041(2) 0.050(2) 0.063(2) -0.011(2) 0.012(2) -0.001(2)
C147 0.035(2) 0.052(2) 0.068(2) -0.011(2) 0.014(2) 0.0005(19)
C148 0.051(3) 0.040(3) 0.077(3) -0.013(2) 0.034(3) 0.008(2)
C149 0.033(2) 0.039(2) 0.080(3) -0.022(2) 0.012(2) -0.0004(18)
C150 0.035(2) 0.050(2) 0.062(2) -0.008(2) 0.014(2) 0.001(2)
C151 0.039(2) 0.049(2) 0.061(2) -0.014(2) 0.0164(19) 0.0004(19)
C152 0.051(2) 0.043(2) 0.085(3) -0.013(2) 0.031(2) 0.003(2)
C153 0.037(2) 0.052(2) 0.063(2) -0.008(2) 0.014(2) 0.0027(19)
C154 0.075(3) 0.055(2) 0.062(2) -0.013(2) 0.000(2) -0.011(2)
C155 0.063(2) 0.051(2) 0.050(2) -0.011(2) 0.004(2) -0.008(2)
C156 0.067(3) 0.059(2) 0.060(3) -0.014(2) 0.008(2) -0.003(2)
C157 0.079(3) 0.064(3) 0.070(3) -0.018(2) 0.000(3) -0.001(2)
C158 0.088(3) 0.061(3) 0.073(3) -0.022(2) -0.009(3) 0.000(2)
C159 0.087(3) 0.055(2) 0.070(3) -0.013(2) -0.010(2) -0.012(2)
C160 0.099(3) 0.064(3) 0.088(3) -0.011(3) -0.016(3) -0.012(3)
C161 0.110(3) 0.067(3) 0.103(3) -0.016(3) -0.021(3) -0.014(3)
C162 0.108(3) 0.074(3) 0.106(3) -0.023(3) -0.023(3) -0.005(3)
C163 0.103(3) 0.068(3) 0.093(3) -0.020(3) -0.014(3) -0.003(3)
C164 0.043(2) 0.043(2) 0.075(2) -0.009(2) 0.023(2) 0.0057(18)
C165 0.050(2) 0.044(2) 0.084(2) -0.007(2) 0.020(2) -0.0017(19)
C166 0.037(2) 0.042(2) 0.078(2) -0.011(2) 0.003(2) -0.0040(18)
C167 0.052(2) 0.070(3) 0.057(2) -0.013(2) 0.025(2) -0.012(2)
C168 0.051(2) 0.074(3) 0.071(3) -0.016(2) 0.025(2) -0.002(2)
C169 0.040(2) 0.039(2) 0.074(2) -0.009(2) 0.0213(19) 0.0058(18)
C170 0.040(2) 0.056(3) 0.067(3) -0.009(2) 0.018(2) 0.003(2)
C171 0.050(2) 0.046(2) 0.087(3) -0.014(2) 0.021(2) -0.006(2)
C172 0.036(2) 0.050(3) 0.082(3) -0.020(2) 0.018(2) -0.006(2)
C173 0.070(3) 0.067(3) 0.052(3) 0.006(2) 0.005(2) -0.019(2)
C174 0.034(2) 0.035(2) 0.082(3) -0.022(2) 0.009(2) -0.0010(18)
C175 0.038(2) 0.040(2) 0.087(3) -0.027(2) 0.009(2) 0.0010(19)
C176 0.076(3) 0.062(2) 0.053(2) -0.014(2) 0.002(2) -0.004(2)
C177 0.053(2) 0.044(2) 0.087(2) -0.010(2) 0.015(2) -0.0009(19)
C178 0.061(2) 0.060(2) 0.049(2) -0.0106(19) 0.017(2) -0.0171(19)
C179 0.049(2) 0.050(2) 0.083(2) -0.012(2) 0.025(2) 0.0016(19)
C180 0.039(2) 0.060(3) 0.066(3) -0.006(2) 0.011(2) 0.003(2)
C181 0.046(2) 0.045(2) 0.082(3) -0.011(2) 0.027(2) 0.002(2)
C182 0.047(2) 0.051(2) 0.080(2) -0.008(2) 0.029(2) -0.0003(19)
C183 0.050(2) 0.080(3) 0.060(3) -0.014(2) 0.022(2) -0.008(2)
C184 0.035(2) 0.044(2) 0.090(3) -0.030(2) 0.007(2) 0.0005(19)
C185 0.055(2) 0.072(3) 0.062(2) -0.018(2) 0.026(2) -0.009(2)
C186 0.051(2) 0.048(2) 0.085(3) -0.012(2) 0.023(2) -0.005(2)
C187 0.090(3) 0.074(3) 0.057(3) 0.006(2) 0.024(3) -0.019(3)
C188 0.052(2) 0.080(3) 0.055(2) -0.014(2) 0.019(2) -0.005(2)
C189 0.051(2) 0.068(3) 0.086(3) -0.042(2) -0.020(2) 0.018(2)
C190 0.049(2) 0.050(2) 0.088(3) -0.011(2) 0.026(2) 0.002(2)
C191 0.049(2) 0.052(2) 0.085(3) -0.018(2) 0.021(2) 0.001(2)
C192 0.054(2) 0.050(2) 0.088(3) -0.013(2) 0.023(2) 0.003(2)
C193 0.090(3) 0.063(2) 0.066(3) -0.015(2) -0.007(2) -0.010(2)
C194 0.047(3) 0.052(3) 0.083(3) -0.009(3) 0.013(2) -0.006(2)
C196 0.056(3) 0.082(3) 0.066(3) -0.014(2) 0.024(2) -0.003(2)
C197 0.057(3) 0.067(3) 0.091(3) -0.007(3) 0.037(2) -0.014(2)
C198 0.058(4) 0.074(4) 0.084(4) 0.001(4) 0.009(3) -0.009(3)
C199 0.055(3) 0.054(3) 0.098(3) -0.022(2) 0.019(3) -0.003(2)
C200 0.054(2) 0.050(2) 0.096(3) -0.018(2) 0.024(2) 0.001(2)
C201 0.081(4) 0.088(4) 0.064(4) -0.020(3) 0.004(3) -0.016(4)
C202 0.082(3) 0.075(3) 0.067(3) -0.012(3) 0.003(3) 0.005(3)
C203 0.046(3) 0.066(3) 0.087(3) -0.014(3) 0.008(3) -0.008(2)
C204 0.074(3) 0.065(3) 0.127(3) 0.001(3) 0.042(3) -0.011(3)
C205 0.070(3) 0.056(3) 0.115(3) 0.001(3) 0.034(3) -0.003(2)
C206 0.106(4) 0.083(3) 0.081(3) -0.018(3) 0.003(3) 0.006(3)
C207 0.057(3) 0.097(3) 0.068(3) -0.016(3) 0.017(2) -0.003(3)
C208 0.053(3) 0.100(3) 0.070(3) -0.018(3) 0.020(2) -0.003(3)
C209 0.112(3) 0.077(3) 0.082(3) -0.015(3) -0.012(3) -0.012(3)
C211 0.095(5) 0.117(5) 0.070(4) -0.023(4) 0.012(4) -0.025(4)
C213 0.087(5) 0.087(5) 0.103(5) 0.009(4) -0.019(4) -0.037(4)
C214 0.092(4) 0.094(5) 0.105(5) 0.014(4) 0.027(4) -0.005(4)
C215 0.113(3) 0.084(3) 0.084(3) -0.017(3) -0.007(3) -0.002(3)
C217 0.068(4) 0.098(5) 0.110(5) -0.011(4) 0.004(4) -0.009(4)
C218 0.077(3) 0.085(3) 0.100(3) 0.005(3) 0.026(3) -0.018(3)
C219 0.124(4) 0.086(4) 0.134(5) -0.017(4) -0.018(4) -0.013(4)
C222 0.095(4) 0.082(4) 0.109(5) 0.000(4) 0.012(4) -0.014(4)
C223 0.089(4) 0.085(3) 0.105(4) -0.003(3) 0.024(3) -0.002(3)
C225 0.148(6) 0.093(5) 0.107(6) -0.007(4) 0.027(5) -0.041(5)
C226 0.106(4) 0.092(3) 0.073(3) 0.006(3) -0.009(3) -0.023(3)
C230 0.112(4) 0.097(4) 0.074(3) -0.002(3) 0.010(3) -0.017(3)
C231 0.105(4) 0.086(3) 0.083(3) 0.009(3) -0.002(3) -0.024(3)
C232 0.089(3) 0.094(3) 0.106(3) -0.001(3) 0.029(3) -0.008(3)
C233 0.110(4) 0.091(4) 0.086(3) 0.007(3) 0.016(3) -0.025(3)
C234 0.133(4) 0.093(3) 0.107(3) -0.011(3) 0.001(3) -0.002(3)
C235 0.077(3) 0.094(3) 0.112(3) 0.000(3) 0.023(3) -0.012(3)
C236 0.099(4) 0.095(4) 0.112(5) -0.003(4) 0.011(4) -0.013(4)
C238 0.089(3) 0.080(3) 0.122(4) -0.003(3) 0.018(3) -0.004(3)
C240 0.116(5) 0.112(5) 0.127(6) -0.016(5) 0.000(5) -0.009(5)
C241 0.126(4) 0.090(3) 0.106(4) -0.008(3) -0.009(3) -0.016(3)
C242 0.143(4) 0.101(4) 0.127(4) -0.010(4) -0.003(4) -0.017(4)
C243 0.096(3) 0.090(3) 0.120(4) -0.004(3) 0.026(3) -0.012(3)
C246 0.139(4) 0.103(3) 0.124(4) -0.012(3) -0.004(4) -0.007(3)
C248 0.124(6) 0.126(6) 0.140(6) -0.009(5) 0.012(5) -0.024(5)
C249 0.126(6) 0.154(6) 0.142(5) -0.004(6) 0.008(5) -0.011(5)
C252 0.165(5) 0.113(4) 0.157(5) 0.005(5) 0.005(5) -0.006(5)
C253 0.113(4) 0.123(4) 0.128(4) -0.037(4) 0.009(4) -0.019(4)
C256 0.105(5) 0.093(5) 0.106(5) -0.023(4) -0.001(4) -0.015(4)
C259 0.111(4) 0.084(4) 0.111(4) -0.008(3) 0.021(3) -0.003(3)
O34 0.088(3) 0.082(3) 0.112(4) -0.032(3) 0.038(3) -0.028(3)
N7 0.060(3) 0.066(3) 0.096(3) -0.019(3) 0.011(3) -0.024(2)
C195 0.065(3) 0.062(3) 0.092(4) -0.019(3) 0.012(3) -0.016(3)
C212 0.079(4) 0.078(4) 0.105(4) -0.034(4) 0.024(4) -0.033(3)
C220 0.086(5) 0.099(5) 0.116(5) -0.001(4) 0.012(4) -0.027(4)
O35 0.096(3) 0.073(3) 0.137(4) -0.013(3) 0.039(3) -0.024(3)
N10 0.088(3) 0.078(3) 0.122(4) -0.033(3) 0.043(3) -0.021(3)
C228 0.092(3) 0.081(3) 0.108(3) -0.015(3) 0.020(3) -0.021(3)
C250 0.124(6) 0.136(6) 0.159(7) -0.019(6) 0.002(5) -0.035(5)
C251 0.177(7) 0.166(7) 0.148(7) -0.046(6) -0.005(6) -0.034(7)
O36 0.092(3) 0.154(5) 0.134(4) 0.013(4) 0.011(3) -0.027(4)
N9 0.074(3) 0.080(3) 0.092(4) 0.004(3) 0.021(3) -0.025(3)
C210 0.076(4) 0.095(4) 0.102(4) 0.008(4) 0.017(3) -0.008(4)
C216 0.100(5) 0.104(5) 0.101(5) 0.003(5) 0.018(4) -0.036(4)
C221 0.077(4) 0.101(5) 0.132(6) 0.023(5) 0.016(4) -0.015(4)
O37 0.170(6) 0.124(5) 0.167(6) -0.016(5) -0.022(5) -0.052(5)
N11 0.093(4) 0.108(4) 0.107(4) -0.001(4) 0.005(3) -0.028(4)
C224 0.094(4) 0.095(4) 0.111(4) 0.001(4) 0.006(4) -0.007(4)
C229 0.133(7) 0.111(6) 0.167(8) 0.017(6) -0.003(6) -0.034(6)
C247 0.114(5) 0.141(6) 0.138(6) 0.003(5) 0.003(5) -0.049(5)
O42 0.172(5) 0.167(5) 0.185(6) -0.007(5) -0.003(5) -0.048(4)
N12 0.101(4) 0.113(4) 0.109(4) -0.020(3) 0.003(3) -0.022(3)
C237 0.138(5) 0.135(6) 0.121(6) -0.013(5) -0.001(5) 0.021(5)
C244 0.104(4) 0.102(3) 0.117(4) -0.014(3) -0.001(4) -0.006(3)
C245 0.127(5) 0.121(5) 0.132(5) -0.005(5) 0.014(5) -0.040(4)
C254 0.132(7) 0.150(8) 0.133(7) -0.027(6) -0.027(6) -0.027(6)
C255 0.216(10) 0.178(8) 0.214(9) -0.117(7) -0.010(8) -0.030(8)

loop_
_atom_type_symbol
_atom_type_description
_atom_type_scat_dispersion_real
_atom_type_scat_dispersion_imag
_atom_type_scat_source
C C 0.0181 0.0091 'International Tables Vol C Tables 4.2.6.8 and 6.1.1.4'
H H 0.0000 0.0000 'International Tables Vol C Tables 4.2.6.8 and 6.1.1.4'
Co Co -2.3653 3.6143 'International Tables Vol C Tables 4.2.6.8 and 6.1.1.4'
N N 0.0311 0.0180 'International Tables Vol C Tables 4.2.6.8 and 6.1.1.4'
O O 0.0492 0.0322 'International Tables Vol C Tables 4.2.6.8 and 6.1.1.4'

loop_
_geom_angle_atom_site_label_1
_geom_angle_atom_site_label_2
_geom_angle_atom_site_label_3
_geom_angle
_geom_angle_site_symmetry_1
_geom_angle_site_symmetry_3
_geom_angle_publ_flag
O3 Co1 O4 61.39(14) 1_465 1_465 ?
O3 Co1 O9 92.50(14) 1_465 1_465 ?
O3 Co1 C102 30.93(17) 1_465 1_465 ?
O4 Co1 O9 86.92(15) 1_465 1_465 ?
O4 Co1 C102 30.56(17) 1_465 1_465 ?
O5 Co1 O3 106.19(15) 1_564 1_465 ?
O5 Co1 O4 167.47(15) 1_564 1_465 ?
O5 Co1 O9 92.19(16) 1_564 1_465 ?
O5 Co1 O12 88.44(16) 1_564 . ?
O5 Co1 C102 136.94(18) 1_564 1_465 ?
O8 Co1 O3 154.50(15) . 1_465 ?
O8 Co1 O4 94.62(15) . 1_465 ?
O8 Co1 O5 97.91(15) . 1_564 ?
O8 Co1 O9 94.81(16) . 1_465 ?
O8 Co1 O12 85.80(16) . . ?
O8 Co1 C102 125.01(18) . 1_465 ?
O9 Co1 C102 87.85(16) 1_465 1_465 ?
O12 Co1 O3 86.66(15) . 1_465 ?
O12 Co1 O4 92.32(16) . 1_465 ?
O12 Co1 O9 179.06(14) . 1_465 ?
O12 Co1 C102 91.21(17) . 1_465 ?
O6 Co2 O7 92.25(15) . 1_465 ?
O6 Co2 O9 148.50(14) . 1_465 ?
O6 Co2 O10 91.64(17) . 1_564 ?
O6 Co2 O15 96.80(16) . . ?
O6 Co2 O45 102.0(2) . . ?
O7 Co2 O9 57.79(14) 1_465 1_465 ?
O10 Co2 O7 95.23(16) 1_564 1_465 ?
O10 Co2 O9 82.55(15) 1_564 1_465 ?
O10 Co2 O45 165.5(2) 1_564 . ?
O15 Co2 O7 170.78(17) . 1_465 ?
O15 Co2 O9 113.57(16) . 1_465 ?
O15 Co2 O10 86.30(18) . 1_564 ?
O15 Co2 O45 87.2(2) . . ?
O45 Co2 O7 89.24(18) . 1_465 ?
O45 Co2 O9 88.20(19) . 1_465 ?
O13 Co3 O19 147.99(15) . 1_645 ?
O13 Co3 O24 91.65(17) . 1_645 ?
O13 Co3 O32 90.3(2) . . ?
O24 Co3 O19 57.80(17) 1_645 1_645 ?
O29 Co3 O13 103.32(17) . . ?
O29 Co3 O19 108.21(17) . 1_645 ?
O29 Co3 O24 163.83(18) . 1_645 ?
O29 Co3 O32 89.4(2) . . ?
O32 Co3 O19 84.70(17) . 1_645 ?
O32 Co3 O24 96.69(19) . 1_645 ?
O44 Co3 O13 91.1(2) . . ?
O44 Co3 O19 95.66(18) . 1_645 ?
O44 Co3 O24 86.16(19) . 1_645 ?
O44 Co3 O29 87.4(2) . . ?
O44 Co3 O32 176.8(2) . . ?
O19 Co4 O21 87.77(17) 1_645 1_645 ?
O19 Co4 C170 89.9(2) 1_645 1_645 ?
O21 Co4 C170 30.03(18) 1_645 1_645 ?
O22 Co4 O19 92.70(19) . 1_645 ?
O22 Co4 O21 94.55(16) . 1_645 ?
O22 Co4 O25 154.49(18) . 1_645 ?
O22 Co4 O31 99.15(18) . . ?
O22 Co4 O43 86.8(2) . . ?
O22 Co4 C170 124.4(2) . 1_645 ?
O25 Co4 O19 93.39(18) 1_645 1_645 ?
O25 Co4 O21 60.99(16) 1_645 1_645 ?
O25 Co4 O43 86.1(2) 1_645 . ?
O25 Co4 C170 30.97(18) 1_645 1_645 ?
O31 Co4 O19 94.3(2) . 1_645 ?
O31 Co4 O21 166.03(18) . 1_645 ?
O31 Co4 O25 105.06(18) . 1_645 ?
O31 Co4 O43 88.1(2) . . ?
O31 Co4 C170 136.0(2) . 1_645 ?
O43 Co4 O19 177.6(2) . 1_645 ?
O43 Co4 O21 89.9(2) . 1_645 ?
O43 Co4 C170 88.4(2) . 1_645 ?
C102 O3 Co1 88.7(3) . 1_645 ?
C102 O4 Co1 88.8(3) . 1_645 ?
C117 O5 Co1 128.1(4) . 1_546 ?
C113 O6 Co2 127.7(4) . . ?
C101 O7 Co2 97.4(3) . 1_645 ?
C64 O8 Co1 142.3(4) . . ?
Co1 O9 Co2 101.57(13) 1_645 1_645 ?
C101 O9 Co1 164.6(4) . 1_645 ?
C101 O9 Co2 83.6(3) . 1_645 ?
C117 O10 Co2 137.3(4) . 1_546 ?
C189 O12 Co1 120.6(4) . . ?
C145 O13 Co3 129.2(4) . . ?
C64 O15 Co2 119.7(3) . . ?
Co4 O19 Co3 101.79(15) 1_465 1_465 ?
C148 O19 Co3 83.3(4) . 1_465 ?
C148 O19 Co4 165.7(5) . 1_465 ?
C170 O21 Co4 88.7(3) . 1_465 ?
C121 O22 Co4 137.6(5) . . ?
C148 O24 Co3 97.1(4) . 1_465 ?
C170 O25 Co4 89.8(4) . 1_465 ?
C121 O29 Co3 123.2(4) . . ?
C168 O31 Co4 132.5(5) . . ?
C168 O32 Co3 134.9(5) . . ?
C253 O43 Co4 119.3(8) . . ?
C256 O44 Co3 126.0(5) . . ?
C259 O45 Co2 118.3(6) . . ?
C20 N1 C172 117.5(4) . . ?
C66 N1 C20 123.5(5) . . ?
C66 N1 C172 118.9(4) . . ?
C72 N2 C173 119.1(5) . . ?
C116 N2 C72 123.0(5) . . ?
C116 N2 C173 117.7(5) . . ?
C17 N3 C197 118.1(5) . . ?
C182 N3 C17 123.2(5) . . ?
C182 N3 C197 118.7(5) . . ?
C142 N4 C187 117.3(5) . . ?
C178 N4 C142 124.2(5) . . ?
C178 N4 C187 118.5(5) . . ?
C120 N5 C204 120.4(5) . . ?
C165 N5 C120 122.9(5) . . ?
C165 N5 C204 115.7(5) . . ?
C133 N6 C205 119.3(5) . . ?
C177 N6 C133 123.2(6) . . ?
C177 N6 C205 117.1(5) . . ?
H8A C8 H8B 109.5 . . ?
H8A C8 H8C 109.5 . . ?
H8B C8 H8C 109.5 . . ?
C189 C8 H8A 109.5 . . ?
C189 C8 H8B 109.5 . . ?
C189 C8 H8C 109.5 . . ?
H15A C15 H15B 109.5 . . ?
H15A C15 H15C 109.5 . . ?
H15B C15 H15C 109.5 . . ?
C259 C15 H15A 109.5 . . ?
C259 C15 H15B 109.5 . . ?
C259 C15 H15C 109.5 . . ?
C2 C1 C13 119.0(4) . . ?
C32 C1 C2 121.8(5) . . ?
C32 C1 C13 119.2(5) . . ?
C1 C2 C4 118.3(4) . . ?
C55 C2 C1 119.2(5) . . ?
C55 C2 C4 122.5(5) . . ?
C4 C3 C22 118.7(5) . . ?
C27 C3 C4 121.7(5) . . ?
C27 C3 C22 119.6(4) . . ?
C3 C4 C2 119.6(4) . . ?
C29 C4 C2 121.3(4) . . ?
C29 C4 C3 119.0(5) . . ?
C7 C5 C11 116.2(4) . . ?
C31 C5 C7 118.3(5) . . ?
C31 C5 C11 124.9(5) . . ?
C227 C6 C257 120.5(5) . . ?
C227 C6 C49 118.1(5) . . ?
C49 C6 C257 120.6(4) . . ?
C5 C7 H7 118.2 . . ?
C21 C7 C5 123.6(4) . . ?
C21 C7 H7 118.2 . . ?
C6 C227 H227 118.9 . . ?
C6 C227 C10 122.3(5) . . ?
C10 C227 H227 118.9 . . ?
C16 C9 C51 118.5(5) . . ?
C33 C9 C16 119.1(5) . . ?
C33 C9 C51 122.4(4) . . ?
C227 C10 C19 119.4(4) . . ?
C227 C10 C85 122.6(5) . . ?
C85 C10 C19 117.9(5) . . ?
C68 C11 C5 120.4(5) . . ?
C68 C11 C69 118.7(5) . . ?
C69 C11 C5 120.3(4) . . ?
C38 C12 C54 118.3(5) . . ?
C38 C12 C81 119.3(4) . . ?
C81 C12 C54 122.3(5) . . ?
C42 C13 C1 120.0(5) . . ?
C42 C13 C73 120.7(5) . . ?
C73 C13 C1 119.3(5) . . ?
C34 C14 C77 120.4(5) . . ?
C34 C14 C90 118.5(5) . . ?
C90 C14 C77 120.8(5) . . ?
C33 C257 C6 116.5(4) . . ?
C46 C257 C6 125.3(5) . . ?
C46 C257 C33 117.9(5) . . ?
C40 C16 C9 121.3(5) . . ?
C40 C16 C45 120.4(4) . . ?
C45 C16 C9 118.3(5) . . ?
O2 C17 N3 120.7(5) . . ?
O2 C17 C31 122.9(5) . . ?
N3 C17 C31 116.4(5) . . ?
C53 C18 C64 119.2(5) . . ?
C60 C18 C53 119.5(5) . . ?
C60 C18 C64 121.3(5) . . ?
C10 C19 C28 117.5(5) . . ?
C47 C19 C10 119.8(5) . . ?
C47 C19 C28 122.7(5) . . ?
O1 C20 N1 120.9(5) . . ?
O1 C20 C46 122.5(4) . . ?
N1 C20 C46 116.7(5) . . ?
C7 C21 C35 118.1(5) . . ?
C7 C21 C52 122.5(4) . . ?
C35 C21 C52 119.3(4) . . ?
C3 C22 C94 119.6(5) . . ?
C88 C22 C3 120.7(5) . . ?
C88 C22 C94 119.7(5) . . ?
C52 C23 C39 121.1(5) . . ?
C89 C23 C39 118.3(5) . . ?
C89 C23 C52 120.6(4) . . ?
C31 C24 C35 120.5(4) . . ?
C31 C24 C79 120.1(5) . . ?
C35 C24 C79 119.3(5) . . ?
C34 C25 C50 120.4(5) . . ?
C34 C25 C110 121.4(5) . . ?
C50 C25 C110 118.1(5) . . ?
C58 C26 C130 119.2(5) . . ?
C58 C26 C153 119.6(5) . . ?
C153 C26 C130 121.2(5) . . ?
C3 C27 C32 118.6(4) . . ?
C83 C27 C3 118.6(5) . . ?
C83 C27 C32 122.8(5) . . ?
C19 C28 H28 119.4 . . ?
C49 C28 C19 121.1(5) . . ?
C49 C28 H28 119.4 . . ?
C4 C29 H29 118.6 . . ?
C4 C29 C61 122.8(5) . . ?
C61 C29 H29 118.6 . . ?
C70 C30 C86 119.3(5) . . ?
C70 C30 C99 118.7(5) . . ?
C99 C30 C86 122.0(5) . . ?
C5 C31 C17 120.8(5) . . ?
C5 C31 C24 119.8(5) . . ?
C24 C31 C17 119.3(4) . . ?
C1 C32 C27 119.9(5) . . ?
C98 C32 C1 118.3(5) . . ?
C98 C32 C27 121.6(4) . . ?
C9 C33 C257 123.4(5) . . ?
C9 C33 H33 118.3 . . ?
C257 C33 H33 118.3 . . ?
C14 C34 C25 120.8(5) . . ?
C14 C34 H34 119.6 . . ?
C25 C34 H34 119.6 . . ?
C24 C35 C21 118.9(5) . . ?
C59 C35 C21 120.9(5) . . ?
C59 C35 C24 120.2(4) . . ?
C39 C36 H36 118.3 . . ?
C39 C36 C77 123.4(5) . . ?
C77 C36 H36 118.3 . . ?
C105 C37 C84 119.3(5) . . ?
C105 C37 C118 122.2(5) . . ?
C118 C37 C84 118.5(5) . . ?
C12 C38 H38 118.4 . . ?
C12 C38 C52 123.2(5) . . ?
C52 C38 H38 118.4 . . ?
C23 C39 C59 119.0(5) . . ?
C36 C39 C23 118.6(5) . . ?
C36 C39 C59 122.4(4) . . ?
C16 C40 C63 120.2(4) . . ?
C92 C40 C16 117.4(5) . . ?
C92 C40 C63 122.3(5) . . ?
C74 C41 C101 121.1(5) . . ?
C149 C41 C74 119.8(5) . . ?
C149 C41 C101 118.8(5) . . ?
C13 C42 C72 118.5(5) . . ?
C109 C42 C13 120.1(5) . . ?
C109 C42 C72 121.2(5) . . ?
C107 C43 C100 117.8(5) . . ?
C114 C43 C100 124.4(5) . . ?
C114 C43 C107 117.7(5) . . ?
C47 C44 C112 119.4(5) . . ?
C47 C44 C113 120.6(5) . . ?
C112 C44 C113 120.0(5) . . ?
C16 C45 C48 119.9(5) . . ?
C46 C45 C16 120.8(4) . . ?
C46 C45 C48 119.2(5) . . ?
C257 C46 C20 121.2(5) . . ?
C257 C46 C45 119.4(5) . . ?
C45 C46 C20 119.3(4) . . ?
C19 C47 H47 119.5 . . ?
C44 C47 C19 121.0(5) . . ?
C44 C47 H47 119.5 . . ?
C45 C48 C66 118.9(5) . . ?
C111 C48 C45 118.5(5) . . ?
C111 C48 C66 122.2(5) . . ?
C6 C49 H49 119.2 . . ?
C28 C49 C6 121.6(5) . . ?
C28 C49 H49 119.2 . . ?
C25 C50 C132 117.1(5) . . ?
C60 C50 C25 119.5(5) . . ?
C60 C50 C132 123.4(5) . . ?
C56 C51 C9 120.0(4) . . ?
C106 C51 C9 120.9(5) . . ?
C106 C51 C56 119.0(5) . . ?
C23 C52 C21 119.5(4) . . ?
C38 C52 C21 122.8(5) . . ?
C38 C52 C23 117.6(5) . . ?
C18 C53 H53 119.7 . . ?
C110 C53 C18 120.7(5) . . ?
C110 C53 H53 119.7 . . ?
C122 C54 C12 120.9(5) . . ?
C130 C54 C12 120.5(5) . . ?
C130 C54 C122 118.6(5) . . ?
C2 C55 H55 119.0 . . ?
C2 C55 C76 122.0(5) . . ?
C76 C55 H55 119.0 . . ?
C51 C56 C62 120.3(5) . . ?
C51 C56 C63 121.6(5) . . ?
C62 C56 C63 118.1(5) . . ?
C67 C57 C93 120.0(5) . . ?
C67 C57 C134 118.2(5) . . ?
C93 C57 C134 121.8(6) . . ?
C26 C58 C95 119.0(5) . . ?
C26 C58 C136 119.4(5) . . ?
C136 C58 C95 121.6(5) . . ?
C35 C59 C39 120.1(4) . . ?
C169 C59 C35 118.1(5) . . ?
C169 C59 C39 121.8(5) . . ?
C18 C60 C50 121.4(5) . . ?
C18 C60 H60 119.3 . . ?
C50 C60 H60 119.3 . . ?
C29 C61 C155 116.9(4) . . ?
C88 C61 C29 118.6(5) . . ?
C88 C61 C155 124.2(5) . . ?
C56 C62 C96 119.3(5) . . ?
C114 C62 C56 120.7(5) . . ?
C114 C62 C96 120.0(5) . . ?
C56 C63 C40 118.1(5) . . ?
C107 C63 C40 123.2(5) . . ?
C107 C63 C56 118.8(5) . . ?
O8 C64 C18 117.4(5) . . ?
O15 C64 O8 124.7(5) . . ?
O15 C64 C18 117.9(5) . . ?
C96 C65 C78 124.5(5) . . ?
C96 C65 C106 119.8(5) . . ?
C106 C65 C78 115.7(5) . . ?
O20 C66 N1 119.8(5) . . ?
O20 C66 C48 123.2(5) . . ?
N1 C66 C48 117.0(4) . . ?
C57 C67 C166 118.2(5) . . ?
C97 C67 C57 119.8(5) . . ?
C97 C67 C166 122.0(6) . . ?
C11 C68 H68 119.5 . . ?
C11 C68 C70 120.9(5) . . ?
C70 C68 H68 119.5 . . ?
C11 C69 H69 119.2 . . ?
C99 C69 C11 121.6(5) . . ?
C99 C69 H69 119.2 . . ?
C30 C70 C68 119.8(5) . . ?
C30 C70 C126 119.1(5) . . ?
C68 C70 C126 121.1(5) . . ?
C95 C71 C102 120.4(5) . . ?
C95 C71 C150 120.2(5) . . ?
C150 C71 C102 119.1(5) . . ?
O11 C72 N2 119.8(5) . . ?
O11 C72 C42 124.0(5) . . ?
N2 C72 C42 116.3(5) . . ?
C13 C73 C116 117.7(5) . . ?
C76 C73 C13 121.0(5) . . ?
C76 C73 C116 121.1(5) . . ?
C41 C74 H74 119.2 . . ?
C140 C74 C41 121.6(5) . . ?
C140 C74 H74 119.2 . . ?
C83 C75 C131 119.2(5) . . ?
C94 C75 C83 119.0(5) . . ?
C94 C75 C131 121.5(5) . . ?
C55 C76 C87 119.1(5) . . ?
C73 C76 C55 119.3(4) . . ?
C73 C76 C87 121.6(5) . . ?
C36 C77 C14 116.2(4) . . ?
C82 C77 C14 125.3(5) . . ?
C82 C77 C36 118.5(5) . . ?
C138 C78 C65 120.7(5) . . ?
C141 C78 C65 119.0(5) . . ?
C141 C78 C138 120.2(5) . . ?
C24 C79 C182 118.3(5) . . ?
C164 C79 C24 119.9(5) . . ?
C164 C79 C182 121.5(5) . . ?
C84 C80 H80 119.7 . . ?
C87 C80 H80 119.7 . . ?
C87 C80 C84 120.5(5) . . ?
C12 C81 C89 120.2(5) . . ?
C12 C81 C120 122.1(4) . . ?
C89 C81 C120 117.5(5) . . ?
C77 C82 C89 119.7(5) . . ?
C77 C82 C165 121.1(5) . . ?
C89 C82 C165 118.7(5) . . ?
C27 C83 C75 122.8(5) . . ?
C27 C83 H83 118.6 . . ?
C75 C83 H83 118.6 . . ?
C37 C84 C80 118.7(5) . . ?
C124 C84 C37 119.0(5) . . ?
C124 C84 C80 122.2(5) . . ?
C10 C85 H85 119.2 . . ?
C112 C85 C10 121.6(6) . . ?
C112 C85 H85 119.2 . . ?
C30 C86 H86 119.9 . . ?
C91 C86 C30 120.2(6) . . ?
C91 C86 H86 119.9 . . ?
C80 C87 C76 121.2(5) . . ?
C80 C87 C108 119.9(5) . . ?
C108 C87 C76 118.9(5) . . ?
C22 C88 C142 118.9(5) . . ?
C61 C88 C22 119.9(5) . . ?
C61 C88 C142 120.9(5) . . ?
C23 C89 C81 118.8(5) . . ?
C82 C89 C23 121.2(4) . . ?
C82 C89 C81 120.0(5) . . ?
C14 C90 H90 119.1 . . ?
C132 C90 C14 121.9(5) . . ?
C132 C90 H90 119.1 . . ?
C86 C91 C137 120.1(5) . . ?
C86 C91 C145 119.3(6) . . ?
C137 C91 C145 120.6(5) . . ?
C40 C92 H92 118.1 . . ?
C111 C92 C40 123.8(5) . . ?
C111 C92 H92 118.1 . . ?
C57 C93 H93 119.6 . . ?
C100 C93 C57 120.8(6) . . ?
C100 C93 H93 119.6 . . ?
C22 C94 C178 118.9(5) . . ?
C75 C94 C22 120.1(5) . . ?
C75 C94 C178 120.8(5) . . ?
C58 C95 H95 119.9 . . ?
C71 C95 C58 120.3(5) . . ?
C71 C95 H95 119.9 . . ?
C62 C96 C133 118.2(5) . . ?
C65 C96 C62 119.6(5) . . ?
C65 C96 C133 122.2(5) . . ?
C67 C97 H97 119.2 . . ?
C129 C97 C67 121.5(6) . . ?
C129 C97 H97 119.2 . . ?
C32 C98 H98 118.4 . . ?
C32 C98 C109 123.2(5) . . ?
C109 C98 H98 118.4 . . ?
C30 C99 H99 119.8 . . ?
C69 C99 C30 120.4(5) . . ?
C69 C99 H99 119.8 . . ?
C93 C100 C43 120.9(5) . . ?
C93 C100 C139 119.0(5) . . ?
C139 C100 C43 119.8(5) . . ?
O7 C101 O9 121.2(5) . . ?
O7 C101 C41 119.7(5) . . ?
O9 C101 C41 119.1(5) . . ?
O3 C102 Co1 60.4(3) . 1_645 ?
O3 C102 C71 120.0(5) . . ?
O4 C102 Co1 60.6(3) . 1_645 ?
O4 C102 O3 120.7(4) . . ?
O4 C102 C71 119.2(5) . . ?
C71 C102 Co1 171.6(4) . 1_645 ?
C127 C103 H103 119.7 . . ?
C128 C103 H103 119.7 . . ?
C128 C103 C127 120.7(6) . . ?
C135 C104 C151 118.8(5) . . ?
C146 C104 C135 118.8(5) . . ?
C146 C104 C151 122.4(6) . . ?
C37 C105 H105 119.8 . . ?
C108 C105 C37 120.3(5) . . ?
C108 C105 H105 119.8 . . ?
C51 C106 H106 119.0 . . ?
C65 C106 C51 122.0(5) . . ?
C65 C106 H106 119.0 . . ?
C43 C107 H107 118.5 . . ?
C63 C107 C43 123.1(5) . . ?
C63 C107 H107 118.5 . . ?
C87 C108 H108 119.4 . . ?
C105 C108 C87 121.2(5) . . ?
C105 C108 H108 119.4 . . ?
C42 C109 C98 118.7(5) . . ?
C42 C109 C176 122.3(5) . . ?
C98 C109 C176 118.7(5) . . ?
C25 C110 H110 119.6 . . ?
C53 C110 C25 120.8(5) . . ?
C53 C110 H110 119.6 . . ?
C48 C111 C128 125.4(5) . . ?
C92 C111 C48 119.9(5) . . ?
C92 C111 C128 114.7(5) . . ?
C44 C112 H112 119.8 . . ?
C85 C112 C44 120.3(5) . . ?
C85 C112 H112 119.8 . . ?
O6 C113 C44 117.4(6) . . ?
O16 C113 O6 124.2(5) . . ?
O16 C113 C44 118.4(5) . . ?
C43 C114 C62 120.5(5) . . ?
C43 C114 C177 121.0(5) . . ?
C62 C114 C177 118.0(5) . . ?
C118 C115 C117 118.4(5) . . ?
C118 C115 C119 119.6(5) . . ?
C119 C115 C117 121.8(5) . . ?
O17 C116 N2 120.7(5) . . ?
O17 C116 C73 121.9(5) . . ?
N2 C116 C73 117.4(5) . . ?
O5 C117 C115 117.0(6) . . ?
O10 C117 O5 126.8(5) . . ?
O10 C117 C115 116.3(5) . . ?
C37 C118 H118 119.2 . . ?
C115 C118 C37 121.6(6) . . ?
C115 C118 H118 119.2 . . ?
C115 C119 H119 119.7 . . ?
C124 C119 C115 120.7(5) . . ?
C124 C119 H119 119.7 . . ?
O14 C120 N5 119.9(6) . . ?
O14 C120 C81 123.8(5) . . ?
N5 C120 C81 116.2(5) . . ?
O22 C121 C129 116.6(6) . . ?
O29 C121 O22 125.5(6) . . ?
O29 C121 C129 117.6(5) . . ?
C54 C122 H122 119.1 . . ?
C136 C122 C54 121.7(5) . . ?
C136 C122 H122 119.1 . . ?
C125 C123 H123 119.5 . . ?
C125 C123 C131 121.1(6) . . ?
C131 C123 H123 119.5 . . ?
C84 C124 H124 119.8 . . ?
C119 C124 C84 120.4(6) . . ?
C119 C124 H124 119.8 . . ?
C123 C125 H125 120.1 . . ?
C123 C125 C167 119.9(7) . . ?
C167 C125 H125 120.1 . . ?
C70 C126 H126 120.2 . . ?
C137 C126 C70 119.6(6) . . ?
C137 C126 H126 120.2 . . ?
C140 C127 C103 121.0(5) . . ?
C140 C127 C174 120.2(5) . . ?
C174 C127 C103 118.7(5) . . ?
C103 C128 C111 118.5(5) . . ?
C103 C128 C175 119.7(5) . . ?
C175 C128 C111 121.4(5) . . ?
C97 C129 C121 120.9(6) . . ?
C97 C129 C144 118.8(5) . . ?
C144 C129 C121 120.3(5) . . ?
C26 C130 H130 119.6 . . ?
C54 C130 C26 120.8(5) . . ?
C54 C130 H130 119.6 . . ?
C123 C131 C75 117.2(5) . . ?
C188 C131 C75 123.1(6) . . ?
C188 C131 C123 119.7(6) . . ?
C50 C132 H132 119.4 . . ?
C90 C132 C50 121.2(6) . . ?
C90 C132 H132 119.4 . . ?
O23 C133 N6 120.5(6) . . ?
O23 C133 C96 122.9(6) . . ?
N6 C133 C96 116.6(5) . . ?
C57 C134 H134 119.5 . . ?
C144 C134 C57 121.1(6) . . ?
C144 C134 H134 119.5 . . ?
C104 C135 C143 119.2(5) . . ?
C141 C135 C104 118.9(5) . . ?
C141 C135 C143 121.9(6) . . ?
C58 C136 H136 120.0 . . ?
C122 C136 C58 120.0(5) . . ?
C122 C136 H136 120.0 . . ?
C91 C137 H137 119.2 . . ?
C126 C137 C91 121.6(5) . . ?
C126 C137 H137 119.2 . . ?
C78 C138 H138 120.0 . . ?
C146 C138 C78 120.0(6) . . ?
C146 C138 H138 120.0 . . ?
C100 C139 H139 119.3 . . ?
C166 C139 C100 121.4(5) . . ?
C166 C139 H139 119.3 . . ?
C74 C140 C127 119.2(6) . . ?
C74 C140 H140 120.4 . . ?
C127 C140 H140 120.4 . . ?
C78 C141 C135 120.8(6) . . ?
C78 C141 H141 119.6 . . ?
C135 C141 H141 119.6 . . ?
O18 C142 N4 121.2(6) . . ?
O18 C142 C88 123.2(5) . . ?
N4 C142 C88 115.6(5) . . ?
C135 C143 H143 119.5 . . ?
C180 C143 C135 120.9(6) . . ?
C180 C143 H143 119.5 . . ?
C129 C144 H144 119.7 . . ?
C134 C144 C129 120.7(5) . . ?
C134 C144 H144 119.7 . . ?
O13 C145 C91 115.7(6) . . ?
O26 C145 O13 124.4(5) . . ?
O26 C145 C91 119.8(5) . . ?
C104 C146 H146 119.4 . . ?
C138 C146 C104 121.2(6) . . ?
C138 C146 H146 119.4 . . ?
C151 C147 C170 121.7(6) . . ?
C151 C147 C180 120.3(5) . . ?
C180 C147 C170 117.9(6) . . ?
O19 C148 O24 121.5(5) . . ?
O19 C148 C152 121.8(6) . . ?
O24 C148 C152 116.6(6) . . ?
C41 C149 H149 119.4 . . ?
C41 C149 C174 121.1(6) . . ?
C174 C149 H149 119.4 . . ?
C71 C150 H150 119.9 . . ?
C153 C150 C71 120.3(5) . . ?
C153 C150 H150 119.9 . . ?
C104 C151 H151 119.5 . . ?
C147 C151 C104 120.9(6) . . ?
C147 C151 H151 119.5 . . ?
C179 C152 C148 121.3(7) . . ?
C179 C152 C200 120.6(6) . . ?
C200 C152 C148 117.9(6) . . ?
C26 C153 H153 119.8 . . ?
C150 C153 C26 120.4(6) . . ?
C150 C153 H153 119.8 . . ?
C155 C154 H154 120.0 . . ?
C155 C154 C159 120.0 . . ?
C159 C154 H154 120.0 . . ?
C154 C155 C61 121.5(3) . . ?
C154 C155 C156 120.0 . . ?
C156 C155 C61 118.5(3) . . ?
C155 C156 H156 120.0 . . ?
C157 C156 C155 120.0 . . ?
C157 C156 H156 120.0 . . ?
C156 C157 H157 120.0 . . ?
C156 C157 C158 120.0 . . ?
C158 C157 H157 120.0 . . ?
C157 C158 C163 120.0 . . ?
C159 C158 C157 120.0 . . ?
C159 C158 C163 120.0 . . ?
C158 C159 C154 120.0 . . ?
C160 C159 C154 120.0 . . ?
C160 C159 C158 120.0 . . ?
C159 C160 H160 120.0 . . ?
C159 C160 C161 120.0 . . ?
C161 C160 H160 120.0 . . ?
C160 C161 H161 120.0 . . ?
C162 C161 C160 120.0 . . ?
C162 C161 H161 120.0 . . ?
C161 C162 C163 120.0 . . ?
C161 C162 C219 122.0(6) . . ?
C163 C162 C219 117.8(6) . . ?
C158 C163 H163 120.0 . . ?
C162 C163 C158 120.0 . . ?
C162 C163 H163 120.0 . . ?
C79 C164 C181 127.1(6) . . ?
C169 C164 C79 119.3(5) . . ?
C169 C164 C181 113.6(5) . . ?
O30 C165 N5 120.3(6) . . ?
O30 C165 C82 122.7(5) . . ?
N5 C165 C82 117.0(5) . . ?
C67 C166 H166 119.7 . . ?
C139 C166 C67 120.6(6) . . ?
C139 C166 H166 119.7 . . ?
C125 C167 C183 120.1(6) . . ?
C125 C167 C185 121.3(7) . . ?
C183 C167 C185 118.6(6) . . ?
O31 C168 O32 126.0(7) . . ?
O31 C168 C196 119.7(8) . . ?
O32 C168 C196 114.2(7) . . ?
C59 C169 H169 118.5 . . ?
C164 C169 C59 123.1(5) . . ?
C164 C169 H169 118.5 . . ?
O21 C170 Co4 61.3(3) . 1_465 ?
O21 C170 O25 120.5(5) . . ?
O21 C170 C147 121.3(6) . . ?
O25 C170 Co4 59.2(3) . 1_465 ?
O25 C170 C147 118.2(6) . . ?
C147 C170 Co4 175.8(5) . 1_465 ?
C186 C171 C190 117.9(6) . . ?
C199 C171 C186 121.1(6) . . ?
C199 C171 C190 120.9(7) . . ?
N1 C172 H172 83.7 . . ?
N1 C172 C194 111.2(5) . . ?
C194 C172 H172 105.9 . . ?
C203 C172 N1 113.0(5) . . ?
C203 C172 H172 125.0 . . ?
C203 C172 C194 114.2(5) . . ?
N2 C173 H173 101.6 . . ?
N2 C173 C226 110.3(6) . . ?
N2 C173 C231 112.2(6) . . ?
C226 C173 H173 101.6 . . ?
C226 C173 C231 125.5(7) . . ?
C231 C173 H173 101.6 . . ?
C127 C174 C149 117.8(5) . . ?
C184 C174 C127 119.1(5) . . ?
C184 C174 C149 122.9(6) . . ?
C128 C175 H175 120.1 . . ?
C184 C175 C128 119.9(6) . . ?
C184 C175 H175 120.1 . . ?
C193 C176 C109 120.9(7) . . ?
C193 C176 C202 119.7(7) . . ?
C202 C176 C109 119.3(7) . . ?
O28 C177 N6 119.5(6) . . ?
O28 C177 C114 123.3(5) . . ?
N6 C177 C114 117.2(5) . . ?
O27 C178 N4 120.1(6) . . ?
O27 C178 C94 122.6(6) . . ?
N4 C178 C94 117.2(5) . . ?
C152 C179 H179 120.1 . . ?
C152 C179 C186 119.8(7) . . ?
C186 C179 H179 120.1 . . ?
C143 C180 C147 119.9(6) . . ?
C143 C180 H180 120.1 . . ?
C147 C180 H180 120.1 . . ?
C190 C181 C164 123.7(7) . . ?
C190 C181 C192 119.3(6) . . ?
C192 C181 C164 116.6(6) . . ?
O33 C182 N3 120.1(6) . . ?
O33 C182 C79 122.3(6) . . ?
N3 C182 C79 117.5(5) . . ?
C167 C183 C188 118.1(6) . . ?
C167 C183 C207 119.7(6) . . ?
C207 C183 C188 122.2(7) . . ?
C174 C184 H184 119.1 . . ?
C175 C184 C174 121.8(6) . . ?
C175 C184 H184 119.1 . . ?
C167 C185 H185 119.5 . . ?
C196 C185 C167 121.0(7) . . ?
C196 C185 H185 119.5 . . ?
C171 C186 C179 118.2(6) . . ?
C191 C186 C171 121.1(6) . . ?
C191 C186 C179 120.5(7) . . ?
N4 C187 H187 104.9 . . ?
N4 C187 C230 111.9(7) . . ?
N4 C187 C233 110.7(7) . . ?
C230 C187 H187 104.9 . . ?
C233 C187 H187 104.9 . . ?
C233 C187 C230 118.3(7) . . ?
C131 C188 C183 121.0(7) . . ?
C131 C188 H188 119.5 . . ?
C183 C188 H188 119.5 . . ?
O12 C189 C8 122.0(7) . . ?
O12 C189 H18A 106.8 . . ?
O12 C189 H18B 106.8 . . ?
C8 C189 H18A 106.8 . . ?
C8 C189 H18B 106.8 . . ?
H18A C189 H18B 106.7 . . ?
C171 C190 H190 119.9 . . ?
C181 C190 C171 120.2(7) . . ?
C181 C190 H190 119.9 . . ?
C186 C191 H191 120.8 . . ?
C192 C191 C186 118.4(7) . . ?
C192 C191 H191 120.8 . . ?
C181 C192 H192 118.5 . . ?
C191 C192 C181 123.0(7) . . ?
C191 C192 H192 118.5 . . ?
C176 C193 H193 119.7 . . ?
C176 C193 C209 120.6(8) . . ?
C209 C193 H193 119.7 . . ?
C172 C194 H19A 108.5 . . ?
C172 C194 H19B 108.5 . . ?
H19A C194 H19B 107.5 . . ?
C198 C194 C172 115.1(5) . . ?
C198 C194 H19A 108.5 . . ?
C198 C194 H19B 108.5 . . ?
C185 C196 C168 119.0(7) . . ?
C185 C196 C208 119.6(6) . . ?
C208 C196 C168 121.2(7) . . ?
N3 C197 H197 104.6 . . ?
N3 C197 C218 112.4(7) . . ?
C218 C197 H197 104.6 . . ?
C235 C197 N3 114.9(6) . . ?
C235 C197 H197 104.6 . . ?
C235 C197 C218 114.2(6) . . ?
C194 C198 H19C 109.5 . . ?
C194 C198 H19D 109.5 . . ?
C194 C198 H19E 109.5 . . ?
H19C C198 H19D 109.5 . . ?
H19C C198 H19E 109.5 . . ?
H19D C198 H19E 109.5 . . ?
C171 C199 H199 120.7 . . ?
C200 C199 C171 118.6(7) . . ?
C200 C199 H199 120.7 . . ?
C152 C200 H200 119.3 . . ?
C199 C200 C152 121.4(7) . . ?
C199 C200 H200 119.3 . . ?
H20A C201 H20B 109.5 . . ?
H20A C201 H20C 109.5 . . ?
H20B C201 H20C 109.5 . . ?
C226 C201 H20A 109.5 . . ?
C226 C201 H20B 109.5 . . ?
C226 C201 H20C 109.5 . . ?
C176 C202 H202 119.7 . . ?
C176 C202 C206 120.6(9) . . ?
C206 C202 H202 119.7 . . ?
C172 C203 H20D 108.3 . . ?
C172 C203 H20E 108.3 . . ?
H20D C203 H20E 107.4 . . ?
C217 C203 C172 115.8(6) . . ?
C217 C203 H20D 108.3 . . ?
C217 C203 H20E 108.3 . . ?
N5 C204 H204 106.9 . . ?
C232 C204 N5 116.3(6) . . ?
C232 C204 H204 106.9 . . ?
C232 C204 C243 114.0(7) . . ?
C243 C204 N5 105.4(7) . . ?
C243 C204 H204 106.9 . . ?
N6 C205 H205 106.2 . . ?
N6 C205 C223 113.5(7) . . ?
C223 C205 H205 106.2 . . ?
C238 C205 N6 110.0(8) . . ?
C238 C205 H205 106.2 . . ?
C238 C205 C223 114.1(7) . . ?
C202 C206 H206 120.9 . . ?
C215 C206 C202 118.2(9) . . ?
C215 C206 H206 120.9 . . ?
C183 C207 H207 120.5 . . ?
C208 C207 C183 119.0(8) . . ?
C208 C207 H207 120.5 . . ?
C196 C208 H208 119.1 . . ?
C207 C208 C196 121.9(7) . . ?
C207 C208 H208 119.1 . . ?
C193 C209 C241 114.4(9) . . ?
C215 C209 C193 119.5(10) . . ?
C215 C209 C241 126.0(9) . . ?
H21A C211 H21B 109.5 . . ?
H21A C211 H21C 109.5 . . ?
H21B C211 H21C 109.5 . . ?
C230 C211 H21A 109.5 . . ?
C230 C211 H21B 109.5 . . ?
C230 C211 H21C 109.5 . . ?
H21D C213 H21E 109.5 . . ?
H21D C213 H21F 109.5 . . ?
H21E C213 H21F 109.5 . . ?
C231 C213 H21D 109.5 . . ?
C231 C213 H21E 109.5 . . ?
C231 C213 H21F 109.5 . . ?
H21G C214 H21H 109.5 . . ?
H21G C214 H21I 109.5 . . ?
H21H C214 H21I 109.5 . . ?
C218 C214 H21G 109.5 . . ?
C218 C214 H21H 109.5 . . ?
C218 C214 H21I 109.5 . . ?
C206 C215 C234 117.0(10) . . ?
C209 C215 C206 121.4(9) . . ?
C209 C215 C234 121.6(11) . . ?
C203 C217 H21J 109.5 . . ?
C203 C217 H21K 109.5 . . ?
C203 C217 H21L 109.5 . . ?
H21J C217 H21K 109.5 . . ?
H21J C217 H21L 109.5 . . ?
H21K C217 H21L 109.5 . . ?
C197 C218 H21M 107.9 . . ?
C197 C218 H21N 107.9 . . ?
C214 C218 C197 117.8(7) . . ?
C214 C218 H21M 107.9 . . ?
C214 C218 H21N 107.9 . . ?
H21M C218 H21N 107.2 . . ?
O38 C219 O39 127.8(8) . . ?
O38 C219 C162 116.6(10) . . ?
O39 C219 C162 113.6(10) . . ?
H22A C222 H22B 109.5 . . ?
H22A C222 H22C 109.5 . . ?
H22B C222 H22C 109.5 . . ?
C238 C222 H22A 109.5 . . ?
C238 C222 H22B 109.5 . . ?
C238 C222 H22C 109.5 . . ?
C205 C223 H22D 109.3 . . ?
C205 C223 H22E 109.3 . . ?
H22D C223 H22E 108.0 . . ?
C240 C223 C205 111.5(8) . . ?
C240 C223 H22D 109.3 . . ?
C240 C223 H22E 109.3 . . ?
H22F C225 H22G 109.5 . . ?
H22F C225 H22H 109.5 . . ?
H22G C225 H22H 109.5 . . ?
C233 C225 H22F 109.5 . . ?
C233 C225 H22G 109.5 . . ?
C233 C225 H22H 109.5 . . ?
C173 C226 H22I 105.7 . . ?
C173 C226 H22J 105.7 . . ?
C201 C226 C173 126.3(7) . . ?
C201 C226 H22I 105.7 . . ?
C201 C226 H22J 105.7 . . ?
H22I C226 H22J 106.2 . . ?
C187 C230 H23A 108.5 . . ?
C187 C230 H23B 108.5 . . ?
C211 C230 C187 115.2(7) . . ?
C211 C230 H23A 108.5 . . ?
C211 C230 H23B 108.5 . . ?
H23A C230 H23B 107.5 . . ?
C173 C231 H23C 106.8 . . ?
C173 C231 H23D 106.8 . . ?
C213 C231 C173 122.1(8) . . ?
C213 C231 H23C 106.8 . . ?
C213 C231 H23D 106.8 . . ?
H23C C231 H23D 106.7 . . ?
C204 C232 H23E 110.7 . . ?
C204 C232 H23F 110.7 . . ?
H23E C232 H23F 108.8 . . ?
C248 C232 C204 105.4(8) . . ?
C248 C232 H23E 110.7 . . ?
C248 C232 H23F 110.7 . . ?
C187 C233 H23G 108.6 . . ?
C187 C233 H23H 108.6 . . ?
C225 C233 C187 114.5(8) . . ?
C225 C233 H23G 108.6 . . ?
C225 C233 H23H 108.6 . . ?
H23G C233 H23H 107.6 . . ?
C215 C234 H234 123.7 . . ?
C215 C234 C246 112.7(10) . . ?
C246 C234 H234 123.7 . . ?
C197 C235 H23I 108.5 . . ?
C197 C235 H23J 108.5 . . ?
C197 C235 C249 114.9(8) . . ?
H23I C235 H23J 107.5 . . ?
C249 C235 H23I 108.5 . . ?
C249 C235 H23J 108.5 . . ?
H23K C236 H23L 109.5 . . ?
H23K C236 H23M 109.5 . . ?
H23L C236 H23M 109.5 . . ?
C243 C236 H23K 108.1 . . ?
C243 C236 H23L 109.7 . . ?
C243 C236 H23M 110.6 . . ?
C205 C238 H23N 109.8 . . ?
C205 C238 H23O 109.8 . . ?
C222 C238 C205 109.5(8) . . ?
C222 C238 H23N 109.8 . . ?
C222 C238 H23O 109.8 . . ?
H23N C238 H23O 108.2 . . ?
C223 C240 H24A 109.5 . . ?
C223 C240 H24B 109.5 . . ?
C223 C240 H24C 109.5 . . ?
H24A C240 H24B 109.5 . . ?
H24A C240 H24C 109.5 . . ?
H24B C240 H24C 109.5 . . ?
C209 C241 H241 122.9 . . ?
C242 C241 C209 114.3(10) . . ?
C242 C241 H241 122.9 . . ?
C241 C242 H242 121.3 . . ?
C246 C242 C241 117.3(11) . . ?
C246 C242 H242 121.3 . . ?
C204 C243 H24D 111.0 . . ?
C204 C243 H24E 111.0 . . ?
C236 C243 C204 103.6(7) . . ?
C236 C243 H24D 111.0 . . ?
C236 C243 H24E 111.0 . . ?
H24D C243 H24E 109.0 . . ?
C242 C246 C234 127.2(10) . . ?
C242 C246 C252 117.3(13) . . ?
C252 C246 C234 115.5(12) . . ?
C232 C248 H24F 109.5 . . ?
C232 C248 H24G 109.5 . . ?
C232 C248 H24H 109.5 . . ?
H24F C248 H24G 109.5 . . ?
H24F C248 H24H 109.5 . . ?
H24G C248 H24H 109.5 . . ?
C235 C249 H24I 109.5 . . ?
C235 C249 H24J 109.5 . . ?
C235 C249 H24K 109.5 . . ?
H24I C249 H24J 109.5 . . ?
H24I C249 H24K 109.5 . . ?
H24J C249 H24K 109.5 . . ?
O40 C252 C246 113.8(13) . . ?
O41 C252 O40 125.2(12) . . ?
O41 C252 C246 113.3(14) . . ?
O43 C253 H25A 107.4 . . ?
O43 C253 H25B 107.4 . . ?
O43 C253 C255 119.6(12) . . ?
H25A C253 H25B 107.0 . . ?
C255 C253 H25A 107.4 . . ?
C255 C253 H25B 107.4 . . ?
O44 C256 H25C 109.7 . . ?
O44 C256 H25D 109.7 . . ?
O44 C256 C254 109.8(8) . . ?
H25C C256 H25D 108.2 . . ?
C254 C256 H25C 109.7 . . ?
C254 C256 H25D 109.7 . . ?
O45 C259 C15 137.0(10) . . ?
O45 C259 H25E 102.9 . . ?
O45 C259 H25F 102.9 . . ?
C15 C259 H25E 102.9 . . ?
C15 C259 H25F 102.9 . . ?
H25E C259 H25F 105.1 . . ?
C195 N7 C212 122.6(7) . . ?
C195 N7 C220 122.0(7) . . ?
C220 N7 C212 115.4(6) . . ?
O34 C195 N7 128.8(8) . . ?
O34 C195 H195 115.6 . . ?
N7 C195 H195 115.6 . . ?
N7 C212 H21O 109.5 . . ?
N7 C212 H21P 109.5 . . ?
N7 C212 H21Q 109.5 . . ?
H21O C212 H21P 109.5 . . ?
H21O C212 H21Q 109.5 . . ?
H21P C212 H21Q 109.5 . . ?
N7 C220 H22K 109.5 . . ?
N7 C220 H22L 109.5 . . ?
N7 C220 H22M 109.5 . . ?
H22K C220 H22L 109.5 . . ?
H22K C220 H22M 109.5 . . ?
H22L C220 H22M 109.5 . . ?
C228 N10 C250 109.1(10) . . ?
C228 N10 C251 138.2(11) . . ?
C251 N10 C250 112.4(9) . . ?
O35 C228 H228 123.8 . . ?
N10 C228 O35 112.3(9) . . ?
N10 C228 H228 123.8 . . ?
N10 C250 H25M 109.5 . . ?
N10 C250 H25N 109.5 . . ?
N10 C250 H25O 109.5 . . ?
H25M C250 H25N 109.5 . . ?
H25M C250 H25O 109.5 . . ?
H25N C250 H25O 109.5 . . ?
N10 C251 H25P 109.5 . . ?
N10 C251 H25Q 109.5 . . ?
N10 C251 H25R 109.5 . . ?
H25P C251 H25Q 109.5 . . ?
H25P C251 H25R 109.5 . . ?
H25Q C251 H25R 109.5 . . ?
C210 N9 C216 123.5(8) . . ?
C210 N9 C221 118.9(8) . . ?
C221 N9 C216 117.4(7) . . ?
O36 C210 N9 114.5(9) . . ?
O36 C210 H210 122.7 . . ?
N9 C210 H210 122.7 . . ?
N9 C216 H21R 109.5 . . ?
N9 C216 H21S 109.5 . . ?
N9 C216 H21T 109.5 . . ?
H21R C216 H21S 109.5 . . ?
H21R C216 H21T 109.5 . . ?
H21S C216 H21T 109.5 . . ?
N9 C221 H22N 109.5 . . ?
N9 C221 H22O 109.5 . . ?
N9 C221 H22P 109.5 . . ?
H22N C221 H22O 109.5 . . ?
H22N C221 H22P 109.5 . . ?
H22O C221 H22P 109.5 . . ?
C224 N11 C229 119.8(10) . . ?
C224 N11 C247 127.0(10) . . ?
C229 N11 C247 113.1(10) . . ?
O37 C224 N11 120.2(10) . . ?
O37 C224 H224 119.9 . . ?
N11 C224 H224 119.9 . . ?
N11 C229 H22Q 109.5 . . ?
N11 C229 H22R 109.5 . . ?
N11 C229 H22S 109.5 . . ?
H22Q C229 H22R 109.5 . . ?
H22Q C229 H22S 109.5 . . ?
H22R C229 H22S 109.5 . . ?
N11 C247 H24L 109.5 . . ?
N11 C247 H24M 109.5 . . ?
N11 C247 H24N 109.5 . . ?
H24L C247 H24M 109.5 . . ?
H24L C247 H24N 109.5 . . ?
H24M C247 H24N 109.5 . . ?
C244 N12 C237 117.7(10) . . ?
C244 N12 C245 116.2(9) . . ?
C245 N12 C237 126.1(10) . . ?
N12 C237 H23P 109.5 . . ?
N12 C237 H23Q 109.5 . . ?
N12 C237 H23R 109.5 . . ?
H23P C237 H23Q 109.5 . . ?
H23P C237 H23R 109.5 . . ?
H23Q C237 H23R 109.5 . . ?
O42 C244 H244 133.0 . . ?
N12 C244 O42 94.0(8) . . ?
N12 C244 H244 133.0 . . ?
N12 C245 H24O 109.5 . . ?
N12 C245 H24P 109.5 . . ?
N12 C245 H24Q 109.5 . . ?
H24O C245 H24P 109.5 . . ?
H24O C245 H24Q 109.5 . . ?
H24P C245 H24Q 109.5 . . ?
C256 C254 H25G 109.5 . . ?
C256 C254 H25H 109.5 . . ?
C256 C254 H25I 109.5 . . ?
H25G C254 H25H 109.5 . . ?
H25G C254 H25I 109.5 . . ?
H25H C254 H25I 109.5 . . ?
C253 C255 H25J 109.5 . . ?
C253 C255 H25K 109.5 . . ?
C253 C255 H25L 109.5 . . ?
H25J C255 H25K 109.5 . . ?
H25J C255 H25L 109.5 . . ?
H25K C255 H25L 109.5 . . ?

loop_
_geom_bond_atom_site_label_1
_geom_bond_atom_site_label_2
_geom_bond_distance
_geom_bond_site_symmetry_2
_geom_bond_publ_flag
Co1 O3 2.139(4) 1_465 ?
Co1 O4 2.144(4) 1_465 ?
Co1 O5 2.040(4) 1_564 ?
Co1 O8 2.026(4) . ?
Co1 O9 2.147(4) 1_465 ?
Co1 O12 2.135(4) . ?
Co1 C102 2.460(5) 1_465 ?
Co2 O6 2.022(4) . ?
Co2 O7 2.100(3) 1_465 ?
Co2 O9 2.382(4) 1_465 ?
Co2 O10 2.069(4) 1_564 ?
Co2 O15 2.034(4) . ?
Co2 O45 2.084(5) . ?
Co3 O13 2.031(4) . ?
Co3 O19 2.401(4) 1_645 ?
Co3 O24 2.097(4) 1_645 ?
Co3 O29 2.026(4) . ?
Co3 O32 2.050(5) . ?
Co3 O44 2.011(5) . ?
Co4 O19 2.145(5) 1_645 ?
Co4 O21 2.171(4) 1_645 ?
Co4 O22 2.016(4) . ?
Co4 O25 2.126(4) 1_645 ?
Co4 O31 2.050(5) . ?
Co4 O43 2.137(6) . ?
Co4 C170 2.474(5) 1_645 ?
O1 C20 1.221(6) . ?
O2 C17 1.207(7) . ?
O3 C102 1.265(6) . ?
O4 C102 1.251(7) . ?
O5 C117 1.263(7) . ?
O6 C113 1.278(6) . ?
O7 C101 1.235(7) . ?
O8 C64 1.259(6) . ?
O9 C101 1.268(7) . ?
O10 C117 1.239(7) . ?
O11 C72 1.211(7) . ?
O12 C189 1.254(6) . ?
O13 C145 1.282(7) . ?
O14 C120 1.219(7) . ?
O15 C64 1.257(7) . ?
O16 C113 1.251(7) . ?
O17 C116 1.224(6) . ?
O18 C142 1.208(7) . ?
O19 C148 1.251(8) . ?
O20 C66 1.210(6) . ?
O21 C170 1.239(7) . ?
O22 C121 1.247(7) . ?
O23 C133 1.213(7) . ?
O24 C148 1.258(8) . ?
O25 C170 1.273(7) . ?
O26 C145 1.248(7) . ?
O27 C178 1.223(7) . ?
O28 C177 1.228(7) . ?
O29 C121 1.242(8) . ?
O30 C165 1.230(7) . ?
O31 C168 1.230(9) . ?
O32 C168 1.261(9) . ?
O33 C182 1.231(7) . ?
O38 C219 1.240(14) . ?
O39 C219 1.240(14) . ?
O40 C252 1.428(17) . ?
O41 C252 1.218(16) . ?
O43 C253 1.211(9) . ?
O44 C256 1.358(9) . ?
O45 C259 1.382(7) . ?
N1 C20 1.405(6) . ?
N1 C66 1.397(7) . ?
N1 C172 1.508(7) . ?
N2 C72 1.397(7) . ?
N2 C116 1.391(7) . ?
N2 C173 1.478(7) . ?
N3 C17 1.402(7) . ?
N3 C182 1.400(8) . ?
N3 C197 1.499(8) . ?
N4 C142 1.402(7) . ?
N4 C178 1.384(8) . ?
N4 C187 1.501(8) . ?
N5 C120 1.397(7) . ?
N5 C165 1.393(7) . ?
N5 C204 1.560(9) . ?
N6 C133 1.389(8) . ?
N6 C177 1.390(7) . ?
N6 C205 1.530(9) . ?
C8 H8A 0.9800 . ?
C8 H8B 0.9800 . ?
C8 H8C 0.9800 . ?
C8 C189 1.372(8) . ?
C15 H15A 0.9800 . ?
C15 H15B 0.9800 . ?
C15 H15C 0.9800 . ?
C15 C259 1.449(10) . ?
C1 C2 1.428(7) . ?
C1 C13 1.436(7) . ?
C1 C32 1.406(7) . ?
C2 C4 1.469(7) . ?
C2 C55 1.387(6) . ?
C3 C4 1.422(6) . ?
C3 C22 1.423(7) . ?
C3 C27 1.416(7) . ?
C4 C29 1.382(7) . ?
C5 C7 1.401(7) . ?
C5 C11 1.494(7) . ?
C5 C31 1.397(6) . ?
C6 C227 1.376(7) . ?
C6 C257 1.484(7) . ?
C6 C49 1.421(8) . ?
C7 H7 0.9500 . ?
C7 C21 1.370(7) . ?
C227 H227 0.9500 . ?
C227 C10 1.406(7) . ?
C9 C16 1.423(6) . ?
C9 C33 1.372(7) . ?
C9 C51 1.472(8) . ?
C10 C19 1.421(8) . ?
C10 C85 1.415(7) . ?
C11 C68 1.374(7) . ?
C11 C69 1.420(8) . ?
C12 C38 1.386(7) . ?
C12 C54 1.492(6) . ?
C12 C81 1.399(7) . ?
C13 C42 1.407(7) . ?
C13 C73 1.408(7) . ?
C14 C34 1.381(7) . ?
C14 C77 1.489(7) . ?
C14 C90 1.400(8) . ?
C257 C33 1.406(8) . ?
C257 C46 1.406(6) . ?
C16 C40 1.411(7) . ?
C16 C45 1.421(8) . ?
C17 C31 1.486(8) . ?
C18 C53 1.422(8) . ?
C18 C60 1.355(7) . ?
C18 C64 1.503(7) . ?
C19 C28 1.440(7) . ?
C19 C47 1.398(7) . ?
C20 C46 1.472(8) . ?
C21 C35 1.440(6) . ?
C21 C52 1.462(7) . ?
C22 C88 1.415(7) . ?
C22 C94 1.424(7) . ?
C23 C39 1.433(6) . ?
C23 C52 1.425(7) . ?
C23 C89 1.424(8) . ?
C24 C31 1.408(7) . ?
C24 C35 1.415(7) . ?
C24 C79 1.426(7) . ?
C25 C34 1.411(7) . ?
C25 C50 1.415(8) . ?
C25 C110 1.427(7) . ?
C26 C58 1.399(8) . ?
C26 C130 1.426(7) . ?
C26 C153 1.400(8) . ?
C27 C32 1.471(7) . ?
C27 C83 1.387(7) . ?
C28 H28 0.9500 . ?
C28 C49 1.351(7) . ?
C29 H29 0.9500 . ?
C29 C61 1.412(8) . ?
C30 C70 1.409(8) . ?
C30 C86 1.423(7) . ?
C30 C99 1.417(7) . ?
C32 C98 1.394(7) . ?
C33 H33 0.9500 . ?
C34 H34 0.9500 . ?
C35 C59 1.409(7) . ?
C36 H36 0.9500 . ?
C36 C39 1.379(7) . ?
C36 C77 1.407(8) . ?
C37 C84 1.421(8) . ?
C37 C105 1.413(7) . ?
C37 C118 1.416(7) . ?
C38 H38 0.9500 . ?
C38 C52 1.398(6) . ?
C39 C59 1.467(8) . ?
C40 C63 1.471(8) . ?
C40 C92 1.390(7) . ?
C41 C74 1.384(8) . ?
C41 C101 1.508(6) . ?
C41 C149 1.368(8) . ?
C42 C72 1.478(8) . ?
C42 C109 1.389(7) . ?
C43 C100 1.487(7) . ?
C43 C107 1.399(8) . ?
C43 C114 1.391(7) . ?
C44 C47 1.379(7) . ?
C44 C112 1.416(8) . ?
C44 C113 1.506(7) . ?
C45 C46 1.419(7) . ?
C45 C48 1.437(6) . ?
C47 H47 0.9500 . ?
C48 C66 1.468(8) . ?
C48 C111 1.395(7) . ?
C49 H49 0.9500 . ?
C50 C60 1.406(7) . ?
C50 C132 1.419(7) . ?
C51 C56 1.405(7) . ?
C51 C106 1.395(7) . ?
C53 H53 0.9500 . ?
C53 C110 1.353(7) . ?
C54 C122 1.411(8) . ?
C54 C130 1.371(8) . ?
C55 H55 0.9500 . ?
C55 C76 1.405(7) . ?
C56 C62 1.409(8) . ?
C56 C63 1.429(7) . ?
C57 C67 1.409(8) . ?
C57 C93 1.414(7) . ?
C57 C134 1.423(7) . ?
C58 C95 1.421(7) . ?
C58 C136 1.404(8) . ?
C59 C169 1.390(7) . ?
C60 H60 0.9500 . ?
C61 C88 1.394(7) . ?
C61 C155 1.506(6) . ?
C62 C96 1.439(7) . ?
C62 C114 1.401(7) . ?
C63 C107 1.378(7) . ?
C65 C78 1.511(7) . ?
C65 C96 1.388(7) . ?
C65 C106 1.393(8) . ?
C67 C97 1.403(8) . ?
C67 C166 1.425(7) . ?
C68 H68 0.9500 . ?
C68 C70 1.422(7) . ?
C69 H69 0.9500 . ?
C69 C99 1.368(7) . ?
C70 C126 1.424(7) . ?
C71 C95 1.368(7) . ?
C71 C102 1.512(6) . ?
C71 C150 1.399(8) . ?
C73 C76 1.386(7) . ?
C73 C116 1.486(8) . ?
C74 H74 0.9500 . ?
C74 C140 1.382(7) . ?
C75 C83 1.400(8) . ?
C75 C94 1.389(8) . ?
C75 C131 1.505(7) . ?
C76 C87 1.495(7) . ?
C77 C82 1.402(7) . ?
C78 C138 1.405(8) . ?
C78 C141 1.361(8) . ?
C79 C164 1.390(8) . ?
C79 C182 1.477(8) . ?
C80 H80 0.9500 . ?
C80 C84 1.429(7) . ?
C80 C87 1.374(7) . ?
C81 C89 1.428(7) . ?
C81 C120 1.468(8) . ?
C82 C89 1.405(7) . ?
C82 C165 1.470(8) . ?
C83 H83 0.9500 . ?
C84 C124 1.408(7) . ?
C85 H85 0.9500 . ?
C85 C112 1.358(7) . ?
C86 H86 0.9500 . ?
C86 C91 1.374(7) . ?
C87 C108 1.403(8) . ?
C88 C142 1.491(8) . ?
C90 H90 0.9500 . ?
C90 C132 1.358(7) . ?
C91 C137 1.389(8) . ?
C91 C145 1.512(8) . ?
C92 H92 0.9500 . ?
C92 C111 1.383(8) . ?
C93 H93 0.9500 . ?
C93 C100 1.379(7) . ?
C94 C178 1.468(8) . ?
C95 H95 0.9500 . ?
C96 C133 1.471(8) . ?
C97 H97 0.9500 . ?
C97 C129 1.369(8) . ?
C98 H98 0.9500 . ?
C98 C109 1.395(8) . ?
C99 H99 0.9500 . ?
C100 C139 1.409(8) . ?
C103 H103 0.9500 . ?
C103 C127 1.430(7) . ?
C103 C128 1.373(8) . ?
C104 C135 1.416(8) . ?
C104 C146 1.402(8) . ?
C104 C151 1.416(7) . ?
C105 H105 0.9500 . ?
C105 C108 1.371(7) . ?
C106 H106 0.9500 . ?
C107 H107 0.9500 . ?
C108 H108 0.9500 . ?
C109 C176 1.502(8) . ?
C110 H110 0.9500 . ?
C111 C128 1.493(7) . ?
C112 H112 0.9500 . ?
C114 C177 1.495(9) . ?
C115 C117 1.501(7) . ?
C115 C118 1.363(8) . ?
C115 C119 1.401(8) . ?
C118 H118 0.9500 . ?
C119 H119 0.9500 . ?
C119 C124 1.383(7) . ?
C121 C129 1.502(8) . ?
C122 H122 0.9500 . ?
C122 C136 1.368(7) . ?
C123 H123 0.9500 . ?
C123 C125 1.375(8) . ?
C123 C131 1.410(9) . ?
C124 H124 0.9500 . ?
C125 H125 0.9500 . ?
C125 C167 1.383(8) . ?
C126 H126 0.9500 . ?
C126 C137 1.372(7) . ?
C127 C140 1.408(8) . ?
C127 C174 1.413(8) . ?
C128 C175 1.419(8) . ?
C129 C144 1.424(8) . ?
C130 H130 0.9500 . ?
C131 C188 1.334(8) . ?
C132 H132 0.9500 . ?
C134 H134 0.9500 . ?
C134 C144 1.358(8) . ?
C135 C141 1.413(7) . ?
C135 C143 1.417(8) . ?
C136 H136 0.9500 . ?
C137 H137 0.9500 . ?
C138 H138 0.9500 . ?
C138 C146 1.368(7) . ?
C139 H139 0.9500 . ?
C139 C166 1.365(7) . ?
C140 H140 0.9500 . ?
C141 H141 0.9500 . ?
C143 H143 0.9500 . ?
C143 C180 1.360(7) . ?
C144 H144 0.9500 . ?
C146 H146 0.9500 . ?
C147 C151 1.362(8) . ?
C147 C170 1.495(7) . ?
C147 C180 1.424(9) . ?
C148 C152 1.510(7) . ?
C149 H149 0.9500 . ?
C149 C174 1.427(7) . ?
C150 H150 0.9500 . ?
C150 C153 1.377(7) . ?
C151 H151 0.9500 . ?
C152 C179 1.335(10) . ?
C152 C200 1.441(10) . ?
C153 H153 0.9500 . ?
C154 H154 0.9500 . ?
C154 C155 1.3900 . ?
C154 C159 1.3900 . ?
C155 C156 1.3900 . ?
C156 H156 0.9500 . ?
C156 C157 1.3900 . ?
C157 H157 0.9500 . ?
C157 C158 1.3900 . ?
C158 C159 1.3900 . ?
C158 C163 1.3900 . ?
C159 C160 1.3900 . ?
C160 H160 0.9500 . ?
C160 C161 1.3900 . ?
C161 H161 0.9500 . ?
C161 C162 1.3900 . ?
C162 C163 1.3900 . ?
C162 C219 1.552(6) . ?
C163 H163 0.9500 . ?
C164 C169 1.385(8) . ?
C164 C181 1.503(7) . ?
C166 H166 0.9500 . ?
C167 C183 1.407(10) . ?
C167 C185 1.436(8) . ?
C168 C196 1.492(9) . ?
C169 H169 0.9500 . ?
C171 C186 1.427(10) . ?
C171 C190 1.448(8) . ?
C171 C199 1.396(10) . ?
C172 H172 0.9999 . ?
C172 C194 1.530(9) . ?
C172 C203 1.496(8) . ?
C173 H173 1.0000 . ?
C173 C226 1.484(11) . ?
C173 C231 1.510(11) . ?
C174 C184 1.398(8) . ?
C175 H175 0.9500 . ?
C175 C184 1.365(7) . ?
C176 C193 1.373(10) . ?
C176 C202 1.378(10) . ?
C179 H179 0.9500 . ?
C179 C186 1.456(8) . ?
C180 H180 0.9500 . ?
C181 C190 1.339(10) . ?
C181 C192 1.416(10) . ?
C183 C188 1.441(8) . ?
C183 C207 1.423(9) . ?
C184 H184 0.9500 . ?
C185 H185 0.9500 . ?
C185 C196 1.361(9) . ?
C186 C191 1.371(9) . ?
C187 H187 1.0000 . ?
C187 C230 1.523(12) . ?
C187 C233 1.517(12) . ?
C188 H188 0.9500 . ?
C189 H18A 0.9900 . ?
C189 H18B 0.9900 . ?
C190 H190 0.9500 . ?
C191 H191 0.9500 . ?
C191 C192 1.367(8) . ?
C192 H192 0.9500 . ?
C193 H193 0.9500 . ?
C193 C209 1.414(10) . ?
C194 H19A 0.9900 . ?
C194 H19B 0.9900 . ?
C194 C198 1.492(9) . ?
C196 C208 1.399(11) . ?
C197 H197 1.0000 . ?
C197 C218 1.526(11) . ?
C197 C235 1.461(10) . ?
C198 H19C 0.9800 . ?
C198 H19D 0.9800 . ?
C198 H19E 0.9800 . ?
C199 H199 0.9500 . ?
C199 C200 1.376(8) . ?
C200 H200 0.9500 . ?
C201 H20A 0.9800 . ?
C201 H20B 0.9800 . ?
C201 H20C 0.9800 . ?
C201 C226 1.403(11) . ?
C202 H202 0.9500 . ?
C202 C206 1.426(10) . ?
C203 H20D 0.9900 . ?
C203 H20E 0.9900 . ?
C203 C217 1.493(10) . ?
C204 H204 1.0000 . ?
C204 C232 1.518(8) . ?
C204 C243 1.521(8) . ?
C205 H205 1.0000 . ?
C205 C223 1.557(12) . ?
C205 C238 1.415(12) . ?
C206 H206 0.9500 . ?
C206 C215 1.390(13) . ?
C207 H207 0.9500 . ?
C207 C208 1.380(9) . ?
C208 H208 0.9500 . ?
C209 C215 1.365(13) . ?
C209 C241 1.537(14) . ?
C211 H21A 0.9800 . ?
C211 H21B 0.9800 . ?
C211 H21C 0.9800 . ?
C211 C230 1.496(12) . ?
C213 H21D 0.9800 . ?
C213 H21E 0.9800 . ?
C213 H21F 0.9800 . ?
C213 C231 1.373(11) . ?
C214 H21G 0.9800 . ?
C214 H21H 0.9800 . ?
C214 H21I 0.9800 . ?
C214 C218 1.445(11) . ?
C215 C234 1.445(12) . ?
C217 H21J 0.9800 . ?
C217 H21K 0.9800 . ?
C217 H21L 0.9800 . ?
C218 H21M 0.9900 . ?
C218 H21N 0.9900 . ?
C222 H22A 0.9800 . ?
C222 H22B 0.9800 . ?
C222 H22C 0.9800 . ?
C222 C238 1.375(12) . ?
C223 H22D 0.9900 . ?
C223 H22E 0.9900 . ?
C223 C240 1.405(13) . ?
C225 H22F 0.9800 . ?
C225 H22G 0.9800 . ?
C225 H22H 0.9800 . ?
C225 C233 1.462(12) . ?
C226 H22I 0.9900 . ?
C226 H22J 0.9900 . ?
C230 H23A 0.9900 . ?
C230 H23B 0.9900 . ?
C231 H23C 0.9900 . ?
C231 H23D 0.9900 . ?
C232 H23E 0.9900 . ?
C232 H23F 0.9900 . ?
C232 C248 1.480(8) . ?
C233 H23G 0.9900 . ?
C233 H23H 0.9900 . ?
C234 H234 0.9500 . ?
C234 C246 1.547(16) . ?
C235 H23I 0.9900 . ?
C235 H23J 0.9900 . ?
C235 C249 1.504(8) . ?
C236 H23K 0.9800 . ?
C236 H23L 0.9802 . ?
C236 H23M 0.9799 . ?
C236 C243 1.458(8) . ?
C238 H23N 0.9900 . ?
C238 H23O 0.9900 . ?
C240 H24A 0.9800 . ?
C240 H24B 0.9800 . ?
C240 H24C 0.9800 . ?
C241 H241 0.9500 . ?
C241 C242 1.493(13) . ?
C242 H242 0.9500 . ?
C242 C246 1.395(15) . ?
C243 H24D 0.9900 . ?
C243 H24E 0.9900 . ?
C246 C252 1.538(9) . ?
C248 H24F 0.9800 . ?
C248 H24G 0.9800 . ?
C248 H24H 0.9800 . ?
C249 H24I 0.9800 . ?
C249 H24J 0.9800 . ?
C249 H24K 0.9800 . ?
C253 H25A 0.9900 . ?
C253 H25B 0.9900 . ?
C253 C255 1.479(16) . ?
C256 H25C 0.9900 . ?
C256 H25D 0.9900 . ?
C256 C254 1.430(12) . ?
C259 H25E 0.9900 . ?
C259 H25F 0.9900 . ?
O34 C195 1.208(8) . ?
N7 C195 1.308(8) . ?
N7 C212 1.467(9) . ?
N7 C220 1.419(10) . ?
C195 H195 0.9500 . ?
C212 H21O 0.9800 . ?
C212 H21P 0.9800 . ?
C212 H21Q 0.9800 . ?
C220 H22K 0.9800 . ?
C220 H22L 0.9800 . ?
C220 H22M 0.9800 . ?
O35 C228 1.448(10) . ?
N10 C228 1.257(10) . ?
N10 C250 1.471(12) . ?
N10 C251 1.313(13) . ?
C228 H228 0.9500 . ?
C250 H25M 0.9800 . ?
C250 H25N 0.9800 . ?
C250 H25O 0.9800 . ?
C251 H25P 0.9800 . ?
C251 H25Q 0.9800 . ?
C251 H25R 0.9800 . ?
O36 C210 1.238(10) . ?
N9 C210 1.315(10) . ?
N9 C216 1.465(11) . ?
N9 C221 1.450(10) . ?
C210 H210 0.9500 . ?
C216 H21R 0.9800 . ?
C216 H21S 0.9800 . ?
C216 H21T 0.9800 . ?
C221 H22N 0.9800 . ?
C221 H22O 0.9800 . ?
C221 H22P 0.9800 . ?
O37 C224 1.267(12) . ?
N11 C224 1.316(13) . ?
N11 C229 1.378(12) . ?
N11 C247 1.451(13) . ?
C224 H224 0.9500 . ?
C229 H22Q 0.9800 . ?
C229 H22R 0.9800 . ?
C229 H22S 0.9800 . ?
C247 H24L 0.9800 . ?
C247 H24M 0.9800 . ?
C247 H24N 0.9800 . ?
O42 C244 1.525(13) . ?
N12 C237 1.453(12) . ?
N12 C244 1.410(12) . ?
N12 C245 1.444(13) . ?
C237 H23P 0.9800 . ?
C237 H23Q 0.9800 . ?
C237 H23R 0.9800 . ?
C244 H244 0.9500 . ?
C245 H24O 0.9800 . ?
C245 H24P 0.9800 . ?
C245 H24Q 0.9800 . ?
C254 H25G 0.9800 . ?
C254 H25H 0.9800 . ?
C254 H25I 0.9800 . ?
C255 H25J 0.9800 . ?
C255 H25K 0.9800 . ?
C255 H25L 0.9800 . ?

loop_
_geom_torsion_atom_site_label_1
_geom_torsion_atom_site_label_2
_geom_torsion_atom_site_label_3
_geom_torsion_atom_site_label_4
_geom_torsion
_geom_torsion_site_symmetry_1
_geom_torsion_site_symmetry_2
_geom_torsion_site_symmetry_3
_geom_torsion_site_symmetry_4
_geom_torsion_publ_flag
Co1 O3 C102 O4 -6.1(6) 1_645 . . . ?
Co1 O3 C102 C71 170.3(5) 1_645 . . . ?
Co1 O4 C102 O3 6.1(6) 1_645 . . . ?
Co1 O4 C102 C71 -170.3(5) 1_645 . . . ?
Co1 O5 C117 O10 -21.1(9) 1_546 . . . ?
Co1 O5 C117 C115 158.8(4) 1_546 . . . ?
Co1 O8 C64 O15 46.9(11) . . . . ?
Co1 O8 C64 C18 -132.5(5) . . . . ?
Co1 O9 C101 O7 -108.9(13) 1_645 . . . ?
Co1 O9 C101 C41 73.3(14) 1_645 . . . ?
Co1 O12 C189 C8 167.9(5) . . . . ?
Co2 O6 C113 O16 96.6(7) . . . . ?
Co2 O6 C113 C44 -84.2(6) . . . . ?
Co2 O7 C101 O9 -1.8(6) 1_645 . . . ?
Co2 O7 C101 C41 175.9(5) 1_645 . . . ?
Co2 O9 C101 O7 1.6(5) 1_645 . . . ?
Co2 O9 C101 C41 -176.2(5) 1_645 . . . ?
Co2 O10 C117 O5 30.3(10) 1_546 . . . ?
Co2 O10 C117 C115 -149.6(4) 1_546 . . . ?
Co2 O15 C64 O8 2.5(9) . . . . ?
Co2 O15 C64 C18 -178.1(4) . . . . ?
Co2 O45 C259 C15 159.6(11) . . . . ?
Co3 O13 C145 O26 -103.7(7) . . . . ?
Co3 O13 C145 C91 77.4(7) . . . . ?
Co3 O19 C148 O24 -4.8(6) 1_465 . . . ?
Co3 O19 C148 C152 176.0(6) 1_465 . . . ?
Co3 O24 C148 O19 5.5(7) 1_465 . . . ?
Co3 O24 C148 C152 -175.2(5) 1_465 . . . ?
Co3 O29 C121 O22 -6.2(11) . . . . ?
Co3 O29 C121 C129 -180.0(4) . . . . ?
Co3 O32 C168 O31 -30.1(11) . . . . ?
Co3 O32 C168 C196 148.0(5) . . . . ?
Co3 O44 C256 C254 142.1(7) . . . . ?
Co4 O19 C148 O24 107.2(16) 1_465 . . . ?
Co4 O19 C148 C152 -72.1(17) 1_465 . . . ?
Co4 O21 C170 O25 -2.5(7) 1_465 . . . ?
Co4 O21 C170 C147 176.2(6) 1_465 . . . ?
Co4 O22 C121 O29 -44.8(12) . . . . ?
Co4 O22 C121 C129 129.0(6) . . . . ?
Co4 O25 C170 O21 2.5(7) 1_465 . . . ?
Co4 O25 C170 C147 -176.2(6) 1_465 . . . ?
Co4 O31 C168 O32 12.9(12) . . . . ?
Co4 O31 C168 C196 -165.2(5) . . . . ?
Co4 O43 C253 C255 -167.4(9) . . . . ?
O1 C20 C46 C257 16.2(9) . . . . ?
O1 C20 C46 C45 -158.7(6) . . . . ?
O2 C17 C31 C5 -17.2(10) . . . . ?
O2 C17 C31 C24 159.0(6) . . . . ?
O19 C148 C152 C179 18.8(10) . . . . ?
O19 C148 C152 C200 -157.7(7) . . . . ?
O22 C121 C129 C97 173.5(6) . . . . ?
O22 C121 C129 C144 -8.4(10) . . . . ?
O24 C148 C152 C179 -160.5(7) . . . . ?
O24 C148 C152 C200 23.0(9) . . . . ?
O29 C121 C129 C97 -12.2(10) . . . . ?
O29 C121 C129 C144 165.9(6) . . . . ?
O31 C168 C196 C185 153.0(7) . . . . ?
O31 C168 C196 C208 -23.3(11) . . . . ?
O32 C168 C196 C185 -25.3(10) . . . . ?
O32 C168 C196 C208 158.4(7) . . . . ?
N1 C20 C46 C257 -164.8(5) . . . . ?
N1 C20 C46 C45 20.3(8) . . . . ?
N1 C172 C194 C198 48.5(7) . . . . ?
N1 C172 C203 C217 -45.7(9) . . . . ?
N2 C173 C226 C201 30.5(12) . . . . ?
N2 C173 C231 C213 -52.4(11) . . . . ?
N3 C17 C31 C5 163.3(6) . . . . ?
N3 C17 C31 C24 -20.4(9) . . . . ?
N3 C197 C218 C214 -46.5(10) . . . . ?
N3 C197 C235 C249 46.3(12) . . . . ?
N4 C187 C230 C211 44.9(10) . . . . ?
N4 C187 C233 C225 -61.9(10) . . . . ?
N5 C204 C232 C248 65.0(10) . . . . ?
N5 C204 C243 C236 -69.5(8) . . . . ?
N6 C205 C223 C240 -54.3(11) . . . . ?
N6 C205 C238 C222 61.1(9) . . . . ?
C1 C2 C4 C3 3.1(8) . . . . ?
C1 C2 C4 C29 -175.7(5) . . . . ?
C1 C2 C55 C76 -3.0(8) . . . . ?
C1 C13 C42 C72 167.8(5) . . . . ?
C1 C13 C42 C109 -7.4(9) . . . . ?
C1 C13 C73 C76 -5.8(8) . . . . ?
C1 C13 C73 C116 169.0(5) . . . . ?
C1 C32 C98 C109 -2.7(9) . . . . ?
C2 C1 C13 C42 -177.0(5) . . . . ?
C2 C1 C13 C73 3.4(8) . . . . ?
C2 C1 C32 C27 -2.1(8) . . . . ?
C2 C1 C32 C98 -178.0(5) . . . . ?
C2 C4 C29 C61 -177.7(5) . . . . ?
C2 C55 C76 C73 0.8(8) . . . . ?
C2 C55 C76 C87 177.7(5) . . . . ?
C3 C4 C29 C61 3.5(9) . . . . ?
C3 C22 C88 C61 5.3(9) . . . . ?
C3 C22 C88 C142 -167.9(6) . . . . ?
C3 C22 C94 C75 4.6(9) . . . . ?
C3 C22 C94 C178 -170.3(6) . . . . ?
C3 C27 C32 C1 2.6(8) . . . . ?
C3 C27 C32 C98 178.3(5) . . . . ?
C3 C27 C83 C75 4.4(9) . . . . ?
C4 C2 C55 C76 178.2(5) . . . . ?
C4 C3 C22 C88 -1.5(8) . . . . ?
C4 C3 C22 C94 178.4(5) . . . . ?
C4 C3 C27 C32 -0.1(8) . . . . ?
C4 C3 C27 C83 177.3(5) . . . . ?
C4 C29 C61 C88 0.3(9) . . . . ?
C4 C29 C61 C155 -173.8(5) . . . . ?
C5 C7 C21 C35 2.9(9) . . . . ?
C5 C7 C21 C52 -179.2(6) . . . . ?
C5 C11 C68 C70 170.3(5) . . . . ?
C5 C11 C69 C99 -171.2(5) . . . . ?
C6 C227 C10 C19 -0.2(8) . . . . ?
C6 C227 C10 C85 178.2(5) . . . . ?
C6 C257 C33 C9 169.3(6) . . . . ?
C6 C257 C46 C20 22.4(9) . . . . ?
C6 C257 C46 C45 -162.8(6) . . . . ?
C7 C5 C11 C68 -38.7(8) . . . . ?
C7 C5 C11 C69 132.2(6) . . . . ?
C7 C5 C31 C17 165.9(6) . . . . ?
C7 C5 C31 C24 -10.3(9) . . . . ?
C7 C21 C35 C24 -4.8(9) . . . . ?
C7 C21 C35 C59 175.0(6) . . . . ?
C7 C21 C52 C23 -176.6(6) . . . . ?
C7 C21 C52 C38 5.7(9) . . . . ?
C227 C6 C257 C33 39.1(8) . . . . ?
C227 C6 C257 C46 -147.2(6) . . . . ?
C227 C6 C49 C28 -0.3(8) . . . . ?
C227 C10 C19 C28 0.3(8) . . . . ?
C227 C10 C19 C47 179.2(5) . . . . ?
C227 C10 C85 C112 -177.8(5) . . . . ?
C9 C16 C40 C63 -5.7(9) . . . . ?
C9 C16 C40 C92 177.2(6) . . . . ?
C9 C16 C45 C46 -2.0(9) . . . . ?
C9 C16 C45 C48 -177.3(6) . . . . ?
C9 C51 C56 C62 173.2(6) . . . . ?
C9 C51 C56 C63 -4.9(9) . . . . ?
C9 C51 C106 C65 -176.4(6) . . . . ?
C10 C19 C28 C49 -0.4(8) . . . . ?
C10 C19 C47 C44 -1.3(8) . . . . ?
C10 C85 C112 C44 -1.4(9) . . . . ?
C11 C5 C7 C21 -167.5(6) . . . . ?
C11 C5 C31 C17 -22.6(9) . . . . ?
C11 C5 C31 C24 161.2(6) . . . . ?
C11 C68 C70 C30 1.5(8) . . . . ?
C11 C68 C70 C126 -177.5(5) . . . . ?
C11 C69 C99 C30 0.4(9) . . . . ?
C12 C38 C52 C21 -178.4(6) . . . . ?
C12 C38 C52 C23 3.8(9) . . . . ?
C12 C54 C122 C136 179.1(6) . . . . ?
C12 C54 C130 C26 -179.6(5) . . . . ?
C12 C81 C89 C23 6.1(9) . . . . ?
C12 C81 C89 C82 -172.6(6) . . . . ?
C12 C81 C120 O14 -19.8(11) . . . . ?
C12 C81 C120 N5 156.8(6) . . . . ?
C13 C1 C2 C4 179.7(5) . . . . ?
C13 C1 C2 C55 0.9(8) . . . . ?
C13 C1 C32 C27 177.5(5) . . . . ?
C13 C1 C32 C98 1.6(8) . . . . ?
C13 C42 C72 O11 -155.2(6) . . . . ?
C13 C42 C72 N2 25.1(8) . . . . ?
C13 C42 C109 C98 6.3(9) . . . . ?
C13 C42 C109 C176 -167.8(6) . . . . ?
C13 C73 C76 C55 3.7(8) . . . . ?
C13 C73 C76 C87 -173.1(5) . . . . ?
C13 C73 C116 O17 -158.8(6) . . . . ?
C13 C73 C116 N2 21.6(8) . . . . ?
C14 C77 C82 C89 174.2(6) . . . . ?
C14 C77 C82 C165 -13.6(10) . . . . ?
C14 C90 C132 C50 -0.6(10) . . . . ?
C257 C6 C227 C10 -169.6(5) . . . . ?
C257 C6 C49 C28 169.5(5) . . . . ?
C16 C9 C33 C257 -4.6(9) . . . . ?
C16 C9 C51 C56 0.3(9) . . . . ?
C16 C9 C51 C106 176.2(6) . . . . ?
C16 C40 C63 C56 1.2(9) . . . . ?
C16 C40 C63 C107 -178.0(6) . . . . ?
C16 C40 C92 C111 1.3(10) . . . . ?
C16 C45 C46 C257 -7.5(9) . . . . ?
C16 C45 C46 C20 167.4(5) . . . . ?
C16 C45 C48 C66 172.3(6) . . . . ?
C16 C45 C48 C111 -0.9(9) . . . . ?
C17 N3 C182 O33 -163.1(7) . . . . ?
C17 N3 C182 C79 15.3(10) . . . . ?
C17 N3 C197 C218 98.1(8) . . . . ?
C17 N3 C197 C235 -129.0(7) . . . . ?
C18 C53 C110 C25 0.8(9) . . . . ?
C19 C10 C85 C112 0.7(8) . . . . ?
C19 C28 C49 C6 0.4(9) . . . . ?
C20 N1 C66 O20 163.7(6) . . . . ?
C20 N1 C66 C48 -17.2(9) . . . . ?
C20 N1 C172 C194 -100.4(6) . . . . ?
C20 N1 C172 C203 129.7(6) . . . . ?
C21 C35 C59 C39 3.0(9) . . . . ?
C21 C35 C59 C169 -176.0(6) . . . . ?
C22 C3 C4 C2 178.4(5) . . . . ?
C22 C3 C4 C29 -2.8(8) . . . . ?
C22 C3 C27 C32 178.8(5) . . . . ?
C22 C3 C27 C83 -3.7(8) . . . . ?
C22 C88 C142 O18 157.6(6) . . . . ?
C22 C88 C142 N4 -22.9(9) . . . . ?
C22 C94 C178 O27 156.8(6) . . . . ?
C22 C94 C178 N4 -20.5(9) . . . . ?
C23 C39 C59 C35 -1.2(9) . . . . ?
C23 C39 C59 C169 177.8(6) . . . . ?
C24 C35 C59 C39 -177.3(6) . . . . ?
C24 C35 C59 C169 3.7(9) . . . . ?
C24 C79 C164 C169 2.3(11) . . . . ?
C24 C79 C164 C181 -178.1(7) . . . . ?
C24 C79 C182 O33 158.3(7) . . . . ?
C24 C79 C182 N3 -20.0(10) . . . . ?
C25 C50 C60 C18 0.4(9) . . . . ?
C25 C50 C132 C90 -1.5(9) . . . . ?
C26 C58 C95 C71 0.6(9) . . . . ?
C26 C58 C136 C122 5.0(9) . . . . ?
C27 C3 C4 C2 -2.7(8) . . . . ?
C27 C3 C4 C29 176.1(5) . . . . ?
C27 C3 C22 C88 179.5(5) . . . . ?
C27 C3 C22 C94 -0.6(8) . . . . ?
C27 C32 C98 C109 -178.5(6) . . . . ?
C28 C19 C47 C44 177.5(5) . . . . ?
C29 C61 C88 C22 -4.7(9) . . . . ?
C29 C61 C88 C142 168.4(6) . . . . ?
C29 C61 C155 C154 131.5(4) . . . . ?
C29 C61 C155 C156 -49.2(6) . . . . ?
C30 C70 C126 C137 -0.9(8) . . . . ?
C30 C86 C91 C137 -0.3(9) . . . . ?
C30 C86 C91 C145 179.2(6) . . . . ?
C31 C5 C7 C21 4.6(9) . . . . ?
C31 C5 C11 C68 149.7(6) . . . . ?
C31 C5 C11 C69 -39.4(9) . . . . ?
C31 C24 C35 C21 -0.8(9) . . . . ?
C31 C24 C35 C59 179.4(6) . . . . ?
C31 C24 C79 C164 177.5(6) . . . . ?
C31 C24 C79 C182 4.6(10) . . . . ?
C32 C1 C2 C4 -0.7(8) . . . . ?
C32 C1 C2 C55 -179.5(5) . . . . ?
C32 C1 C13 C42 3.4(8) . . . . ?
C32 C1 C13 C73 -176.2(5) . . . . ?
C32 C27 C83 C75 -178.3(6) . . . . ?
C32 C98 C109 C42 -1.2(10) . . . . ?
C32 C98 C109 C176 173.1(6) . . . . ?
C33 C9 C16 C40 -172.9(6) . . . . ?
C33 C9 C16 C45 7.9(9) . . . . ?
C33 C9 C51 C56 178.1(6) . . . . ?
C33 C9 C51 C106 -6.1(9) . . . . ?
C33 C257 C46 C20 -164.0(5) . . . . ?
C33 C257 C46 C45 10.8(9) . . . . ?
C34 C14 C77 C36 -46.8(8) . . . . ?
C34 C14 C77 C82 135.7(7) . . . . ?
C34 C14 C90 C132 1.6(9) . . . . ?
C34 C25 C50 C60 -177.1(5) . . . . ?
C34 C25 C50 C132 2.6(9) . . . . ?
C34 C25 C110 C53 176.5(6) . . . . ?
C35 C21 C52 C23 1.2(9) . . . . ?
C35 C21 C52 C38 -176.5(6) . . . . ?
C35 C24 C31 C5 8.5(9) . . . . ?
C35 C24 C31 C17 -167.8(6) . . . . ?
C35 C24 C79 C164 0.9(10) . . . . ?
C35 C24 C79 C182 -172.0(6) . . . . ?
C35 C59 C169 C164 -0.4(10) . . . . ?
C36 C39 C59 C35 176.7(6) . . . . ?
C36 C39 C59 C169 -4.4(10) . . . . ?
C36 C77 C82 C89 -3.3(9) . . . . ?
C36 C77 C82 C165 169.0(6) . . . . ?
C37 C84 C124 C119 -1.6(9) . . . . ?
C37 C105 C108 C87 0.9(9) . . . . ?
C38 C12 C54 C122 124.4(6) . . . . ?
C38 C12 C54 C130 -51.9(8) . . . . ?
C38 C12 C81 C89 -2.8(9) . . . . ?
C38 C12 C81 C120 172.1(6) . . . . ?
C39 C23 C52 C21 0.6(9) . . . . ?
C39 C23 C52 C38 178.4(6) . . . . ?
C39 C23 C89 C81 176.8(6) . . . . ?
C39 C23 C89 C82 -4.5(9) . . . . ?
C39 C36 C77 C14 -178.8(6) . . . . ?
C39 C36 C77 C82 -1.2(10) . . . . ?
C39 C59 C169 C164 -179.4(7) . . . . ?
C40 C16 C45 C46 178.9(6) . . . . ?
C40 C16 C45 C48 3.6(9) . . . . ?
C40 C63 C107 C43 170.7(6) . . . . ?
C40 C92 C111 C48 1.3(10) . . . . ?
C40 C92 C111 C128 179.3(6) . . . . ?
C41 C74 C140 C127 -2.0(10) . . . . ?
C41 C149 C174 C127 -0.8(9) . . . . ?
C41 C149 C174 C184 174.5(6) . . . . ?
C42 C13 C73 C76 174.7(5) . . . . ?
C42 C13 C73 C116 -10.6(8) . . . . ?
C42 C109 C176 C193 42.7(10) . . . . ?
C42 C109 C176 C202 -140.1(7) . . . . ?
C43 C100 C139 C166 172.7(6) . . . . ?
C43 C114 C177 O28 15.0(11) . . . . ?
C43 C114 C177 N6 -167.4(6) . . . . ?
C45 C16 C40 C63 173.4(6) . . . . ?
C45 C16 C40 C92 -3.7(9) . . . . ?
C45 C48 C66 O20 -160.9(6) . . . . ?
C45 C48 C66 N1 20.1(9) . . . . ?
C45 C48 C111 C92 -1.5(9) . . . . ?
C45 C48 C111 C128 -179.3(6) . . . . ?
C46 C257 C33 C9 -4.9(9) . . . . ?
C46 C45 C48 C66 -3.1(9) . . . . ?
C46 C45 C48 C111 -176.3(6) . . . . ?
C47 C19 C28 C49 -179.2(5) . . . . ?
C47 C44 C112 C85 0.8(9) . . . . ?
C47 C44 C113 O6 163.7(5) . . . . ?
C47 C44 C113 O16 -17.1(9) . . . . ?
C48 C45 C46 C257 167.8(6) . . . . ?
C48 C45 C46 C20 -17.2(9) . . . . ?
C48 C111 C128 C103 -128.4(7) . . . . ?
C48 C111 C128 C175 59.1(9) . . . . ?
C49 C6 C227 C10 0.2(8) . . . . ?
C49 C6 C257 C33 -130.4(6) . . . . ?
C49 C6 C257 C46 43.3(9) . . . . ?
C50 C25 C34 C14 -1.6(9) . . . . ?
C50 C25 C110 C53 -1.6(9) . . . . ?
C51 C9 C16 C40 4.9(9) . . . . ?
C51 C9 C16 C45 -174.2(5) . . . . ?
C51 C9 C33 C257 177.6(6) . . . . ?
C51 C56 C62 C96 3.9(9) . . . . ?
C51 C56 C62 C114 -174.1(6) . . . . ?
C51 C56 C63 C40 4.1(9) . . . . ?
C51 C56 C63 C107 -176.7(6) . . . . ?
C52 C21 C35 C24 177.3(5) . . . . ?
C52 C21 C35 C59 -3.0(9) . . . . ?
C52 C23 C39 C36 -178.5(6) . . . . ?
C52 C23 C39 C59 -0.6(9) . . . . ?
C52 C23 C89 C81 -4.6(9) . . . . ?
C52 C23 C89 C82 174.1(6) . . . . ?
C53 C18 C60 C50 -1.2(9) . . . . ?
C53 C18 C64 O8 3.5(9) . . . . ?
C53 C18 C64 O15 -176.0(6) . . . . ?
C54 C12 C38 C52 179.6(6) . . . . ?
C54 C12 C81 C89 175.2(6) . . . . ?
C54 C12 C81 C120 -9.9(10) . . . . ?
C54 C122 C136 C58 0.1(9) . . . . ?
C55 C2 C4 C3 -178.1(5) . . . . ?
C55 C2 C4 C29 3.1(8) . . . . ?
C55 C76 C87 C80 64.6(7) . . . . ?
C55 C76 C87 C108 -115.0(6) . . . . ?
C56 C51 C106 C65 -0.5(10) . . . . ?
C56 C62 C96 C65 -1.9(10) . . . . ?
C56 C62 C96 C133 176.1(6) . . . . ?
C56 C62 C114 C43 -10.5(10) . . . . ?
C56 C62 C114 C177 161.6(6) . . . . ?
C56 C63 C107 C43 -8.5(10) . . . . ?
C57 C67 C97 C129 0.4(10) . . . . ?
C57 C67 C166 C139 -2.6(10) . . . . ?
C57 C93 C100 C43 -174.5(6) . . . . ?
C57 C93 C100 C139 -0.6(10) . . . . ?
C57 C134 C144 C129 -0.6(10) . . . . ?
C58 C26 C130 C54 1.0(9) . . . . ?
C58 C26 C153 C150 4.9(10) . . . . ?
C60 C18 C53 C110 0.7(9) . . . . ?
C60 C18 C64 O8 -176.8(6) . . . . ?
C60 C18 C64 O15 3.7(9) . . . . ?
C60 C50 C132 C90 178.2(6) . . . . ?
C61 C88 C142 O18 -15.6(10) . . . . ?
C61 C88 C142 N4 163.9(6) . . . . ?
C61 C155 C156 C157 -179.4(4) . . . . ?
C62 C56 C63 C40 -174.0(6) . . . . ?
C62 C56 C63 C107 5.3(9) . . . . ?
C62 C96 C133 O23 -157.7(7) . . . . ?
C62 C96 C133 N6 24.4(9) . . . . ?
C62 C114 C177 O28 -157.0(7) . . . . ?
C62 C114 C177 N6 20.5(10) . . . . ?
C63 C40 C92 C111 -175.8(6) . . . . ?
C63 C56 C62 C96 -178.0(6) . . . . ?
C63 C56 C62 C114 4.0(9) . . . . ?
C64 C18 C53 C110 -179.6(6) . . . . ?
C64 C18 C60 C50 179.0(6) . . . . ?
C65 C78 C138 C146 178.7(6) . . . . ?
C65 C78 C141 C135 179.4(6) . . . . ?
C65 C96 C133 O23 20.3(11) . . . . ?
C65 C96 C133 N6 -157.6(6) . . . . ?
C66 N1 C20 O1 176.4(6) . . . . ?
C66 N1 C20 C46 -2.6(9) . . . . ?
C66 N1 C172 C194 76.3(7) . . . . ?
C66 N1 C172 C203 -53.6(8) . . . . ?
C66 C48 C111 C92 -174.5(6) . . . . ?
C66 C48 C111 C128 7.7(10) . . . . ?
C67 C57 C93 C100 0.8(10) . . . . ?
C67 C57 C134 C144 0.9(9) . . . . ?
C67 C97 C129 C121 178.1(6) . . . . ?
C67 C97 C129 C144 0.0(10) . . . . ?
C68 C11 C69 C99 -0.2(9) . . . . ?
C68 C70 C126 C137 178.1(5) . . . . ?
C69 C11 C68 C70 -0.8(8) . . . . ?
C70 C30 C86 C91 1.5(9) . . . . ?
C70 C30 C99 C69 0.4(9) . . . . ?
C70 C126 C137 C91 2.2(9) . . . . ?
C71 C150 C153 C26 -1.3(10) . . . . ?
C72 N2 C116 O17 171.5(6) . . . . ?
C72 N2 C116 C73 -8.9(9) . . . . ?
C72 N2 C173 C226 83.2(8) . . . . ?
C72 N2 C173 C231 -61.9(8) . . . . ?
C72 C42 C109 C98 -168.8(6) . . . . ?
C72 C42 C109 C176 17.1(10) . . . . ?
C73 C13 C42 C72 -12.7(8) . . . . ?
C73 C13 C42 C109 172.1(6) . . . . ?
C73 C76 C87 C80 -118.5(6) . . . . ?
C73 C76 C87 C108 61.9(8) . . . . ?
C74 C41 C101 O7 168.2(6) . . . . ?
C74 C41 C101 O9 -14.0(9) . . . . ?
C74 C41 C149 C174 2.8(10) . . . . ?
C75 C94 C178 O27 -18.1(10) . . . . ?
C75 C94 C178 N4 164.7(6) . . . . ?
C75 C131 C188 C183 -176.3(6) . . . . ?
C76 C73 C116 O17 16.0(9) . . . . ?
C76 C73 C116 N2 -163.6(5) . . . . ?
C76 C87 C108 C105 -178.8(5) . . . . ?
C77 C14 C34 C25 172.8(5) . . . . ?
C77 C14 C90 C132 -171.6(6) . . . . ?
C77 C36 C39 C23 2.7(10) . . . . ?
C77 C36 C39 C59 -175.2(6) . . . . ?
C77 C82 C89 C23 6.1(10) . . . . ?
C77 C82 C89 C81 -175.2(6) . . . . ?
C77 C82 C165 O30 -15.5(11) . . . . ?
C77 C82 C165 N5 166.6(6) . . . . ?
C78 C65 C96 C62 179.4(6) . . . . ?
C78 C65 C96 C133 1.5(10) . . . . ?
C78 C65 C106 C51 -178.1(6) . . . . ?
C78 C138 C146 C104 1.5(10) . . . . ?
C79 C24 C31 C5 -168.1(6) . . . . ?
C79 C24 C31 C17 15.7(9) . . . . ?
C79 C24 C35 C21 175.7(6) . . . . ?
C79 C24 C35 C59 -4.0(9) . . . . ?
C79 C164 C169 C59 -2.6(11) . . . . ?
C79 C164 C181 C190 -64.8(11) . . . . ?
C79 C164 C181 C192 122.4(8) . . . . ?
C80 C84 C124 C119 176.7(6) . . . . ?
C80 C87 C108 C105 1.6(9) . . . . ?
C81 C12 C38 C52 -2.3(9) . . . . ?
C81 C12 C54 C122 -53.6(9) . . . . ?
C81 C12 C54 C130 130.1(6) . . . . ?
C83 C27 C32 C1 -174.8(5) . . . . ?
C83 C27 C32 C98 1.0(9) . . . . ?
C83 C75 C94 C22 -4.0(9) . . . . ?
C83 C75 C94 C178 170.7(6) . . . . ?
C83 C75 C131 C123 111.3(7) . . . . ?
C83 C75 C131 C188 -68.2(9) . . . . ?
C84 C37 C105 C108 -0.9(9) . . . . ?
C84 C37 C118 C115 3.4(9) . . . . ?
C84 C80 C87 C76 176.4(5) . . . . ?
C84 C80 C87 C108 -4.0(9) . . . . ?
C85 C10 C19 C28 -178.2(5) . . . . ?
C85 C10 C19 C47 0.7(8) . . . . ?
C86 C30 C70 C68 -179.9(5) . . . . ?
C86 C30 C70 C126 -0.9(8) . . . . ?
C86 C30 C99 C69 179.0(6) . . . . ?
C86 C91 C137 C126 -1.6(9) . . . . ?
C86 C91 C145 O13 -166.8(6) . . . . ?
C86 C91 C145 O26 14.3(10) . . . . ?
C87 C80 C84 C37 3.9(8) . . . . ?
C87 C80 C84 C124 -174.4(6) . . . . ?
C88 C22 C94 C75 -175.6(6) . . . . ?
C88 C22 C94 C178 9.6(9) . . . . ?
C88 C61 C155 C154 -42.2(7) . . . . ?
C88 C61 C155 C156 137.1(5) . . . . ?
C89 C23 C39 C36 0.1(9) . . . . ?
C89 C23 C39 C59 178.1(6) . . . . ?
C89 C23 C52 C21 -178.1(6) . . . . ?
C89 C23 C52 C38 -0.3(9) . . . . ?
C89 C81 C120 O14 155.2(7) . . . . ?
C89 C81 C120 N5 -28.2(9) . . . . ?
C89 C82 C165 O30 156.8(7) . . . . ?
C89 C82 C165 N5 -21.1(10) . . . . ?
C90 C14 C34 C25 -0.5(9) . . . . ?
C90 C14 C77 C36 126.3(6) . . . . ?
C90 C14 C77 C82 -51.1(9) . . . . ?
C92 C40 C63 C56 178.1(6) . . . . ?
C92 C40 C63 C107 -1.1(10) . . . . ?
C92 C111 C128 C103 53.7(8) . . . . ?
C92 C111 C128 C175 -118.8(7) . . . . ?
C93 C57 C67 C97 179.9(6) . . . . ?
C93 C57 C67 C166 0.8(9) . . . . ?
C93 C57 C134 C144 -179.8(6) . . . . ?
C93 C100 C139 C166 -1.4(10) . . . . ?
C94 C22 C88 C61 -174.5(6) . . . . ?
C94 C22 C88 C142 12.2(9) . . . . ?
C94 C75 C83 C27 -0.5(9) . . . . ?
C94 C75 C131 C123 -62.0(8) . . . . ?
C94 C75 C131 C188 118.5(8) . . . . ?
C95 C58 C136 C122 -174.6(6) . . . . ?
C95 C71 C102 O3 3.8(8) . . . . ?
C95 C71 C102 O4 -179.7(5) . . . . ?
C95 C71 C150 C153 -2.7(10) . . . . ?
C96 C62 C114 C43 171.5(6) . . . . ?
C96 C62 C114 C177 -16.4(10) . . . . ?
C96 C65 C78 C138 59.7(9) . . . . ?
C96 C65 C78 C141 -123.0(7) . . . . ?
C96 C65 C106 C51 2.5(10) . . . . ?
C97 C67 C166 C139 178.2(6) . . . . ?
C97 C129 C144 C134 0.1(10) . . . . ?
C98 C109 C176 C193 -131.4(7) . . . . ?
C98 C109 C176 C202 45.8(10) . . . . ?
C99 C30 C70 C68 -1.3(8) . . . . ?
C99 C30 C70 C126 177.7(5) . . . . ?
C99 C30 C86 C91 -177.1(6) . . . . ?
C100 C43 C107 C63 179.1(6) . . . . ?
C100 C43 C114 C62 -169.3(6) . . . . ?
C100 C43 C114 C177 18.9(10) . . . . ?
C100 C139 C166 C67 3.0(10) . . . . ?
C101 C41 C74 C140 173.1(6) . . . . ?
C101 C41 C149 C174 -171.9(6) . . . . ?
C102 C71 C95 C58 -171.5(5) . . . . ?
C102 C71 C150 C153 171.9(6) . . . . ?
C103 C127 C140 C74 -172.7(6) . . . . ?
C103 C127 C174 C149 174.1(6) . . . . ?
C103 C127 C174 C184 -1.4(9) . . . . ?
C103 C128 C175 C184 -3.5(10) . . . . ?
C104 C135 C141 C78 2.0(10) . . . . ?
C104 C135 C143 C180 -1.3(10) . . . . ?
C105 C37 C84 C80 -1.4(8) . . . . ?
C105 C37 C84 C124 176.9(5) . . . . ?
C105 C37 C118 C115 -175.1(6) . . . . ?
C106 C51 C56 C62 -2.7(9) . . . . ?
C106 C51 C56 C63 179.2(6) . . . . ?
C106 C65 C78 C138 -119.7(7) . . . . ?
C106 C65 C78 C141 57.6(8) . . . . ?
C106 C65 C96 C62 -1.3(10) . . . . ?
C106 C65 C96 C133 -179.2(6) . . . . ?
C107 C43 C100 C93 44.0(9) . . . . ?
C107 C43 C100 C139 -129.9(6) . . . . ?
C107 C43 C114 C62 7.4(10) . . . . ?
C107 C43 C114 C177 -164.5(6) . . . . ?
C109 C42 C72 O11 20.0(10) . . . . ?
C109 C42 C72 N2 -159.7(6) . . . . ?
C109 C176 C193 C209 179.7(7) . . . . ?
C109 C176 C202 C206 -178.6(7) . . . . ?
C110 C25 C34 C14 -179.7(6) . . . . ?
C110 C25 C50 C60 1.0(9) . . . . ?
C110 C25 C50 C132 -179.3(5) . . . . ?
C111 C48 C66 O20 12.1(10) . . . . ?
C111 C48 C66 N1 -167.0(6) . . . . ?
C111 C128 C175 C184 168.9(6) . . . . ?
C112 C44 C47 C19 0.6(9) . . . . ?
C112 C44 C113 O6 -16.2(8) . . . . ?
C112 C44 C113 O16 163.1(6) . . . . ?
C113 C44 C47 C19 -179.2(5) . . . . ?
C113 C44 C112 C85 -179.4(5) . . . . ?
C114 C43 C100 C93 -139.3(7) . . . . ?
C114 C43 C100 C139 46.7(9) . . . . ?
C114 C43 C107 C63 2.2(10) . . . . ?
C114 C62 C96 C65 176.2(6) . . . . ?
C114 C62 C96 C133 -5.8(10) . . . . ?
C115 C119 C124 C84 3.2(9) . . . . ?
C116 N2 C72 O11 166.3(6) . . . . ?
C116 N2 C72 C42 -14.0(9) . . . . ?
C116 N2 C173 C226 -92.1(7) . . . . ?
C116 N2 C173 C231 122.8(7) . . . . ?
C116 C73 C76 C55 -170.9(5) . . . . ?
C116 C73 C76 C87 12.3(8) . . . . ?
C117 C115 C118 C37 173.4(5) . . . . ?
C117 C115 C119 C124 -176.5(6) . . . . ?
C118 C37 C84 C80 -180.0(5) . . . . ?
C118 C37 C84 C124 -1.6(8) . . . . ?
C118 C37 C105 C108 177.6(6) . . . . ?
C118 C115 C117 O5 -157.6(5) . . . . ?
C118 C115 C117 O10 22.3(8) . . . . ?
C118 C115 C119 C124 -1.4(9) . . . . ?
C119 C115 C117 O5 17.6(8) . . . . ?
C119 C115 C117 O10 -162.5(6) . . . . ?
C119 C115 C118 C37 -1.9(9) . . . . ?
C120 N5 C165 O30 -173.5(7) . . . . ?
C120 N5 C165 C82 4.4(11) . . . . ?
C120 N5 C204 C232 44.7(10) . . . . ?
C120 N5 C204 C243 -82.7(8) . . . . ?
C120 C81 C89 C23 -169.0(6) . . . . ?
C120 C81 C89 C82 12.2(9) . . . . ?
C121 C129 C144 C134 -178.0(6) . . . . ?
C122 C54 C130 C26 3.9(9) . . . . ?
C123 C125 C167 C183 2.7(10) . . . . ?
C123 C125 C167 C185 -177.0(6) . . . . ?
C123 C131 C188 C183 4.2(11) . . . . ?
C125 C123 C131 C75 -179.7(6) . . . . ?
C125 C123 C131 C188 -0.2(10) . . . . ?
C125 C167 C183 C188 1.2(11) . . . . ?
C125 C167 C183 C207 -179.5(7) . . . . ?
C125 C167 C185 C196 175.6(7) . . . . ?
C127 C103 C128 C111 -169.8(6) . . . . ?
C127 C103 C128 C175 2.8(10) . . . . ?
C127 C174 C184 C175 0.7(10) . . . . ?
C128 C103 C127 C140 176.3(6) . . . . ?
C128 C103 C127 C174 -0.4(9) . . . . ?
C128 C175 C184 C174 1.7(10) . . . . ?
C130 C26 C58 C95 174.1(5) . . . . ?
C130 C26 C58 C136 -5.5(9) . . . . ?
C130 C26 C153 C150 -173.7(6) . . . . ?
C130 C54 C122 C136 -4.6(9) . . . . ?
C131 C75 C83 C27 -174.0(6) . . . . ?
C131 C75 C94 C22 169.3(6) . . . . ?
C131 C75 C94 C178 -15.9(9) . . . . ?
C131 C123 C125 C167 -3.3(10) . . . . ?
C132 C50 C60 C18 -179.3(6) . . . . ?
C133 N6 C177 O28 176.3(7) . . . . ?
C133 N6 C177 C114 -1.3(11) . . . . ?
C133 N6 C205 C223 -50.7(10) . . . . ?
C133 N6 C205 C238 78.5(9) . . . . ?
C134 C57 C67 C97 -0.8(9) . . . . ?
C134 C57 C67 C166 -179.9(6) . . . . ?
C134 C57 C93 C100 -178.5(6) . . . . ?
C135 C104 C146 C138 -2.7(10) . . . . ?
C135 C104 C151 C147 -1.5(10) . . . . ?
C135 C143 C180 C147 -0.9(11) . . . . ?
C136 C58 C95 C71 -179.8(6) . . . . ?
C137 C91 C145 O13 12.7(9) . . . . ?
C137 C91 C145 O26 -166.2(6) . . . . ?
C138 C78 C141 C135 -3.2(10) . . . . ?
C140 C127 C174 C149 -2.7(9) . . . . ?
C140 C127 C174 C184 -178.1(6) . . . . ?
C141 C78 C138 C146 1.5(10) . . . . ?
C141 C135 C143 C180 177.6(7) . . . . ?
C142 N4 C178 O27 -168.2(7) . . . . ?
C142 N4 C178 C94 9.1(10) . . . . ?
C142 N4 C187 C230 -117.6(7) . . . . ?
C142 N4 C187 C233 108.1(7) . . . . ?
C143 C135 C141 C78 -176.9(6) . . . . ?
C145 C91 C137 C126 178.9(6) . . . . ?
C146 C104 C135 C141 0.9(9) . . . . ?
C146 C104 C135 C143 179.8(6) . . . . ?
C146 C104 C151 C147 -178.8(6) . . . . ?
C148 C152 C179 C186 -175.6(6) . . . . ?
C148 C152 C200 C199 172.8(6) . . . . ?
C149 C41 C74 C140 -1.5(10) . . . . ?
C149 C41 C101 O7 -17.2(9) . . . . ?
C149 C41 C101 O9 160.6(6) . . . . ?
C149 C174 C184 C175 -174.5(6) . . . . ?
C150 C71 C95 C58 3.0(9) . . . . ?
C150 C71 C102 O3 -170.8(6) . . . . ?
C150 C71 C102 O4 5.7(8) . . . . ?
C151 C104 C135 C141 -176.5(6) . . . . ?
C151 C104 C135 C143 2.5(9) . . . . ?
C151 C104 C146 C138 174.6(6) . . . . ?
C151 C147 C170 O21 170.4(7) . . . . ?
C151 C147 C170 O25 -11.0(10) . . . . ?
C151 C147 C180 C143 1.8(11) . . . . ?
C152 C179 C186 C171 3.3(10) . . . . ?
C152 C179 C186 C191 179.3(7) . . . . ?
C153 C26 C58 C95 -4.6(9) . . . . ?
C153 C26 C58 C136 175.9(6) . . . . ?
C153 C26 C130 C54 179.6(6) . . . . ?
C154 C155 C156 C157 0.0 . . . . ?
C154 C159 C160 C161 180.0 . . . . ?
C155 C61 C88 C22 168.9(5) . . . . ?
C155 C61 C88 C142 -17.9(9) . . . . ?
C155 C154 C159 C158 0.0 . . . . ?
C155 C154 C159 C160 180.0 . . . . ?
C155 C156 C157 C158 0.0 . . . . ?
C156 C157 C158 C159 0.0 . . . . ?
C156 C157 C158 C163 180.0 . . . . ?
C157 C158 C159 C154 0.0 . . . . ?
C157 C158 C159 C160 180.0 . . . . ?
C157 C158 C163 C162 180.0 . . . . ?
C158 C159 C160 C161 0.0 . . . . ?
C159 C154 C155 C61 179.3(4) . . . . ?
C159 C154 C155 C156 0.0 . . . . ?
C159 C158 C163 C162 0.0 . . . . ?
C159 C160 C161 C162 0.0 . . . . ?
C160 C161 C162 C163 0.0 . . . . ?
C160 C161 C162 C219 174.4(6) . . . . ?
C161 C162 C163 C158 0.0 . . . . ?
C161 C162 C219 O38 175.0(8) . . . . ?
C161 C162 C219 O39 9.5(13) . . . . ?
C163 C158 C159 C154 180.0 . . . . ?
C163 C158 C159 C160 0.0 . . . . ?
C163 C162 C219 O38 -10.4(13) . . . . ?
C163 C162 C219 O39 -175.9(8) . . . . ?
C164 C79 C182 O33 -14.6(12) . . . . ?
C164 C79 C182 N3 167.2(7) . . . . ?
C164 C181 C190 C171 -169.5(6) . . . . ?
C164 C181 C192 C191 170.3(6) . . . . ?
C165 N5 C120 O14 -163.4(7) . . . . ?
C165 N5 C120 C81 19.9(10) . . . . ?
C165 N5 C204 C232 -124.2(8) . . . . ?
C165 N5 C204 C243 108.5(7) . . . . ?
C165 C82 C89 C23 -166.3(6) . . . . ?
C165 C82 C89 C81 12.4(10) . . . . ?
C166 C67 C97 C129 179.5(6) . . . . ?
C167 C183 C188 C131 -4.8(11) . . . . ?
C167 C183 C207 C208 4.1(12) . . . . ?
C167 C185 C196 C168 -172.9(7) . . . . ?
C167 C185 C196 C208 3.4(11) . . . . ?
C168 C196 C208 C207 177.2(8) . . . . ?
C169 C164 C181 C190 114.8(8) . . . . ?
C169 C164 C181 C192 -58.1(9) . . . . ?
C170 C147 C151 C104 174.4(6) . . . . ?
C170 C147 C180 C143 -173.3(6) . . . . ?
C171 C186 C191 C192 0.7(10) . . . . ?
C171 C199 C200 C152 2.3(11) . . . . ?
C172 N1 C20 O1 -7.1(9) . . . . ?
C172 N1 C20 C46 173.9(5) . . . . ?
C172 N1 C66 O20 -12.8(9) . . . . ?
C172 N1 C66 C48 166.3(5) . . . . ?
C173 N2 C72 O11 -8.8(9) . . . . ?
C173 N2 C72 C42 171.0(6) . . . . ?
C173 N2 C116 O17 -13.4(9) . . . . ?
C173 N2 C116 C73 166.2(6) . . . . ?
C174 C127 C140 C74 4.0(9) . . . . ?
C176 C193 C209 C215 -2.6(13) . . . . ?
C176 C193 C209 C241 174.3(7) . . . . ?
C176 C202 C206 C215 0.2(13) . . . . ?
C177 N6 C133 O23 161.2(7) . . . . ?
C177 N6 C133 C96 -20.8(10) . . . . ?
C177 N6 C205 C223 121.9(8) . . . . ?
C177 N6 C205 C238 -108.9(8) . . . . ?
C178 N4 C142 O18 -168.4(7) . . . . ?
C178 N4 C142 C88 12.1(10) . . . . ?
C178 N4 C187 C230 59.7(9) . . . . ?
C178 N4 C187 C233 -74.6(8) . . . . ?
C179 C152 C200 C199 -3.7(11) . . . . ?
C179 C186 C191 C192 -175.2(6) . . . . ?
C180 C147 C151 C104 -0.6(10) . . . . ?
C180 C147 C170 O21 -14.5(10) . . . . ?
C180 C147 C170 O25 164.1(7) . . . . ?
C181 C164 C169 C59 177.7(7) . . . . ?
C182 N3 C17 O2 -174.9(6) . . . . ?
C182 N3 C17 C31 4.6(10) . . . . ?
C182 N3 C197 C218 -79.8(8) . . . . ?
C182 N3 C197 C235 53.1(10) . . . . ?
C182 C79 C164 C169 175.1(7) . . . . ?
C182 C79 C164 C181 -5.4(12) . . . . ?
C183 C167 C185 C196 -4.0(11) . . . . ?
C183 C207 C208 C196 -4.7(13) . . . . ?
C185 C167 C183 C188 -179.1(6) . . . . ?
C185 C167 C183 C207 0.2(11) . . . . ?
C185 C196 C208 C207 1.0(13) . . . . ?
C186 C171 C190 C181 -1.7(10) . . . . ?
C186 C171 C199 C200 2.0(11) . . . . ?
C186 C191 C192 C181 0.9(11) . . . . ?
C187 N4 C142 O18 8.8(10) . . . . ?
C187 N4 C142 C88 -170.8(6) . . . . ?
C187 N4 C178 O27 14.7(10) . . . . ?
C187 N4 C178 C94 -168.0(6) . . . . ?
C188 C183 C207 C208 -176.7(8) . . . . ?
C190 C171 C186 C179 175.7(6) . . . . ?
C190 C171 C186 C191 -0.3(10) . . . . ?
C190 C171 C199 C200 -178.5(7) . . . . ?
C190 C181 C192 C191 -2.9(11) . . . . ?
C192 C181 C190 C171 3.2(10) . . . . ?
C193 C176 C202 C206 -1.4(12) . . . . ?
C193 C209 C215 C206 1.4(14) . . . . ?
C193 C209 C215 C234 179.4(8) . . . . ?
C193 C209 C241 C242 -178.4(8) . . . . ?
C194 C172 C203 C217 -174.1(7) . . . . ?
C197 N3 C17 O2 7.3(10) . . . . ?
C197 N3 C17 C31 -173.3(6) . . . . ?
C197 N3 C182 O33 14.7(11) . . . . ?
C197 N3 C182 C79 -167.0(6) . . . . ?
C199 C171 C186 C179 -4.7(10) . . . . ?
C199 C171 C186 C191 179.3(7) . . . . ?
C199 C171 C190 C181 178.7(7) . . . . ?
C200 C152 C179 C186 0.8(10) . . . . ?
C202 C176 C193 C209 2.5(11) . . . . ?
C202 C206 C215 C209 -0.2(14) . . . . ?
C202 C206 C215 C234 -178.3(8) . . . . ?
C203 C172 C194 C198 177.8(6) . . . . ?
C204 N5 C120 O14 28.6(10) . . . . ?
C204 N5 C120 C81 -148.1(6) . . . . ?
C204 N5 C165 O30 -5.0(11) . . . . ?
C204 N5 C165 C82 173.0(6) . . . . ?
C205 N6 C133 O23 -26.6(11) . . . . ?
C205 N6 C133 C96 151.3(7) . . . . ?
C205 N6 C177 O28 4.0(11) . . . . ?
C205 N6 C177 C114 -173.6(7) . . . . ?
C206 C215 C234 C246 -179.5(9) . . . . ?
C207 C183 C188 C131 176.0(7) . . . . ?
C209 C215 C234 C246 2.4(14) . . . . ?
C209 C241 C242 C246 -5.0(15) . . . . ?
C215 C209 C241 C242 -1.9(14) . . . . ?
C215 C234 C246 C242 -10.2(17) . . . . ?
C215 C234 C246 C252 170.8(10) . . . . ?
C218 C197 C235 C249 178.3(9) . . . . ?
C219 C162 C163 C158 -174.7(6) . . . . ?
C223 C205 C238 C222 -170.0(8) . . . . ?
C226 C173 C231 C213 168.9(9) . . . . ?
C230 C187 C233 C225 167.1(8) . . . . ?
C231 C173 C226 C201 169.9(8) . . . . ?
C232 C204 C243 C236 161.7(8) . . . . ?
C233 C187 C230 C211 175.4(8) . . . . ?
C234 C246 C252 O40 15.6(17) . . . . ?
C234 C246 C252 O41 166.7(13) . . . . ?
C235 C197 C218 C214 -179.7(9) . . . . ?
C238 C205 C223 C240 178.6(9) . . . . ?
C241 C209 C215 C206 -175.0(9) . . . . ?
C241 C209 C215 C234 3.0(15) . . . . ?
C241 C242 C246 C234 11.5(19) . . . . ?
C241 C242 C246 C252 -169.5(11) . . . . ?
C242 C246 C252 O40 -163.5(12) . . . . ?
C242 C246 C252 O41 -12(2) . . . . ?
C243 C204 C232 C248 -172.0(8) . . . . ?
C212 N7 C195 O34 178.0(8) . . . . ?
C220 N7 C195 O34 -0.2(13) . . . . ?
C250 N10 C228 O35 174.6(7) . . . . ?
C251 N10 C228 O35 1.3(18) . . . . ?
C216 N9 C210 O36 -12.2(14) . . . . ?
C221 N9 C210 O36 173.4(9) . . . . ?
C229 N11 C224 O37 -5.3(16) . . . . ?
C247 N11 C224 O37 172.5(10) . . . . ?
C237 N12 C244 O42 12.3(11) . . . . ?
C245 N12 C244 O42 -166.0(9) . . . . ?

loop_
_smtbx_masks_void_nr
_smtbx_masks_void_average_x
_smtbx_masks_void_average_y
_smtbx_masks_void_average_z
_smtbx_masks_void_volume
_smtbx_masks_void_count_electrons
_smtbx_masks_void_content
1 0.000 -0.704 -0.196 4362.1 1085.9 '26 C3H7NO'
2 0.500 0.000 0.500 7.2 0.0 ?
